data_4130702
loop_
_publ_author_name
'Lautrette, Guillaume'
'Wicher, Barbara'
'Kauffmann, Brice'
'Ferrand, Yann'
'Huc, Ivan'

_publ_section_title
;
 Iterative Evolution of an Abiotic Foldamer Sequence for the Recognition
 of Guest Molecules with Atomic Precision.
;
_journal_issue 32
_journal_name_full 'Journal of the American Chemical Society'
_journal_page_first 10314
_journal_page_last 10322
_journal_paper_doi 10.1021/jacs.6b05913
_journal_volume 138
_journal_year 2016
_chemical_formula_moiety 'C179 H165 F4 N33 O28, C4 H6 O5, 6.74(C H Cl3), 0.99(H2 O)'
_chemical_formula_sum 'C189.74 H179.72 Cl20.22 F4 N33 O33.99'
_chemical_formula_weight 4258.94
_space_group_crystal_system triclinic
_space_group_IT_number 2
_space_group_name_Hall '-P 1'
_space_group_name_H-M_alt 'P -1'
_atom_sites_solution_hydrogens mixed
_audit_creation_method SHELXL-2014/7
_cell_angle_alpha 68.47(3)
_cell_angle_beta 71.98(3)
_cell_angle_gamma 87.32(3)
_cell_formula_units_Z 4
_cell_length_a 21.947(4)
_cell_length_b 31.682(6)
_cell_length_c 32.585(7)
_cell_measurement_reflns_used 65580
_cell_measurement_temperature 100(2)
_cell_measurement_theta_max 23.88
_cell_measurement_theta_min 0.83
_cell_volume 19985(9)
_computing_cell_refinement 'XDS (W. Kabsch, 2010)'
_computing_data_collection 'X-nemo ESRF FIP'
_computing_data_reduction 'XDS (W. Kabsch, 2010)'
_computing_publication_material 'SHELXL-2014/7 (Sheldrick, 2014)'
_computing_structure_refinement 'SHELXL-2014/7 (Sheldrick, 2014)'
_computing_structure_solution 'SHELXD (Sheldrick, 2014)'
_diffrn_ambient_temperature 100(2)
_diffrn_detector_area_resol_mean 0
_diffrn_measured_fraction_theta_full 0.920
_diffrn_measured_fraction_theta_max 0.920
_diffrn_measurement_device_type BM30
_diffrn_measurement_method 'phi scan'
_diffrn_radiation_type synchrotron
_diffrn_radiation_wavelength 0.85043
_diffrn_reflns_av_R_equivalents 0.0898
_diffrn_reflns_av_unetI/netI 0.1288
_diffrn_reflns_Laue_measured_fraction_full 0.920
_diffrn_reflns_Laue_measured_fraction_max 0.920
_diffrn_reflns_limit_h_max 20
_diffrn_reflns_limit_h_min -19
_diffrn_reflns_limit_k_max 28
_diffrn_reflns_limit_k_min -29
_diffrn_reflns_limit_l_max 31
_diffrn_reflns_limit_l_min -31
_diffrn_reflns_number 65580
_diffrn_reflns_point_group_measured_fraction_full 0.920
_diffrn_reflns_point_group_measured_fraction_max 0.920
_diffrn_reflns_theta_full 23.889
_diffrn_reflns_theta_max 23.889
_diffrn_reflns_theta_min 0.829
_diffrn_source 'ESRF FIP, BM30'
_exptl_absorpt_coefficient_mu 0.583
_exptl_absorpt_correction_type none
_exptl_crystal_colour yellow
_exptl_crystal_density_diffrn 1.415
_exptl_crystal_description prism
_exptl_crystal_F_000 8803
_exptl_crystal_size_max 0.300
_exptl_crystal_size_mid 0.050
_exptl_crystal_size_min 0.030
_refine_diff_density_max 1.439
_refine_diff_density_min -0.861
_refine_diff_density_rms 0.125
_refine_ls_extinction_coef 0.0021(2)
_refine_ls_extinction_expression Fc^*^=kFc[1+0.001xFc^2^\l^3^/sin(2\q)]^-1/4^
_refine_ls_extinction_method 'SHELXL-2014/7 (Sheldrick 2014'
_refine_ls_goodness_of_fit_ref 1.577
_refine_ls_hydrogen_treatment constr
_refine_ls_matrix_type full
_refine_ls_number_parameters 4271
_refine_ls_number_reflns 33265
_refine_ls_number_restraints 860
_refine_ls_restrained_S_all 1.569
_refine_ls_R_factor_all 0.2350
_refine_ls_R_factor_gt 0.1604
_refine_ls_shift/su_max 0.010
_refine_ls_shift/su_mean 0.000
_refine_ls_structure_factor_coef Fsqd
_refine_ls_weighting_details 'w=1/[\s^2^(Fo^2^)+(0.2000P)^2^] where P=(Fo^2^+2Fc^2^)/3'
_refine_ls_weighting_scheme calc
_refine_ls_wR_factor_gt 0.4103
_refine_ls_wR_factor_ref 0.4591
_reflns_Friedel_coverage 0.000
_reflns_number_gt 18411
_reflns_number_total 33265
_reflns_threshold_expression 'I > 2\s(I)'
_cod_data_source_file ja6b05913_si_007.cif
_cod_data_source_block gl385
_cod_original_cell_volume 19986(9)
_cod_database_code 4130702
_shelx_shelxl_version_number 2014/7
_shelx_space_group_comment
;
The symmetry employed for this shelxl refinement is uniquely defined
by the following loop, which should always be used as a source of
symmetry information in preference to the above space-group names.
They are only intended as comments.
;
_shelx_estimated_absorpt_t_min 0.845
_shelx_estimated_absorpt_t_max 0.983

loop_
_space_group_symop_operation_xyz
'x, y, z'
'-x, -y, -z'

loop_
_atom_site_label
_atom_site_type_symbol
_atom_site_fract_x
_atom_site_fract_y
_atom_site_fract_z
_atom_site_U_iso_or_equiv
_atom_site_adp_type
_atom_site_occupancy
_atom_site_site_symmetry_order
_atom_site_calc_flag
_atom_site_refinement_flags_posn
_atom_site_refinement_flags_adp
_atom_site_refinement_flags_occupancy
_atom_site_disorder_assembly
_atom_site_disorder_group
C1F C 0.9296(12) 0.7021(7) 0.7831(7) 0.089(7) Uani 1 1 d . . . . .
C2F C 0.9526(8) 0.6810(6) 0.7489(6) 0.079(5) Uani 1 1 d D . . . .
H2F H 0.9958 0.6967 0.7286 0.095 Uiso 1 1 calc R U . . .
C3F C 0.9651(8) 0.6309(5) 0.7753(5) 0.060(4) Uani 1 1 d . . . . .
H3FA H 0.9850 0.6301 0.7990 0.072 Uiso 1 1 calc R U . . .
H3FB H 0.9239 0.6120 0.7914 0.072 Uiso 1 1 calc R U . . .
C4F C 1.0086(9) 0.6120(7) 0.7420(6) 0.060(4) Uani 1 1 d . . . . .
O1F O 0.9581(8) 0.7104(5) 0.8018(4) 0.103(4) Uani 1 1 d . . . . .
O2F O 0.8653(7) 0.7066(5) 0.7899(5) 0.119(5) Uani 1 1 d . . . . .
H2FA H 0.8581 0.7169 0.8156 0.179 Uiso 1 1 d R U . . .
O3F O 1.0619(6) 0.6290(4) 0.7167(4) 0.076(3) Uani 1 1 d . . . . .
O4F O 0.9855(5) 0.5739(4) 0.7430(4) 0.076(3) Uani 1 1 d . . . . .
H4F H 1.0208 0.5721 0.7171 0.113 Uiso 1 1 d R U . . .
O5F O 0.9168(6) 0.6827(4) 0.7173(4) 0.088(4) Uani 1 1 d D . . . .
H5F H 0.8702 0.6864 0.7319 0.132 Uiso 1 1 d R U . . .
C1L C 0.6079(13) 0.8115(8) 0.2459(9) 0.121(7) Uani 1 1 d . U . . .
C2L C 0.6832(12) 0.8160(7) 0.2265(7) 0.124(6) Uani 1 1 d D U . . .
H2L H 0.6998 0.7955 0.2517 0.149 Uiso 1 1 calc R U . . .
C3L C 0.7190(9) 0.8643(6) 0.2072(6) 0.094(5) Uani 1 1 d . U . . .
H3LA H 0.7605 0.8651 0.1835 0.113 Uiso 1 1 calc R U . . .
H3LB H 0.6929 0.8872 0.1917 0.113 Uiso 1 1 calc R U . . .
C4L C 0.7315(11) 0.8774(8) 0.2435(7) 0.099(6) Uani 1 1 d . U . . .
O1L O 0.5759(10) 0.7941(6) 0.2311(7) 0.156(7) Uani 1 1 d . U . . .
O2L O 0.5913(9) 0.8334(5) 0.2757(4) 0.140(6) Uani 1 1 d . U . . .
H2LA H 0.5470 0.8296 0.2950 0.210 Uiso 1 1 d R U . . .
O3L O 0.7544(6) 0.8524(4) 0.2733(4) 0.098(4) Uani 1 1 d . U . . .
O4L O 0.7216(6) 0.9200(4) 0.2383(4) 0.098(4) Uani 1 1 d . U . . .
H4L H 0.7229 0.9247 0.2660 0.147 Uiso 1 1 d R U . . .
O5L O 0.6968(7) 0.7978(5) 0.1907(4) 0.117(4) Uani 1 1 d D U . . .
H5L H 0.6574 0.7848 0.1906 0.176 Uiso 1 1 d R U . . .
C1A C 1.2713(3) 0.8150(2) 0.5413(2) 0.055(4) Uani 1 1 d G U . . .
C2A C 1.3374(3) 0.8144(3) 0.5329(3) 0.052(4) Uani 1 1 d G U . . .
H2A H 1.3581 0.8304 0.5450 0.063 Uiso 1 1 calc R U . . .
C3A C 1.3730(3) 0.7903(3) 0.5066(3) 0.056(4) Uani 1 1 d G U . . .
H3A H 1.4182 0.7899 0.5008 0.067 Uiso 1 1 calc R U . . .
C4A C 1.3426(2) 0.7669(2) 0.4888(2) 0.052(4) Uani 1 1 d G U . . .
H4A H 1.3670 0.7505 0.4709 0.062 Uiso 1 1 calc R U . . .
C5A C 1.2765(2) 0.76755(17) 0.49727(16) 0.045(3) Uani 1 1 d G U . . .
C9A C 1.2409(3) 0.79159(16) 0.52353(15) 0.043(3) Uani 1 1 d G U . . .
N2A N 1.1748(3) 0.7922(2) 0.5320(2) 0.049(3) Uani 1 1 d G U . . .
C8A C 1.1444(3) 0.7688(2) 0.5142(2) 0.050(3) Uani 1 1 d G U . . .
C7A C 1.1801(3) 0.7448(2) 0.4879(3) 0.051(4) Uani 1 1 d G U . . .
H7A H 1.1593 0.7288 0.4758 0.062 Uiso 1 1 calc R U . . .
C6A C 1.2461(3) 0.7442(2) 0.4795(2) 0.051(4) Uani 1 1 d G U . . .
C10A C 0.9820(8) 0.7823(5) 0.5867(5) 0.051(4) Uani 1 1 d . . . . .
C11A C 0.9336(8) 0.7772(5) 0.5705(5) 0.059(4) Uani 1 1 d . . . . .
H11A H 0.9431 0.7699 0.5435 0.070 Uiso 1 1 calc R U . . .
C12A C 0.8691(7) 0.7826(5) 0.5938(5) 0.061(4) Uani 1 1 d . . . . .
H12A H 0.8357 0.7777 0.5827 0.073 Uiso 1 1 calc R U . . .
C13A C 0.8538(7) 0.7949(5) 0.6323(5) 0.050(4) Uani 1 1 d . . . . .
H13A H 0.8110 0.8010 0.6459 0.061 Uiso 1 1 calc R U . . .
C14A C 0.9031(7) 0.7981(5) 0.6511(5) 0.048(4) Uani 1 1 d . . . . .
C15A C 0.8929(7) 0.8115(5) 0.6897(5) 0.049(4) Uani 1 1 d . . . . .
C16A C 0.9427(7) 0.8132(5) 0.7049(5) 0.048(4) Uani 1 1 d . . . . .
H16A H 0.9369 0.8221 0.7306 0.058 Uiso 1 1 calc R U . . .
C17A C 1.0031(7) 0.8018(5) 0.6830(5) 0.046(4) Uani 1 1 d . . . . .
C18A C 0.9674(7) 0.7901(4) 0.6288(5) 0.039(4) Uani 1 1 d . . . . .
C19A C 1.1686(7) 0.7779(5) 0.6928(4) 0.047(4) Uani 1 1 d . . . . .
C20A C 1.1881(8) 0.7978(5) 0.7180(5) 0.052(4) Uani 1 1 d . . . . .
H20A H 1.1586 0.8141 0.7337 0.063 Uiso 1 1 calc R U . . .
C21A C 1.2496(8) 0.7949(5) 0.7211(5) 0.055(4) Uani 1 1 d . . . . .
H21A H 1.2616 0.8083 0.7395 0.066 Uiso 1 1 calc R U . . .
C22A C 1.2921(7) 0.7731(5) 0.6984(5) 0.059(4) Uani 1 1 d . . . . .
H22A H 1.3346 0.7720 0.7001 0.071 Uiso 1 1 calc R U . . .
C23A C 1.2754(8) 0.7519(4) 0.6719(5) 0.045(4) Uani 1 1 d . . . . .
C24A C 1.3197(8) 0.7291(5) 0.6454(5) 0.051(4) Uani 1 1 d . . . . .
C25A C 1.2981(8) 0.7081(5) 0.6231(5) 0.057(4) Uani 1 1 d . . . . .
H25A H 1.3268 0.6930 0.6055 0.068 Uiso 1 1 calc R U . . .
C26A C 1.2348(8) 0.7082(5) 0.6257(5) 0.053(4) Uani 1 1 d . . . . .
C27A C 1.2111(7) 0.7518(4) 0.6701(4) 0.039(4) Uani 1 1 d . . . . .
C29A C 1.0438(6) 0.6640(3) 0.6092(3) 0.060(4) Uani 1 1 d G . . . .
C28A C 1.1097(6) 0.6606(3) 0.5939(4) 0.055(4) Uani 1 1 d G . . . .
C33A C 1.1354(4) 0.6403(4) 0.5616(3) 0.065(4) Uani 1 1 d G . . . .
H33A H 1.1805 0.6380 0.5511 0.078 Uiso 1 1 calc R U . . .
C32A C 1.0953(6) 0.6236(3) 0.5445(3) 0.062(4) Uani 1 1 d G . . . .
H32A H 1.1129 0.6098 0.5224 0.075 Uiso 1 1 calc R U . . .
C31A C 1.0293(5) 0.6270(4) 0.5598(4) 0.077(5) Uani 1 1 d G . . . .
H31A H 1.0019 0.6156 0.5481 0.093 Uiso 1 1 calc R U . . .
C30A C 1.0036(4) 0.6472(4) 0.5921(4) 0.069(5) Uani 1 1 d G . . . .
F1A F 1.0197(4) 0.6843(3) 0.6385(3) 0.067(2) Uani 1 1 d . . . . .
N1A N 1.2369(7) 0.8474(5) 0.5608(5) 0.063(4) Uani 1 1 d . . . . .
N3A N 1.0171(5) 0.7913(4) 0.6450(4) 0.046(3) Uani 1 1 d . . . . .
N4A N 1.1915(6) 0.7302(4) 0.6478(4) 0.050(3) Uani 1 1 d . . . . .
N5A N 0.8235(3) 0.6678(3) 0.6542(3) 0.076(4) Uani 1 1 d G U . . .
C34A C 0.8262(4) 0.6503(3) 0.6204(3) 0.067(4) Uani 1 1 d G U . . .
C35A C 0.7711(5) 0.6460(3) 0.6093(3) 0.069(4) Uani 1 1 d G U . . .
H35A H 0.7729 0.6340 0.5862 0.083 Uiso 1 1 calc R U . . .
C36A C 0.7133(4) 0.6594(3) 0.6320(3) 0.074(4) Uani 1 1 d G U . . .
C37A C 0.7106(3) 0.6769(2) 0.6658(2) 0.073(4) Uani 1 1 d G U . . .
C41A C 0.7657(3) 0.68114(18) 0.6769(2) 0.066(4) Uani 1 1 d G U . . .
N6A N 0.7630(4) 0.6987(3) 0.7107(3) 0.080(4) Uani 1 1 d G U . . .
C40A C 0.7052(5) 0.7120(3) 0.7334(3) 0.084(5) Uani 1 1 d G U . . .
C39A C 0.6501(4) 0.7078(3) 0.7223(3) 0.100(6) Uani 1 1 d G U . . .
H39A H 0.6106 0.7169 0.7378 0.120 Uiso 1 1 calc R U . . .
C38A C 0.6528(3) 0.6903(3) 0.6885(3) 0.083(5) Uani 1 1 d G U . . .
H38A H 0.6152 0.6874 0.6809 0.099 Uiso 1 1 calc R U . . .
N7A N 0.7435(4) 0.7435(3) 0.8275(3) 0.090(4) Uani 1 1 d G U . . .
C42A C 0.6803(5) 0.7512(4) 0.8283(4) 0.103(6) Uani 1 1 d G U . . .
C43A C 0.6415(4) 0.7702(4) 0.8586(4) 0.121(7) Uani 1 1 d G U . . .
H43A H 0.5983 0.7754 0.8591 0.145 Uiso 1 1 calc R U . . .
C44A C 0.6658(5) 0.7816(4) 0.8881(4) 0.145(9) Uani 1 1 d G U . . .
C45A C 0.7290(4) 0.7739(3) 0.8874(3) 0.114(6) Uani 1 1 d G U . . .
C49A C 0.7678(4) 0.7549(2) 0.8571(2) 0.095(5) Uani 1 1 d G U . . .
N8A N 0.8310(4) 0.7473(3) 0.8563(3) 0.086(4) Uani 1 1 d G U . . .
C48A C 0.8553(5) 0.7586(4) 0.8858(4) 0.113(6) Uani 1 1 d G U . . .
C47A C 0.8165(6) 0.7777(4) 0.9161(4) 0.149(9) Uani 1 1 d G U . . .
H47A H 0.8331 0.7855 0.9363 0.179 Uiso 1 1 calc R U . . .
C46A C 0.7534(6) 0.7853(4) 0.9169(4) 0.161(10) Uani 1 1 d G U . . .
H46A H 0.7268 0.7983 0.9376 0.193 Uiso 1 1 calc R U . . .
O1A O 1.2470(6) 0.8465(4) 0.5955(4) 0.078(3) Uani 1 1 d . . . . .
O2A O 1.2019(6) 0.8722(4) 0.5429(4) 0.081(4) Uani 1 1 d . . . . .
C6B C 1.1317(6) 0.6953(3) 0.8278(3) 0.094(5) Uani 1 1 d G U . . .
C7B C 1.1022(4) 0.6843(3) 0.8006(4) 0.071(4) Uani 1 1 d G U . . .
H7B H 1.0590 0.6910 0.8026 0.085 Uiso 1 1 calc R U . . .
C8B C 1.1359(5) 0.6633(3) 0.7705(3) 0.073(4) Uani 1 1 d G U . . .
H8B H 1.1157 0.6558 0.7520 0.087 Uiso 1 1 calc R U . . .
C9B C 1.1991(5) 0.6534(4) 0.7676(4) 0.083(4) Uani 1 1 d G U . . .
N3B N 1.2286(4) 0.6645(4) 0.7948(4) 0.110(4) Uani 1 1 d G U . . .
N2B N 1.1949(6) 0.6855(4) 0.8249(4) 0.110(5) Uani 1 1 d G U . . .
N1B N 1.0407(7) 0.7248(3) 0.8680(3) 0.098(4) Uani 1 1 d G U . . .
C1B C 1.0107(6) 0.7433(4) 0.9011(4) 0.109(6) Uani 1 1 d G U . . .
C2B C 1.0450(8) 0.7532(4) 0.9263(4) 0.128(8) Uani 1 1 d G U . . .
H2B H 1.0245 0.7658 0.9489 0.153 Uiso 1 1 calc R U . . .
C3B C 1.1094(8) 0.7444(4) 0.9184(4) 0.135(8) Uani 1 1 d G U . . .
H3B H 1.1329 0.7512 0.9356 0.162 Uiso 1 1 calc R U . . .
C4B C 1.1395(7) 0.7259(4) 0.8853(5) 0.126(7) Uani 1 1 d G U . . .
H4B H 1.1835 0.7199 0.8799 0.152 Uiso 1 1 calc R U . . .
C5B C 1.1051(7) 0.7161(3) 0.8601(3) 0.105(5) Uani 1 1 d G U . . .
N4B N 1.2165(4) 0.6127(4) 0.7172(4) 0.079(4) Uani 1 1 d G U . . .
C14B C 1.2552(6) 0.5917(4) 0.6889(4) 0.085(5) Uani 1 1 d G U . . .
C13B C 1.3206(5) 0.5905(4) 0.6832(4) 0.105(6) Uani 1 1 d G U . . .
H13B H 1.3470 0.5762 0.6638 0.126 Uiso 1 1 calc R U . . .
C12B C 1.3473(4) 0.6104(4) 0.7060(5) 0.115(7) Uani 1 1 d G U . . .
H12B H 1.3920 0.6096 0.7021 0.138 Uiso 1 1 calc R U . . .
C11B C 1.3086(6) 0.6314(4) 0.7344(4) 0.108(6) Uani 1 1 d G U . . .
H11B H 1.3268 0.6449 0.7499 0.130 Uiso 1 1 calc R U . . .
C10B C 1.2432(6) 0.6325(4) 0.7400(4) 0.091(4) Uani 1 1 d G U . . .
C10C C 0.7868(3) 0.5777(3) 0.7630(3) 0.066(4) Uani 1 1 d G U . . .
C9C C 0.7819(4) 0.5614(3) 0.7299(3) 0.063(4) Uani 1 1 d G U . . .
C17C C 0.7231(5) 0.5594(3) 0.7226(3) 0.065(4) Uani 1 1 d G U . . .
H17C H 0.7198 0.5483 0.6999 0.078 Uiso 1 1 calc R U . . .
C16C C 0.6692(4) 0.5737(3) 0.7485(3) 0.079(5) Uani 1 1 d G U . . .
H16C H 0.6290 0.5724 0.7435 0.094 Uiso 1 1 calc R U . . .
C15C C 0.6740(3) 0.5901(2) 0.7816(2) 0.066(4) Uani 1 1 d G U . . .
C11C C 0.7328(3) 0.59205(19) 0.78892(19) 0.061(4) Uani 1 1 d G U . . .
N3C N 0.7376(3) 0.6084(3) 0.8221(2) 0.062(3) Uani 1 1 d G U . . .
C12C C 0.6837(4) 0.6227(3) 0.8480(2) 0.074(4) Uani 1 1 d G U . . .
C13C C 0.6249(3) 0.6207(3) 0.8407(3) 0.077(5) Uani 1 1 d G U . . .
H13C H 0.5881 0.6305 0.8584 0.093 Uiso 1 1 calc R U . . .
C14C C 0.6201(3) 0.6044(3) 0.8075(3) 0.080(5) Uani 1 1 d G U . . .
C18C C 0.7813(8) 0.6389(5) 0.9183(5) 0.060(4) Uani 1 1 d . U . . .
C19C C 0.8420(7) 0.6294(5) 0.9153(5) 0.054(4) Uani 1 1 d . U . . .
C20C C 0.8760(7) 0.6349(5) 0.9420(5) 0.048(3) Uani 1 1 d . U . . .
C21C C 0.8436(8) 0.6536(5) 0.9741(5) 0.064(4) Uani 1 1 d . U . . .
H21C H 0.8641 0.6579 0.9942 0.076 Uiso 1 1 calc R U . . .
C22C C 0.7826(8) 0.6659(5) 0.9774(5) 0.070(4) Uani 1 1 d . U . . .
H22C H 0.7626 0.6808 0.9981 0.084 Uiso 1 1 calc R U . . .
C23C C 0.7473(8) 0.6570(6) 0.9503(5) 0.078(5) Uani 1 1 d . U . . .
H23C H 0.7035 0.6632 0.9544 0.094 Uiso 1 1 calc R U . . .
C24C C 1.0444(7) 0.6065(4) 0.9315(5) 0.049(3) Uani 1 1 d . U . . .
C25C C 1.1012(7) 0.6091(5) 0.9432(5) 0.055(4) Uani 1 1 d . U . . .
H25C H 1.1023 0.6228 0.9644 0.066 Uiso 1 1 calc R U . . .
C26C C 1.1541(8) 0.5910(5) 0.9224(5) 0.054(4) Uani 1 1 d . U . . .
C27C C 1.1533(7) 0.5723(5) 0.8894(5) 0.049(3) Uani 1 1 d . U . . .
C28C C 1.2071(7) 0.5538(5) 0.8670(5) 0.055(4) Uani 1 1 d . U . . .
H28C H 1.2466 0.5549 0.8730 0.066 Uiso 1 1 calc R U . . .
C29C C 1.2032(7) 0.5343(4) 0.8370(5) 0.050(3) Uani 1 1 d . U . . .
H29C H 1.2399 0.5216 0.8226 0.060 Uiso 1 1 calc R U . . .
C30C C 1.1450(7) 0.5326(4) 0.8269(5) 0.043(3) Uani 1 1 d . U . . .
C31C C 1.0952(7) 0.5529(5) 0.8480(5) 0.044(3) Uani 1 1 d . U . . .
C32C C 1.0959(7) 0.5723(4) 0.8800(4) 0.044(3) Uani 1 1 d . U . . .
F1C F 0.8429(4) 0.5807(3) 0.7704(3) 0.067(2) Uani 1 1 d . . . . .
F2C F 0.8725(4) 0.6100(3) 0.8827(3) 0.059(2) Uani 1 1 d . . . . .
F3C F 1.0384(4) 0.5519(2) 0.8380(2) 0.053(2) Uani 1 1 d . . . . .
N1C N 1.0682(4) 0.5532(2) 0.6709(3) 0.074(3) Uani 1 1 d G U . . .
C1C C 1.1340(4) 0.5499(3) 0.6546(3) 0.085(5) Uani 1 1 d G U . . .
C2C C 1.1585(3) 0.5296(3) 0.6222(3) 0.093(5) Uani 1 1 d G U . . .
H2C H 1.2034 0.5273 0.6110 0.112 Uiso 1 1 calc R U . . .
C3C C 1.1171(4) 0.5126(3) 0.6062(3) 0.099(5) Uani 1 1 d G U . . .
H3C H 1.1338 0.4987 0.5840 0.119 Uiso 1 1 calc R U . . .
C4C C 1.0513(4) 0.5159(2) 0.6225(2) 0.081(4) Uani 1 1 d G U . . .
C8C C 1.0268(3) 0.53626(17) 0.65488(18) 0.074(4) Uani 1 1 d G U . . .
N2C N 0.9610(3) 0.5396(2) 0.6712(2) 0.066(3) Uani 1 1 d G U . . .
C7C C 0.9197(4) 0.5226(3) 0.6552(3) 0.078(4) Uani 1 1 d G U . . .
C6C C 0.9441(5) 0.5023(3) 0.6228(3) 0.091(5) Uani 1 1 d G U . . .
H6C H 0.9159 0.4907 0.6118 0.109 Uiso 1 1 calc R U . . .
C5C C 1.0100(5) 0.4990(3) 0.6064(3) 0.094(5) Uani 1 1 d G U . . .
N4C N 1.0417(6) 0.5896(4) 0.8998(4) 0.050(3) Uani 1 1 d . U . . .
N5C N 1.0848(3) 0.4638(2) 0.7630(2) 0.050(3) Uani 1 1 d G U . . .
C33C C 1.1513(3) 0.4674(2) 0.7519(2) 0.053(3) Uani 1 1 d G U . . .
C34C C 1.1894(3) 0.4510(3) 0.7190(3) 0.056(4) Uani 1 1 d G U . . .
H34C H 1.2348 0.4534 0.7114 0.068 Uiso 1 1 calc R U . . .
C35C C 1.1609(3) 0.4309(3) 0.6973(2) 0.052(3) Uani 1 1 d G U . . .
C36C C 1.0944(3) 0.42726(17) 0.70850(17) 0.047(3) Uani 1 1 d G U . . .
C41C C 1.0564(3) 0.44373(16) 0.74135(16) 0.047(3) Uani 1 1 d G U . . .
C40C C 0.9899(3) 0.4401(2) 0.7525(2) 0.049(3) Uani 1 1 d G U . . .
C39C C 0.9614(3) 0.4200(3) 0.7308(3) 0.056(4) Uani 1 1 d G U . . .
H39C H 0.9160 0.4176 0.7385 0.067 Uiso 1 1 calc R U . . .
C38C C 0.9995(4) 0.4036(3) 0.6980(3) 0.058(4) Uani 1 1 d G U . . .
H38C H 0.9801 0.3898 0.6832 0.069 Uiso 1 1 calc R U . . .
C37C C 1.0660(3) 0.4072(2) 0.6868(2) 0.055(4) Uani 1 1 d G U . . .
H37C H 1.0920 0.3959 0.6644 0.066 Uiso 1 1 calc R U . . .
N6C N 0.9114(3) 0.4693(2) 0.8681(2) 0.050(3) Uani 1 1 d G U . . .
C42C C 0.8677(4) 0.4702(2) 0.8447(2) 0.054(4) Uani 1 1 d G U . . .
C43C C 0.8067(3) 0.4845(3) 0.8593(2) 0.056(4) Uani 1 1 d G U . . .
H43C H 0.7769 0.4851 0.8433 0.067 Uiso 1 1 calc R U . . .
C44C C 0.7894(3) 0.4979(3) 0.8972(2) 0.062(4) Uani 1 1 d G U . . .
C45C C 0.8330(2) 0.49704(18) 0.92057(18) 0.051(3) Uani 1 1 d G U . . .
C50C C 0.8940(2) 0.48271(16) 0.90604(16) 0.045(3) Uani 1 1 d G U . . .
C49C C 0.9377(3) 0.4818(2) 0.9294(2) 0.044(3) Uani 1 1 d G U . . .
C48C C 0.9203(3) 0.4952(3) 0.9673(2) 0.047(3) Uani 1 1 d G U . . .
H48C H 0.9501 0.4946 0.9833 0.056 Uiso 1 1 calc R U . . .
C47C C 0.8593(4) 0.5096(3) 0.9819(2) 0.053(4) Uani 1 1 d G U . . .
H47C H 0.8474 0.5187 1.0078 0.064 Uiso 1 1 calc R U . . .
C46C C 0.8156(3) 0.5105(2) 0.9585(2) 0.053(3) Uani 1 1 d G U . . .
H46C H 0.7739 0.5203 0.9684 0.063 Uiso 1 1 calc R U . . .
N7C N 1.0816(2) 0.4069(2) 0.8869(2) 0.042(3) Uani 1 1 d G U . . .
C51C C 1.0945(3) 0.4286(2) 0.9138(2) 0.045(3) Uani 1 1 d G U . . .
C52C C 1.1559(4) 0.4298(2) 0.9172(2) 0.044(3) Uani 1 1 d G U . . .
H52C H 1.1646 0.4446 0.9356 0.053 Uiso 1 1 calc R U . . .
C53C C 1.2044(3) 0.4094(2) 0.8938(2) 0.050(3) Uani 1 1 d G U . . .
C54C C 1.1916(2) 0.38774(17) 0.86689(17) 0.047(3) Uani 1 1 d G U . . .
C59C C 1.1302(2) 0.38650(16) 0.86341(16) 0.049(3) Uani 1 1 d G U . . .
C58C C 1.1174(3) 0.3648(2) 0.8365(2) 0.052(4) Uani 1 1 d G U . . .
C57C C 1.1659(4) 0.3444(2) 0.8131(2) 0.050(3) Uani 1 1 d G U . . .
H57C H 1.1571 0.3296 0.7947 0.060 Uiso 1 1 calc R U . . .
C56C C 1.2273(4) 0.3457(2) 0.8165(2) 0.057(4) Uani 1 1 d G U . . .
H56C H 1.2605 0.3317 0.8005 0.068 Uiso 1 1 calc R U . . .
C55C C 1.2401(3) 0.3673(2) 0.8434(2) 0.055(4) Uani 1 1 d G U . . .
H55C H 1.2821 0.3682 0.8458 0.066 Uiso 1 1 calc R U . . .
N8C N 1.0540(6) 0.3545(4) 0.8346(5) 0.053(3) Uani 1 1 d . . . . .
O1C O 1.0488(5) 0.3406(4) 0.8063(4) 0.070(3) Uani 1 1 d . . . . .
O2C O 1.0078(6) 0.3641(4) 0.8610(4) 0.080(3) Uani 1 1 d . . . . .
C1D C 1.0741(7) 0.7673(4) 0.5277(5) 0.041(4) Uani 1 1 d . . . . .
C2D C 1.0569(7) 0.8012(5) 0.7022(5) 0.052(4) Uani 1 1 d . . . . .
C3D C 1.2109(8) 0.6803(5) 0.6033(5) 0.048(4) Uani 1 1 d . . . . .
C4D C 0.8886(9) 0.6389(6) 0.5971(7) 0.075(5) Uani 1 1 d . . . . .
C5D C 0.6621(12) 0.7361(6) 0.7969(8) 0.103(8) Uani 1 1 d . . . . .
C6D C 0.9436(15) 0.7547(8) 0.9091(7) 0.126(10) Uani 1 1 d . . . . .
C7D C 1.2273(10) 0.5687(7) 0.6678(7) 0.090(7) Uani 1 1 d . . . . .
C8D C 0.8546(10) 0.5320(5) 0.6741(7) 0.080(5) Uani 1 1 d . . . . .
C9D C 0.6940(9) 0.6364(6) 0.8828(6) 0.068(5) Uani 1 1 d . . . . .
C10D C 0.9836(8) 0.6248(5) 0.9516(5) 0.056(4) Uani 1 1 d . . . . .
C11D C 1.1781(9) 0.4901(5) 0.7742(5) 0.049(4) Uani 1 1 d . . . . .
C12D C 0.8904(9) 0.4607(5) 0.8020(5) 0.052(4) Uani 1 1 d . . . . .
C13D C 1.0458(7) 0.4533(4) 0.9331(5) 0.039(4) Uani 1 1 d . . . . .
N1D N 1.0481(6) 0.7793(4) 0.5649(4) 0.053(3) Uani 1 1 d . . . . .
H1D H 1.0753 0.7861 0.5769 0.064 Uiso 1 1 calc R U . . .
N2D N 1.1086(6) 0.7805(4) 0.6857(3) 0.047(3) Uani 1 1 d . . . . .
H2D H 1.1039 0.7666 0.6678 0.057 Uiso 1 1 calc R U . . .
N3D N 1.1473(7) 0.6807(4) 0.6108(4) 0.051(3) Uani 1 1 d . . . . .
H3D H 1.1264 0.6954 0.6285 0.062 Uiso 1 1 calc R U . . .
N4D N 0.9392(7) 0.6519(4) 0.6091(5) 0.075(4) Uani 1 1 d . . . . .
H4D H 0.9281 0.6645 0.6300 0.089 Uiso 1 1 calc R U . . .
N5D N 0.7126(8) 0.7250(5) 0.7666(5) 0.092(5) Uani 1 1 d . . . . .
H5D H 0.7513 0.7264 0.7689 0.110 Uiso 1 1 calc R U . . .
N6D N 0.9136(9) 0.7475(5) 0.8817(5) 0.093(5) Uani 1 1 d . . . . .
H6D H 0.9334 0.7354 0.8613 0.112 Uiso 1 1 calc R U . . .
N7D N 1.1644(8) 0.5716(4) 0.6733(4) 0.076(4) Uani 1 1 d . . . . .
H7D H 1.1422 0.5876 0.6892 0.091 Uiso 1 1 calc R U . . .
N8D N 0.8429(6) 0.5515(4) 0.7051(4) 0.059(3) Uani 1 1 d . . . . .
H8D H 0.8764 0.5592 0.7109 0.071 Uiso 1 1 calc R U . . .
N9D N 0.7523(6) 0.6295(4) 0.8881(4) 0.068(4) Uani 1 1 d . . . . .
H9D H 0.7776 0.6168 0.8698 0.082 Uiso 1 1 calc R U . . .
N10D N 0.9371(7) 0.6211(4) 0.9343(4) 0.056(3) Uani 1 1 d . . . . .
H10D H 0.9478 0.6072 0.9144 0.067 Uiso 1 1 calc R U . . .
N11D N 1.1339(6) 0.5100(4) 0.8002(4) 0.050(3) Uani 1 1 d . . . . .
H11D H 1.0941 0.5083 0.7999 0.060 Uiso 1 1 calc R U . . .
N12D N 0.9555(6) 0.4549(4) 0.7880(4) 0.053(3) Uani 1 1 d . . . . .
H12D H 0.9780 0.4612 0.8035 0.064 Uiso 1 1 calc R U . . .
N13D N 0.9933(5) 0.4592(3) 0.9170(4) 0.043(3) Uani 1 1 d . . . . .
H13D H 0.9948 0.4472 0.8963 0.052 Uiso 1 1 calc R U . . .
O1D O 1.0469(5) 0.7577(4) 0.5055(3) 0.058(3) Uani 1 1 d . . . . .
O2D O 1.0532(4) 0.8189(3) 0.7309(3) 0.060(3) Uani 1 1 d . . . . .
O3D O 1.2482(5) 0.6627(3) 0.5803(3) 0.061(3) Uani 1 1 d . . . . .
O4D O 0.8948(6) 0.6196(4) 0.5718(5) 0.081(4) Uani 1 1 d . . . . .
O5D O 0.6076(8) 0.7373(6) 0.7974(6) 0.138(6) Uani 1 1 d . . . . .
O6D O 0.9223(9) 0.7690(5) 0.9388(5) 0.143(7) Uani 1 1 d . . . . .
O7D O 1.2644(6) 0.5485(4) 0.6447(5) 0.113(5) Uani 1 1 d . . . . .
O8D O 0.8134(7) 0.5182(5) 0.6612(5) 0.101(4) Uani 1 1 d . . . . .
O9D O 0.6524(5) 0.6526(4) 0.9053(4) 0.085(4) Uani 1 1 d . . . . .
O10D O 0.9784(5) 0.6421(3) 0.9807(3) 0.062(3) Uani 1 1 d . . . . .
O11D O 1.2352(6) 0.4917(3) 0.7680(3) 0.064(3) Uani 1 1 d . . . . .
O12D O 0.8526(5) 0.4550(4) 0.7843(3) 0.071(3) Uani 1 1 d . . . . .
O13D O 1.0502(4) 0.4674(3) 0.9621(3) 0.049(2) Uani 1 1 d . . . . .
C1G C 0.8183(3) 0.6919(2) 0.4576(2) 0.055(4) Uani 1 1 d G . . . .
C2G C 0.8769(3) 0.6934(3) 0.4654(3) 0.057(4) Uani 1 1 d G . . . .
H2G H 0.9115 0.6783 0.4525 0.068 Uiso 1 1 calc R U . . .
C3G C 0.8846(3) 0.7172(3) 0.4920(3) 0.061(5) Uani 1 1 d G . . . .
H3G H 0.9246 0.7183 0.4973 0.073 Uiso 1 1 calc R U . . .
C4G C 0.8339(3) 0.7395(3) 0.5108(2) 0.049(4) Uani 1 1 d G . . . .
H4G H 0.8392 0.7557 0.5290 0.059 Uiso 1 1 calc R U . . .
C5G C 0.7754(3) 0.73789(17) 0.50305(17) 0.048(4) Uani 1 1 d G . . . .
C9G C 0.7676(3) 0.71409(17) 0.47645(16) 0.043(4) Uani 1 1 d G . . . .
N2G N 0.7091(3) 0.7125(2) 0.4687(2) 0.053(3) Uani 1 1 d G . . . .
C8G C 0.6584(3) 0.7347(3) 0.4875(3) 0.052(4) Uani 1 1 d G . . . .
C7G C 0.6662(3) 0.7585(3) 0.5141(3) 0.047(4) Uani 1 1 d G . . . .
H7G H 0.6315 0.7737 0.5270 0.057 Uiso 1 1 calc R U . . .
C6G C 0.7247(3) 0.7601(2) 0.5219(2) 0.053(4) Uani 1 1 d G . . . .
C10G C 0.5658(7) 0.7266(5) 0.4112(5) 0.051(4) Uani 1 1 d . . . . .
C11G C 0.5025(8) 0.7333(5) 0.4270(5) 0.054(4) Uani 1 1 d . . . . .
H11G H 0.4860 0.7396 0.4546 0.065 Uiso 1 1 calc R U . . .
C12G C 0.4624(8) 0.7310(6) 0.4023(6) 0.074(5) Uani 1 1 d . . . . .
H12G H 0.4189 0.7378 0.4121 0.088 Uiso 1 1 calc R U . . .
C13G C 0.4831(8) 0.7194(6) 0.3650(6) 0.076(5) Uani 1 1 d . . . . .
H13G H 0.4541 0.7164 0.3496 0.091 Uiso 1 1 calc R U . . .
C14G C 0.5482(7) 0.7117(5) 0.3488(5) 0.055(4) Uani 1 1 d . . . . .
C15G C 0.5747(8) 0.6980(6) 0.3090(5) 0.062(4) Uani 1 1 d . . . . .
C16G C 0.6375(8) 0.6954(5) 0.2938(5) 0.054(4) Uani 1 1 d . . . . .
H16G H 0.6558 0.6871 0.2676 0.065 Uiso 1 1 calc R U . . .
C17G C 0.6770(7) 0.7048(5) 0.3167(5) 0.044(4) Uani 1 1 d . . . . .
C18G C 0.5893(7) 0.7171(5) 0.3702(5) 0.045(4) Uani 1 1 d . . . . .
C19G C 0.8491(3) 0.7278(2) 0.3051(2) 0.053(4) Uani 1 1 d G U . . .
C20G C 0.8931(4) 0.7053(2) 0.2811(2) 0.055(4) Uani 1 1 d G U . . .
H20G H 0.8797 0.6896 0.2651 0.065 Uiso 1 1 calc R U . . .
C21G C 0.9567(4) 0.7057(2) 0.2805(2) 0.057(4) Uani 1 1 d G U . . .
H21G H 0.9867 0.6903 0.2641 0.069 Uiso 1 1 calc R U . . .
C22G C 0.9763(3) 0.7286(3) 0.3039(3) 0.057(4) Uani 1 1 d G U . . .
H22G H 1.0197 0.7289 0.3035 0.069 Uiso 1 1 calc R U . . .
C23G C 0.9323(2) 0.75115(18) 0.32787(19) 0.048(3) Uani 1 1 d G U . . .
C27G C 0.8687(2) 0.75077(17) 0.32846(17) 0.043(3) Uani 1 1 d G U . . .
N4G N 0.8247(3) 0.7733(2) 0.3524(2) 0.046(3) Uani 1 1 d G U . . .
C26G C 0.8443(4) 0.7963(2) 0.3758(2) 0.050(3) Uani 1 1 d G U . . .
C25G C 0.9079(4) 0.7966(2) 0.3753(2) 0.053(4) Uani 1 1 d G U . . .
H25G H 0.9213 0.8123 0.3912 0.064 Uiso 1 1 calc R U . . .
C24G C 0.9519(3) 0.7741(3) 0.3513(3) 0.061(4) Uani 1 1 d G U . . .
C28G C 0.6861(7) 0.8454(5) 0.4096(5) 0.049(4) Uani 1 1 d . U . . .
C29G C 0.6349(8) 0.8467(5) 0.3947(5) 0.056(4) Uani 1 1 d . U . . .
C30G C 0.5769(8) 0.8618(5) 0.4136(5) 0.059(4) Uani 1 1 d . U . . .
C31G C 0.5737(8) 0.8789(5) 0.4473(5) 0.061(4) Uani 1 1 d . U . . .
H31G H 0.5353 0.8906 0.4609 0.073 Uiso 1 1 calc R U . . .
C32G C 0.6273(8) 0.8789(5) 0.4611(5) 0.063(4) Uani 1 1 d . U . . .
H32G H 0.6242 0.8901 0.4850 0.075 Uiso 1 1 calc R U . . .
C33G C 0.6842(8) 0.8637(5) 0.4425(4) 0.056(4) Uani 1 1 d . U . . .
H33G H 0.7208 0.8656 0.4516 0.067 Uiso 1 1 calc R U . . .
F1G F 0.6366(4) 0.8290(3) 0.3616(2) 0.056(2) Uani 1 1 d . . . . .
N1G N 0.8075(8) 0.6597(4) 0.4376(5) 0.059(4) Uani 1 1 d . . . . .
N3G N 0.6555(5) 0.7159(4) 0.3539(4) 0.045(3) Uani 1 1 d . . . . .
N5G N 0.4523(3) 0.8518(3) 0.3521(3) 0.074(4) Uani 1 1 d G U . . .
C34G C 0.4248(4) 0.8678(3) 0.3876(3) 0.070(4) Uani 1 1 d G U . . .
C35G C 0.3596(5) 0.8744(3) 0.3999(3) 0.081(5) Uani 1 1 d G U . . .
H35G H 0.3408 0.8853 0.4242 0.097 Uiso 1 1 calc R U . . .
C36G C 0.3218(3) 0.8649(3) 0.3766(3) 0.099(6) Uani 1 1 d G U . . .
C37G C 0.3492(3) 0.8489(3) 0.3411(2) 0.094(6) Uani 1 1 d G U . . .
C41G C 0.4144(3) 0.8423(2) 0.3288(2) 0.078(4) Uani 1 1 d G U . . .
N6G N 0.4419(4) 0.8263(3) 0.2933(3) 0.081(4) Uani 1 1 d G U . . .
C40G C 0.4041(5) 0.8168(4) 0.2700(3) 0.119(8) Uani 1 1 d G U . . .
C39G C 0.3388(5) 0.8234(4) 0.2823(3) 0.141(10) Uani 1 1 d G U . . .
H39G H 0.3130 0.8169 0.2664 0.169 Uiso 1 1 calc R U . . .
C38G C 0.3114(3) 0.8394(4) 0.3178(3) 0.132(9) Uani 1 1 d G U . . .
H38G H 0.2668 0.8439 0.3262 0.158 Uiso 1 1 calc R U . . .
N7G N 0.5182(5) 0.7806(3) 0.1691(3) 0.088(5) Uani 1 1 d G . . . .
C42G C 0.4540(5) 0.7820(4) 0.1710(3) 0.108(7) Uani 1 1 d G . . . .
C43G C 0.4329(4) 0.7659(4) 0.1431(4) 0.105(7) Uani 1 1 d G . . . .
H43G H 0.3890 0.7669 0.1444 0.125 Uiso 1 1 calc R U . . .
C44G C 0.4760(5) 0.7484(4) 0.1131(4) 0.118(8) Uani 1 1 d G . . . .
C45G C 0.5402(4) 0.7469(3) 0.1112(3) 0.092(6) Uani 1 1 d G . . . .
C49G C 0.5613(4) 0.7631(2) 0.1392(2) 0.085(6) Uani 1 1 d G . . . .
N8G N 0.6255(4) 0.7617(3) 0.1372(3) 0.083(4) Uani 1 1 d G . . . .
C48G C 0.6686(4) 0.7441(3) 0.1073(3) 0.074(5) Uani 1 1 d G . . . .
C47G C 0.6475(5) 0.7280(3) 0.0793(3) 0.092(6) Uani 1 1 d G . . . .
H47G H 0.6769 0.7160 0.0589 0.110 Uiso 1 1 calc R U . . .
C46G C 0.5833(6) 0.7294(3) 0.0813(3) 0.094(6) Uani 1 1 d G . . . .
H46G H 0.5688 0.7184 0.0622 0.113 Uiso 1 1 calc R U . . .
O1G O 0.7571(7) 0.6363(4) 0.4548(5) 0.084(4) Uani 1 1 d . . . . .
O2G O 0.8519(6) 0.6564(4) 0.4063(4) 0.073(3) Uani 1 1 d . . . . .
C6H C 0.9115(5) 0.7823(3) 0.1521(3) 0.059(4) Uani 1 1 d G U . . .
C7H C 0.8626(3) 0.7985(3) 0.1801(3) 0.060(4) Uani 1 1 d G U . . .
H7H H 0.8196 0.7958 0.1802 0.071 Uiso 1 1 calc R U . . .
C8H C 0.8767(4) 0.8186(3) 0.2078(3) 0.062(4) Uani 1 1 d G U . . .
H8H H 0.8433 0.8297 0.2269 0.074 Uiso 1 1 calc R U . . .
C9H C 0.9397(4) 0.8225(3) 0.2076(3) 0.055(3) Uani 1 1 d G U . . .
N3H N 0.9885(3) 0.8063(3) 0.1796(3) 0.066(3) Uani 1 1 d G U . . .
N2H N 0.9744(4) 0.7862(3) 0.1519(3) 0.079(4) Uani 1 1 d G U . . .
C10H C 0.9645(5) 0.8433(3) 0.2314(3) 0.058(4) Uani 1 1 d G U . . .
C11H C 1.0276(4) 0.8401(3) 0.2319(4) 0.076(5) Uani 1 1 d G U . . .
H11H H 1.0559 0.8235 0.2161 0.092 Uiso 1 1 calc R U . . .
C12H C 1.0495(4) 0.8614(3) 0.2558(4) 0.080(5) Uani 1 1 d G U . . .
H12H H 1.0927 0.8593 0.2562 0.096 Uiso 1 1 calc R U . . .
C13H C 1.0082(5) 0.8858(3) 0.2790(3) 0.070(4) Uani 1 1 d G U . . .
H13H H 1.0232 0.9003 0.2953 0.084 Uiso 1 1 calc R U . . .
C14H C 0.9451(4) 0.8890(3) 0.2784(3) 0.061(4) Uani 1 1 d G U . . .
N4H N 0.9232(3) 0.8677(3) 0.2546(3) 0.059(3) Uani 1 1 d G U . . .
N1H N 0.8493(4) 0.7598(3) 0.1146(3) 0.060(3) Uani 1 1 d G U . . .
C1H C 0.8434(4) 0.7424(3) 0.0825(3) 0.075(4) Uani 1 1 d G U . . .
C2H C 0.8976(5) 0.7305(3) 0.0543(3) 0.079(5) Uani 1 1 d G U . . .
H2H H 0.8936 0.7186 0.0324 0.095 Uiso 1 1 calc R U . . .
C3H C 0.9577(5) 0.7360(3) 0.0584(3) 0.080(5) Uani 1 1 d G U . . .
H3H H 0.9947 0.7279 0.0392 0.096 Uiso 1 1 calc R U . . .
C4H C 0.9636(4) 0.7534(3) 0.0906(3) 0.071(4) Uani 1 1 d G U . . .
H4H H 1.0046 0.7571 0.0933 0.086 Uiso 1 1 calc R U . . .
C5H C 0.9094(5) 0.7653(3) 0.1187(3) 0.061(4) Uani 1 1 d G U . . .
C10I C 0.5462(4) 0.9353(4) 0.2161(3) 0.099(5) Uani 1 1 d G U . . .
C9I C 0.5102(6) 0.9498(4) 0.2511(3) 0.092(5) Uani 1 1 d G U . . .
C17I C 0.4445(6) 0.9532(4) 0.2591(3) 0.123(7) Uani 1 1 d G U . . .
H17I H 0.4199 0.9631 0.2831 0.148 Uiso 1 1 calc R U . . .
C16I C 0.4148(4) 0.9421(4) 0.2320(4) 0.144(9) Uani 1 1 d G U . . .
H16I H 0.3699 0.9443 0.2375 0.173 Uiso 1 1 calc R U . . .
C15I C 0.4508(4) 0.9276(3) 0.1970(3) 0.166(11) Uani 1 1 d G U . . .
C11I C 0.5165(4) 0.9242(2) 0.1890(3) 0.100(5) Uani 1 1 d G U . . .
N3I N 0.5525(4) 0.9097(3) 0.1539(3) 0.107(5) Uani 1 1 d G U . . .
C12I C 0.5228(6) 0.8986(4) 0.1269(3) 0.100(6) Uani 1 1 d G U . . .
C13I C 0.4571(6) 0.9020(4) 0.1348(4) 0.153(9) Uani 1 1 d G U . . .
H13I H 0.4368 0.8944 0.1163 0.184 Uiso 1 1 calc R U . . .
C14I C 0.4211(4) 0.9165(4) 0.1699(4) 0.121(6) Uani 1 1 d G U . . .
C23I C 0.6837(6) 0.8489(4) 0.0327(5) 0.108(6) Uani 1 1 d G U . . .
H23I H 0.6444 0.8433 0.0284 0.129 Uiso 1 1 calc R U . . .
C18I C 0.6844(5) 0.8702(4) 0.0630(4) 0.084(5) Uani 1 1 d G U . . .
C19I C 0.7420(7) 0.8783(4) 0.0693(4) 0.084(5) Uani 1 1 d G U . . .
C20I C 0.7988(5) 0.8652(4) 0.0452(4) 0.070(4) Uani 1 1 d G U . . .
C21I C 0.7981(6) 0.8439(4) 0.0148(4) 0.091(5) Uani 1 1 d G U . . .
H21I H 0.8370 0.8350 -0.0017 0.109 Uiso 1 1 calc R U . . .
C22I C 0.7406(7) 0.8358(4) 0.0086(4) 0.109(7) Uani 1 1 d G U . . .
H22I H 0.7401 0.8212 -0.0122 0.130 Uiso 1 1 calc R U . . .
F1I F 0.6086(5) 0.9327(3) 0.2059(3) 0.099(3) Uani 1 1 d . . . . .
F2I F 0.7400(5) 0.8972(3) 0.0994(3) 0.082(3) Uani 1 1 d . . . . .
F3I F 0.8637(4) 0.9426(3) 0.1511(2) 0.062(2) Uani 1 1 d . . . . .
N1I N 0.7437(4) 0.9374(2) 0.3077(2) 0.069(3) Uani 1 1 d G U . . .
C1I C 0.7968(3) 0.9366(3) 0.3227(3) 0.078(5) Uani 1 1 d G U . . .
C2I C 0.7938(4) 0.9532(3) 0.3572(3) 0.085(5) Uani 1 1 d G U . . .
H2I H 0.8301 0.9527 0.3674 0.102 Uiso 1 1 calc R U . . .
C3I C 0.7378(4) 0.9707(3) 0.3767(3) 0.089(5) Uani 1 1 d G U . . .
H3I H 0.7358 0.9821 0.4002 0.106 Uiso 1 1 calc R U . . .
C4I C 0.6848(4) 0.97154(19) 0.3617(2) 0.080(4) Uani 1 1 d G U . . .
C8I C 0.6878(3) 0.95489(17) 0.32721(18) 0.084(4) Uani 1 1 d G U . . .
N2I N 0.6347(4) 0.9557(3) 0.3122(3) 0.080(4) Uani 1 1 d G U . . .
C7I C 0.5787(3) 0.9732(3) 0.3317(3) 0.099(5) Uani 1 1 d DG U . . .
C6I C 0.5758(4) 0.9899(3) 0.3662(3) 0.086(5) Uani 1 1 d G U . . .
H6I H 0.5375 1.0018 0.3796 0.103 Uiso 1 1 calc R U . . .
C5I C 0.6288(4) 0.9890(3) 0.3812(3) 0.102(6) Uani 1 1 d G U . . .
N4I N 0.9251(3) 0.9037(2) 0.0898(2) 0.063(3) Uani 1 1 d G U . . .
C24I C 0.9566(4) 0.8822(2) 0.0597(2) 0.064(4) Uani 1 1 d G U . . .
C25I C 1.0223(4) 0.8777(3) 0.0503(2) 0.065(4) Uani 1 1 d G U . . .
H25I H 1.0438 0.8630 0.0297 0.078 Uiso 1 1 calc R U . . .
C26I C 1.0565(3) 0.8947(2) 0.0711(2) 0.061(4) Uani 1 1 d G U . . .
C27I C 1.0251(3) 0.91619(18) 0.10124(19) 0.064(4) Uani 1 1 d G U . . .
C32I C 0.9594(3) 0.92067(17) 0.11062(17) 0.062(4) Uani 1 1 d G U . . .
C31I C 0.9279(3) 0.9421(2) 0.1408(2) 0.057(4) Uani 1 1 d G U . . .
C30I C 0.9621(4) 0.9591(2) 0.1615(2) 0.063(4) Uani 1 1 d G U . . .
C29I C 1.0278(4) 0.9547(3) 0.1522(3) 0.068(4) Uani 1 1 d G U . . .
H29I H 1.0512 0.9663 0.1664 0.081 Uiso 1 1 calc R U . . .
C28I C 1.0593(3) 0.9332(2) 0.1220(3) 0.068(4) Uani 1 1 d G U . . .
H28I H 1.1042 0.9301 0.1156 0.081 Uiso 1 1 calc R U . . .
N5I N 0.8399(4) 1.0320(2) 0.2237(2) 0.062(3) Uani 1 1 d G U . . .
C33I C 0.8966(3) 1.0275(3) 0.2350(3) 0.061(4) Uani 1 1 d G U . . .
C34I C 0.9025(3) 1.0426(3) 0.2687(3) 0.069(4) Uani 1 1 d G U . . .
H34I H 0.9413 1.0394 0.2764 0.082 Uiso 1 1 calc R U . . .
C35I C 0.8517(4) 1.0622(3) 0.2911(2) 0.069(4) Uani 1 1 d G U . . .
C36I C 0.7950(3) 1.06681(18) 0.27988(18) 0.065(4) Uani 1 1 d G U . . .
C41I C 0.7891(3) 1.05172(17) 0.24616(17) 0.066(4) Uani 1 1 d G U . . .
C40I C 0.7323(4) 1.0563(3) 0.2349(2) 0.065(4) Uani 1 1 d G U . . .
C39I C 0.6815(3) 1.0760(3) 0.2574(3) 0.074(4) Uani 1 1 d G U . . .
H39I H 0.6428 1.0791 0.2497 0.088 Uiso 1 1 calc R U . . .
C38I C 0.6875(4) 1.0911(3) 0.2911(3) 0.078(5) Uani 1 1 d G U . . .
H38I H 0.6527 1.1045 0.3064 0.094 Uiso 1 1 calc R U . . .
C37I C 0.7442(4) 1.0865(3) 0.3023(2) 0.081(5) Uani 1 1 d G U . . .
H37I H 0.7482 1.0968 0.3254 0.097 Uiso 1 1 calc R U . . .
N6I N 0.7728(4) 1.0338(3) 0.1176(2) 0.075(4) Uani 1 1 d G U . . .
C42I C 0.7069(4) 1.0341(3) 0.1371(2) 0.085(5) Uani 1 1 d G U . . .
C43I C 0.6650(4) 1.0223(3) 0.1179(3) 0.092(5) Uani 1 1 d G U . . .
H43I H 0.6199 1.0225 0.1313 0.110 Uiso 1 1 calc R U . . .
C44I C 0.6890(3) 1.0103(3) 0.0793(3) 0.082(5) Uani 1 1 d G U . . .
C45I C 0.7549(4) 1.01006(19) 0.0598(2) 0.073(4) Uani 1 1 d G U . . .
C50I C 0.7968(3) 1.02180(18) 0.07892(18) 0.079(5) Uani 1 1 d G U . . .
C49I C 0.8628(3) 1.0215(3) 0.0594(3) 0.068(4) Uani 1 1 d G U . . .
C48I C 0.8868(4) 1.0095(3) 0.0208(3) 0.080(5) Uani 1 1 d G U . . .
H48I H 0.9319 1.0093 0.0074 0.096 Uiso 1 1 calc R U . . .
C47I C 0.8449(5) 0.9978(3) 0.0016(2) 0.078(5) Uani 1 1 d G U . . .
H47I H 0.8613 0.9896 -0.0248 0.094 Uiso 1 1 calc R U . . .
C46I C 0.7789(5) 0.9980(3) 0.0211(2) 0.084(5) Uani 1 1 d G U . . .
H46I H 0.7503 0.9900 0.0080 0.101 Uiso 1 1 calc R U . . .
N7I N 0.9504(4) 1.0939(3) 0.1099(3) 0.083(4) Uani 1 1 d G U . . .
C51I C 0.9924(5) 1.0707(2) 0.0855(2) 0.069(4) Uani 1 1 d G U . . .
C52I C 1.0555(5) 1.0677(3) 0.0861(3) 0.074(4) Uani 1 1 d G U . . .
H52I H 1.0842 1.0518 0.0694 0.089 Uiso 1 1 calc R U . . .
C53I C 1.0767(4) 1.0879(3) 0.1110(3) 0.079(5) Uani 1 1 d G U . . .
C54I C 1.0348(4) 1.1111(2) 0.13542(19) 0.082(4) Uani 1 1 d G U . . .
C59I C 0.9717(4) 1.11411(18) 0.13486(18) 0.079(4) Uani 1 1 d G U . . .
C58I C 0.9297(5) 1.1373(3) 0.1592(3) 0.088(5) Uani 1 1 d G U . . .
C57I C 0.9510(6) 1.1575(3) 0.1842(3) 0.100(6) Uani 1 1 d G U . . .
H57I H 0.9223 1.1734 0.2009 0.120 Uiso 1 1 calc R U . . .
C56I C 1.0141(6) 1.1546(3) 0.1847(3) 0.118(7) Uani 1 1 d G U . . .
H56I H 1.0286 1.1684 0.2018 0.142 Uiso 1 1 calc R U . . .
C55I C 1.0560(5) 1.1313(3) 0.1604(3) 0.094(5) Uani 1 1 d G U . . .
H55I H 1.0992 1.1293 0.1607 0.113 Uiso 1 1 calc R U . . .
N8I N 0.8653(9) 1.1474(4) 0.1548(6) 0.102(6) Uani 1 1 d . . . . .
O1I O 0.8264(8) 1.1552(4) 0.1867(4) 0.131(6) Uani 1 1 d . . . . .
O2I O 0.8517(7) 1.1480(4) 0.1201(5) 0.097(4) Uani 1 1 d . . . . .
C1J C 0.6024(8) 0.7388(5) 0.4722(5) 0.045(4) Uani 1 1 d . . . . .
C2J C 0.7476(8) 0.7044(5) 0.2975(5) 0.043(4) Uani 1 1 d . . . . .
C3J C 0.7986(8) 0.8225(5) 0.3951(5) 0.047(4) Uani 1 1 d . . . . .
C4J C 0.4674(9) 0.8757(6) 0.4103(6) 0.066(5) Uani 1 1 d . . . . .
C5J C 0.4150(11) 0.7988(9) 0.2060(8) 0.114(8) Uani 1 1 d . . . . .
C6J C 0.7816(9) 0.7348(6) 0.0791(7) 0.077(5) Uani 1 1 d . . . . .
C7J C 0.9040(8) 0.9141(6) 0.3033(6) 0.068(5) Uani 1 1 d . . . . .
C8J C 0.5248(8) 0.9697(7) 0.3132(7) 0.106(7) Uani 1 1 d D . . . .
C9J C 0.5704(12) 0.8829(6) 0.0915(6) 0.122(9) Uani 1 1 d D . . . .
C10J C 0.9142(9) 0.8675(5) 0.0391(5) 0.067(5) Uani 1 1 d . . . . .
C11J C 0.9466(10) 1.0044(5) 0.2120(5) 0.054(4) Uani 1 1 d . . . . .
C12J C 0.6878(11) 1.0417(5) 0.1814(5) 0.075(6) Uani 1 1 d . . . . .
C13J C 0.9667(9) 1.0453(5) 0.0636(6) 0.059(4) Uani 1 1 d . U . . .
N1J N 0.6099(5) 0.7283(4) 0.4340(4) 0.052(3) Uani 1 1 d . . . . .
H1J H 0.6489 0.7216 0.4214 0.062 Uiso 1 1 calc R U . . .
N2J N 0.7813(6) 0.7234(4) 0.3140(4) 0.051(3) Uani 1 1 d . . . . .
H2J H 0.7584 0.7354 0.3338 0.062 Uiso 1 1 calc R U . . .
N3J N 0.7415(6) 0.8261(4) 0.3878(4) 0.049(3) Uani 1 1 d . . . . .
H3J H 0.7374 0.8154 0.3673 0.059 Uiso 1 1 calc R U . . .
N4J N 0.5265(7) 0.8610(4) 0.3960(4) 0.062(4) Uani 1 1 d . . . . .
H4J H 0.5338 0.8500 0.3738 0.074 Uiso 1 1 calc R U . . .
N5J N 0.4391(7) 0.8047(6) 0.2359(5) 0.099(5) Uani 1 1 d . . . . .
H5J H 0.4799 0.8004 0.2331 0.119 Uiso 1 1 calc R U . . .
N6J N 0.7290(7) 0.7474(5) 0.1082(4) 0.071(4) Uani 1 1 d . . . . .
H6J H 0.7357 0.7580 0.1280 0.085 Uiso 1 1 calc R U . . .
N7J N 0.8410(7) 0.9138(4) 0.3015(4) 0.069(4) Uani 1 1 d . . . . .
H7J H 0.8303 0.8988 0.2864 0.083 Uiso 1 1 calc R U . . .
N8J N 0.5466(8) 0.9562(5) 0.2766(5) 0.102(6) Uani 1 1 d . . . . .
H8J H 0.5876 0.9511 0.2682 0.122 Uiso 1 1 calc R U . . .
N9J N 0.6315(8) 0.8824(6) 0.0892(5) 0.094(5) Uani 1 1 d . . . . .
H9J H 0.6395 0.8923 0.1091 0.113 Uiso 1 1 calc R U . . .
N10J N 0.8514(7) 0.8757(4) 0.0547(4) 0.063(4) Uani 1 1 d . . . . .
H10J H 0.8433 0.8901 0.0741 0.075 Uiso 1 1 calc R U . . .
N11J N 0.9244(6) 0.9826(4) 0.1881(4) 0.054(3) Uani 1 1 d . . . . .
H11J H 0.8836 0.9839 0.1899 0.065 Uiso 1 1 calc R U . . .
N12J N 0.7347(8) 1.0430(5) 0.1982(5) 0.083(5) Uani 1 1 d . . . . .
H12J H 0.7718 1.0344 0.1847 0.099 Uiso 1 1 calc R U . . .
N13J N 0.9031(7) 1.0423(4) 0.0748(4) 0.068(4) Uani 1 1 d . . . . .
H13J H 0.8827 1.0550 0.0947 0.082 Uiso 1 1 calc R U . . .
O1J O 0.5511(5) 0.7482(3) 0.4948(3) 0.054(3) Uani 1 1 d . . . . .
O2J O 0.7710(5) 0.6861(3) 0.2687(3) 0.063(3) Uani 1 1 d . . . . .
O3J O 0.8144(5) 0.8402(3) 0.4192(3) 0.062(3) Uani 1 1 d . . . . .
O4J O 0.4473(5) 0.8934(4) 0.4379(4) 0.079(4) Uani 1 1 d . . . . .
O5J O 0.3603(8) 0.8044(6) 0.2045(5) 0.125(5) Uani 1 1 d . . . . .
O6J O 0.7764(7) 0.7190(5) 0.0520(4) 0.102(4) Uani 1 1 d . . . . .
O7J O 0.9218(7) 0.9343(4) 0.3236(4) 0.096(4) Uani 1 1 d . . . . .
O8J O 0.4723(7) 0.9788(5) 0.3315(5) 0.131(6) Uani 1 1 d . . . . .
O9J O 0.5482(7) 0.8712(5) 0.0660(5) 0.135(6) Uani 1 1 d D . . . .
O10J O 0.9359(6) 0.8500(3) 0.0112(3) 0.080(4) Uani 1 1 d . . . . .
O11J O 0.9995(6) 1.0044(4) 0.2143(3) 0.071(3) Uani 1 1 d . . . . .
O12J O 0.6287(7) 1.0474(5) 0.1961(4) 0.101(4) Uani 1 1 d . . . . .
O13J O 1.0022(6) 1.0302(3) 0.0371(3) 0.076(3) Uani 1 1 d . . . . .
O1W O 1.0680(6) 0.8240(4) -0.0244(4) 0.105(4) Uani 1 1 d . . . . .
H1WA H 1.0298 0.8306 -0.0161 0.158 Uiso 1 1 d R U . . .
H1WB H 1.0865 0.8357 -0.0532 0.158 Uiso 1 1 d R U . . .
O1_1 O 1.2836(4) 0.7228(3) 0.4522(3) 0.057(3) Uani 1 1 d D . . . .
C1_1 C 1.2542(7) 0.6973(5) 0.4351(5) 0.087(5) Uiso 1 1 d D . . . .
H1A_1 H 1.2289 0.7172 0.4162 0.104 Uiso 1 1 calc R U . . .
H1B_1 H 1.2243 0.6728 0.4615 0.104 Uiso 1 1 calc R U . . .
C2_1 C 1.3038(8) 0.6766(5) 0.4058(5) 0.111(7) Uiso 1 1 d D . . . .
H2_1 H 1.3400 0.6660 0.4188 0.133 Uiso 1 1 calc R U . . .
C4_1 C 1.3251(12) 0.7168(6) 0.3603(6) 0.161(10) Uiso 1 1 d D . . . .
H4A_1 H 1.3583 0.7081 0.3374 0.242 Uiso 1 1 calc R U . . .
H4B_1 H 1.2883 0.7265 0.3491 0.242 Uiso 1 1 calc R U . . .
H4C_1 H 1.3427 0.7419 0.3650 0.242 Uiso 1 1 calc R U . . .
C3_1 C 1.2730(10) 0.6390(5) 0.3991(7) 0.137(8) Uiso 1 1 d D . . . .
H3A_1 H 1.3060 0.6261 0.3800 0.206 Uiso 1 1 calc R U . . .
H3B_1 H 1.2522 0.6152 0.4294 0.206 Uiso 1 1 calc R U . . .
H3C_1 H 1.2409 0.6514 0.3835 0.206 Uiso 1 1 calc R U . . .
O1_2 O 0.8323(5) 0.8220(3) 0.7061(3) 0.056(3) Uani 1 1 d D . . . .
C1_2 C 0.8222(5) 0.8457(5) 0.7368(5) 0.066(5) Uani 1 1 d D . . . .
H1A_2 H 0.8544 0.8720 0.7233 0.079 Uiso 1 1 calc R U . . .
H1B_2 H 0.8271 0.8253 0.7668 0.079 Uiso 1 1 calc R U . . .
C2_2 C 0.7554(5) 0.8620(4) 0.7445(4) 0.070(5) Uani 1 1 d D . . . .
H2_2 H 0.7247 0.8344 0.7577 0.083 Uiso 1 1 calc R U . . .
C4_2 C 0.7437(9) 0.8928(6) 0.7001(4) 0.100(7) Uani 1 1 d D . . . .
H4A_2 H 0.7533 0.8774 0.6779 0.150 Uiso 1 1 calc R U . . .
H4B_2 H 0.6986 0.9001 0.7068 0.150 Uiso 1 1 calc R U . . .
H4C_2 H 0.7716 0.9210 0.6867 0.150 Uiso 1 1 calc R U . . .
C3_2 C 0.7416(9) 0.8832(6) 0.7807(5) 0.105(7) Uani 1 1 d D . . . .
H3A_2 H 0.6982 0.8938 0.7857 0.158 Uiso 1 1 calc R U . . .
H3B_2 H 0.7447 0.8605 0.8099 0.158 Uiso 1 1 calc R U . . .
H3C_2 H 0.7730 0.9090 0.7700 0.158 Uiso 1 1 calc R U . . .
O1_3 O 1.3802(5) 0.7330(3) 0.6446(3) 0.065(3) Uani 1 1 d D . . . .
C1_3 C 1.4312(5) 0.7184(5) 0.6148(5) 0.075(5) Uani 1 1 d D . . . .
H1A_3 H 1.4261 0.7283 0.5835 0.090 Uiso 1 1 calc R U . . .
H1B_3 H 1.4307 0.6848 0.6273 0.090 Uiso 1 1 calc R U . . .
C2_3 C 1.4939(6) 0.7392(4) 0.6116(4) 0.065(4) Uani 1 1 d D . . . .
H2_3 H 1.5301 0.7273 0.5925 0.078 Uiso 1 1 calc R U . . .
C4_3 C 1.4969(8) 0.7903(4) 0.5880(5) 0.081(5) Uani 1 1 d D . . . .
H4A_3 H 1.4928 0.7981 0.5570 0.122 Uiso 1 1 calc R U . . .
H4B_3 H 1.4617 0.8024 0.6065 0.122 Uiso 1 1 calc R U . . .
H4C_3 H 1.5381 0.8036 0.5852 0.122 Uiso 1 1 calc R U . . .
C3_3 C 1.5000(8) 0.7258(5) 0.6595(5) 0.096(6) Uani 1 1 d D . . . .
H3A_3 H 1.4979 0.6926 0.6740 0.144 Uiso 1 1 calc R U . . .
H3B_3 H 1.5413 0.7387 0.6572 0.144 Uiso 1 1 calc R U . . .
H3C_3 H 1.4649 0.7375 0.6786 0.144 Uiso 1 1 calc R U . . .
O1_4 O 0.6587(5) 0.6548(3) 0.6204(4) 0.080(3) Uani 1 1 d D . . . .
C1_4 C 0.6601(6) 0.6326(5) 0.5895(5) 0.065(5) Uani 1 1 d D . . . .
H1A_4 H 0.6724 0.6011 0.6020 0.078 Uiso 1 1 calc R U . . .
H1B_4 H 0.6924 0.6489 0.5589 0.078 Uiso 1 1 calc R U . . .
C2_4 C 0.5945(6) 0.6319(5) 0.5838(5) 0.107(7) Uani 1 1 d D . . . .
H2_4 H 0.5831 0.6642 0.5721 0.129 Uiso 1 1 calc R U . . .
C4_4 C 0.5983(8) 0.6127(6) 0.5470(5) 0.092(6) Uani 1 1 d D . . . .
H4A_4 H 0.5559 0.6121 0.5431 0.139 Uiso 1 1 calc R U . . .
H4B_4 H 0.6293 0.6319 0.5176 0.139 Uiso 1 1 calc R U . . .
H4C_4 H 0.6122 0.5817 0.5566 0.139 Uiso 1 1 calc R U . . .
C3_4 C 0.5430(8) 0.6067(6) 0.6291(5) 0.119(8) Uani 1 1 d D . . . .
H3A_4 H 0.5423 0.6203 0.6518 0.178 Uiso 1 1 calc R U . . .
H3B_4 H 0.5011 0.6087 0.6239 0.178 Uiso 1 1 calc R U . . .
H3C_4 H 0.5522 0.5747 0.6409 0.178 Uiso 1 1 calc R U . . .
O1_5 O 0.6258(9) 0.8010(7) 0.9175(7) 0.177(7) Uani 1 1 d D . . . .
C1_5 C 0.5617(10) 0.8105(8) 0.9189(7) 0.134(8) Uiso 1 1 d D . . . .
H1A_5 H 0.5370 0.7833 0.9227 0.161 Uiso 1 1 calc R U . . .
H1B_5 H 0.5607 0.8356 0.8900 0.161 Uiso 1 1 calc R U . . .
C2_5 C 0.5346(10) 0.8243(6) 0.9603(7) 0.194(13) Uiso 1 1 d D . . . .
H2_5 H 0.5284 0.7977 0.9901 0.233 Uiso 1 1 calc R U . . .
C4_5 C 0.5780(13) 0.8621(9) 0.9565(14) 0.31(2) Uiso 1 1 d D . . . .
H4A_5 H 0.6182 0.8500 0.9613 0.467 Uiso 1 1 calc R U . . .
H4B_5 H 0.5873 0.8861 0.9256 0.467 Uiso 1 1 calc R U . . .
H4C_5 H 0.5567 0.8747 0.9802 0.467 Uiso 1 1 calc R U . . .
C3_5 C 0.4709(10) 0.8394(11) 0.9535(12) 0.235(16) Uiso 1 1 d D . . . .
H3A_5 H 0.4453 0.8133 0.9564 0.353 Uiso 1 1 calc R U . . .
H3B_5 H 0.4477 0.8516 0.9772 0.353 Uiso 1 1 calc R U . . .
H3C_5 H 0.4784 0.8630 0.9226 0.353 Uiso 1 1 calc R U . . .
O1_6 O 1.0326(7) 0.4763(5) 0.5777(5) 0.115(5) Uani 1 1 d D . . . .
C1_6 C 0.9893(10) 0.4470(7) 0.5737(8) 0.152(9) Uiso 1 1 d D . . . .
H1A_6 H 0.9674 0.4661 0.5517 0.182 Uiso 1 1 calc R U . . .
H1B_6 H 0.9560 0.4335 0.6044 0.182 Uiso 1 1 calc R U . . .
C2_6 C 1.0155(12) 0.4085(7) 0.5582(8) 0.27(2) Uiso 1 1 d D . . . .
H2_6 H 1.0299 0.3853 0.5832 0.328 Uiso 1 1 calc R U . . .
C3_6 C 0.9653(13) 0.3859(11) 0.5484(11) 0.29(2) Uiso 1 1 d D . . . .
H3A_6 H 0.9837 0.3612 0.5384 0.432 Uiso 1 1 calc R U . . .
H3B_6 H 0.9284 0.3736 0.5766 0.432 Uiso 1 1 calc R U . . .
H3C_6 H 0.9513 0.4084 0.5237 0.432 Uiso 1 1 calc R U . . .
C4_6 C 1.0730(16) 0.4290(19) 0.5155(12) 0.49(5) Uiso 1 1 d D . . . .
H4A_6 H 1.0918 0.4053 0.5039 0.741 Uiso 1 1 calc R U . . .
H4B_6 H 1.0594 0.4527 0.4913 0.741 Uiso 1 1 calc R U . . .
H4C_6 H 1.1050 0.4424 0.5234 0.741 Uiso 1 1 calc R U . . .
O1_7 O 0.5633(5) 0.6045(4) 0.7986(4) 0.095(4) Uani 1 1 d D . . . .
C1_7 C 0.5103(7) 0.6252(7) 0.8200(7) 0.129(8) Uiso 1 1 d D . . . .
H1A_7 H 0.5238 0.6569 0.8139 0.155 Uiso 1 1 calc R U . . .
H1B_7 H 0.4957 0.6084 0.8541 0.155 Uiso 1 1 calc R U . . .
C2_7 C 0.4559(8) 0.6250(6) 0.8008(8) 0.174(11) Uiso 1 1 d D . . . .
H2_7 H 0.4742 0.6367 0.7662 0.208 Uiso 1 1 calc R U . . .
C3_7 C 0.4272(15) 0.5771(6) 0.8170(12) 0.250(12) Uiso 1 1 d D . . . .
H3A_7 H 0.3920 0.5774 0.8043 0.375 Uiso 1 1 calc R U . . .
H3B_7 H 0.4603 0.5583 0.8062 0.375 Uiso 1 1 calc R U . . .
H3C_7 H 0.4106 0.5643 0.8510 0.375 Uiso 1 1 calc R U . . .
C4_7 C 0.4075(13) 0.6572(8) 0.8137(12) 0.250(12) Uiso 1 1 d D . . . .
H4A_7 H 0.4074 0.6790 0.7832 0.300 Uiso 1 1 d R U . . .
H4B_7 H 0.4188 0.6735 0.8310 0.300 Uiso 1 1 d R U . . .
H4C_7 H 0.3648 0.6413 0.8309 0.300 Uiso 1 1 d R U . . .
O1_8 O 1.2111(5) 0.5918(3) 0.9304(3) 0.064(3) Uani 1 1 d D . . . .
C1_8 C 1.2144(6) 0.6095(5) 0.9641(5) 0.070(5) Uiso 1 1 d D . . . .
H1A_8 H 1.1841 0.5914 0.9949 0.084 Uiso 1 1 calc R U . . .
H1B_8 H 1.2026 0.6414 0.9553 0.084 Uiso 1 1 calc R U . . .
C2_8 C 1.2823(6) 0.6072(6) 0.9662(5) 0.109(7) Uiso 1 1 d D . . . .
H2_8 H 1.2911 0.5743 0.9756 0.130 Uiso 1 1 calc R U . . .
C3_8 C 1.2879(9) 0.6219(6) 1.0041(5) 0.108(7) Uiso 1 1 d D . . . .
H3A_8 H 1.2543 0.6053 1.0332 0.161 Uiso 1 1 calc R U . . .
H3B_8 H 1.3302 0.6155 1.0082 0.161 Uiso 1 1 calc R U . . .
H3C_8 H 1.2829 0.6547 0.9954 0.161 Uiso 1 1 calc R U . . .
C4_8 C 1.3326(13) 0.6314(11) 0.9199(6) 0.254(18) Uiso 1 1 d D . . . .
H4A_8 H 1.3235 0.6635 0.9087 0.305 Uiso 1 1 d R U . . .
H4B_8 H 1.3298 0.6178 0.8979 0.305 Uiso 1 1 d R U . . .
H4C_8 H 1.3760 0.6292 0.9227 0.305 Uiso 1 1 d R U . . .
O1_9 O 1.1978(5) 0.4176(3) 0.6629(3) 0.060(3) Uani 1 1 d D . . . .
C1_9 C 1.2661(6) 0.4238(5) 0.6487(4) 0.056(4) Uani 1 1 d D . . . .
H1A_9 H 1.2822 0.4028 0.6735 0.068 Uiso 1 1 calc R U . . .
H1B_9 H 1.2792 0.4554 0.6431 0.068 Uiso 1 1 calc R U . . .
C2_9 C 1.2942(5) 0.4142(4) 0.6047(3) 0.070(5) Uani 1 1 d D . . . .
H2_9 H 1.2757 0.3838 0.6099 0.084 Uiso 1 1 calc R U . . .
C4_9 C 1.2765(7) 0.4497(5) 0.5652(4) 0.075(5) Uani 1 1 d D . . . .
H4A_9 H 1.2296 0.4499 0.5734 0.112 Uiso 1 1 calc R U . . .
H4B_9 H 1.2949 0.4797 0.5594 0.112 Uiso 1 1 calc R U . . .
H4C_9 H 1.2934 0.4426 0.5371 0.112 Uiso 1 1 calc R U . . .
C3_9 C 1.3662(5) 0.4131(6) 0.5932(5) 0.080(5) Uani 1 1 d D . . . .
H3A_9 H 1.3839 0.4069 0.5646 0.120 Uiso 1 1 calc R U . . .
H3B_9 H 1.3850 0.4426 0.5888 0.120 Uiso 1 1 calc R U . . .
H3C_9 H 1.3766 0.3891 0.6188 0.120 Uiso 1 1 calc R U . . .
O1_10 O 0.7269(4) 0.5065(4) 0.9158(3) 0.069(3) Uani 1 1 d D . . . .
C1_10 C 0.6755(6) 0.4975(6) 0.9022(5) 0.084(5) Uiso 1 1 d D . . . .
H1A_10 H 0.6740 0.4652 0.9053 0.100 Uiso 1 1 calc R U . . .
H1B_10 H 0.6824 0.5168 0.8692 0.100 Uiso 1 1 calc R U . . .
C2_10 C 0.6125(6) 0.5069(6) 0.9318(5) 0.112(7) Uiso 1 1 d D . . . .
H2_10 H 0.6114 0.5404 0.9241 0.134 Uiso 1 1 calc R U . . .
C4_10 C 0.5611(10) 0.4910(8) 0.9177(7) 0.164(10) Uiso 1 1 d D . . . .
H4A_10 H 0.5694 0.5066 0.8842 0.246 Uiso 1 1 calc R U . . .
H4B_10 H 0.5615 0.4581 0.9254 0.246 Uiso 1 1 calc R U . . .
H4C_10 H 0.5190 0.4981 0.9344 0.246 Uiso 1 1 calc R U . . .
C3_10 C 0.6009(12) 0.4834(8) 0.9834(5) 0.167(10) Uiso 1 1 d D . . . .
H3A_10 H 0.5593 0.4910 1.0004 0.250 Uiso 1 1 calc R U . . .
H3B_10 H 0.6006 0.4504 0.9915 0.250 Uiso 1 1 calc R U . . .
H3C_10 H 0.6351 0.4937 0.9919 0.250 Uiso 1 1 calc R U . . .
O1_11 O 1.2650(4) 0.4089(3) 0.8970(3) 0.060(3) Uani 1 1 d D . . . .
C1_11 C 1.2813(6) 0.4320(5) 0.9226(5) 0.061(4) Uiso 1 1 d D . . . .
H1A_11 H 1.2587 0.4158 0.9562 0.073 Uiso 1 1 calc R U . . .
H1B_11 H 1.2666 0.4631 0.9134 0.073 Uiso 1 1 calc R U . . .
C2_11 C 1.3528(6) 0.4349(5) 0.9148(5) 0.122(7) Uiso 1 1 d D . . . .
H2_11 H 1.3755 0.4560 0.8824 0.147 Uiso 1 1 calc R U . . .
C4_11 C 1.3649(10) 0.4521(6) 0.9493(6) 0.123(7) Uiso 1 1 d D . . . .
H4A_11 H 1.4112 0.4541 0.9445 0.185 Uiso 1 1 calc R U . . .
H4B_11 H 1.3487 0.4822 0.9448 0.185 Uiso 1 1 calc R U . . .
H4C_11 H 1.3427 0.4310 0.9809 0.185 Uiso 1 1 calc R U . . .
C3_11 C 1.3737(14) 0.3873(6) 0.9218(9) 0.192(12) Uiso 1 1 d D . . . .
H3A_11 H 1.4201 0.3874 0.9170 0.289 Uiso 1 1 calc R U . . .
H3B_11 H 1.3507 0.3667 0.9535 0.289 Uiso 1 1 calc R U . . .
H3C_11 H 1.3641 0.3770 0.8994 0.289 Uiso 1 1 calc R U . . .
O1_12 O 0.7324(4) 0.7815(3) 0.5500(3) 0.058(3) Uani 1 1 d D . . . .
C1_12 C 0.6788(5) 0.7990(5) 0.5745(5) 0.062(5) Uani 1 1 d D . . . .
H1A_12 H 0.6448 0.7742 0.5946 0.074 Uiso 1 1 calc R U . . .
H1B_12 H 0.6612 0.8223 0.5521 0.074 Uiso 1 1 calc R U . . .
C2_12 C 0.6976(6) 0.8200(5) 0.6041(5) 0.089(6) Uani 1 1 d D . . . .
H2_12 H 0.7219 0.7983 0.6231 0.106 Uiso 1 1 calc R U . . .
C4_12 C 0.7398(9) 0.8629(6) 0.5716(7) 0.129(8) Uani 1 1 d D . . . .
H4A_12 H 0.7529 0.8773 0.5898 0.193 Uiso 1 1 calc R U . . .
H4B_12 H 0.7781 0.8552 0.5511 0.193 Uiso 1 1 calc R U . . .
H4C_12 H 0.7159 0.8839 0.5528 0.193 Uiso 1 1 calc R U . . .
C3_12 C 0.6389(7) 0.8320(7) 0.6355(6) 0.148(11) Uani 1 1 d D . . . .
H3A_12 H 0.6521 0.8455 0.6544 0.221 Uiso 1 1 calc R U . . .
H3B_12 H 0.6158 0.8538 0.6167 0.221 Uiso 1 1 calc R U . . .
H3C_12 H 0.6106 0.8044 0.6560 0.221 Uiso 1 1 calc R U . . .
O1_13 O 0.5307(5) 0.6902(4) 0.2905(3) 0.072(3) Uani 1 1 d D . . . .
C1_13 C 0.5515(6) 0.6721(5) 0.2553(5) 0.063(5) Uani 1 1 d D . . . .
H1A_13 H 0.5754 0.6450 0.2654 0.076 Uiso 1 1 calc R U . . .
H1B_13 H 0.5805 0.6950 0.2267 0.076 Uiso 1 1 calc R U . . .
C2_13 C 0.4936(6) 0.6591(5) 0.2455(5) 0.092(6) Uani 1 1 d D . . . .
H2_13 H 0.4710 0.6870 0.2341 0.110 Uiso 1 1 calc R U . . .
C4_13 C 0.5158(10) 0.6394(6) 0.2081(5) 0.126(9) Uani 1 1 d D . . . .
H4A_13 H 0.5455 0.6618 0.1801 0.188 Uiso 1 1 calc R U . . .
H4B_13 H 0.5377 0.6118 0.2190 0.188 Uiso 1 1 calc R U . . .
H4C_13 H 0.4786 0.6318 0.2008 0.188 Uiso 1 1 calc R U . . .
C3_13 C 0.4476(8) 0.6253(6) 0.2892(5) 0.120(8) Uani 1 1 d D . . . .
H3A_13 H 0.4104 0.6173 0.2822 0.180 Uiso 1 1 calc R U . . .
H3B_13 H 0.4694 0.5979 0.3009 0.180 Uiso 1 1 calc R U . . .
H3C_13 H 0.4332 0.6390 0.3129 0.180 Uiso 1 1 calc R U . . .
O1_14 O 1.0140(5) 0.7706(3) 0.3540(3) 0.067(3) Uani 1 1 d D . . . .
C1_14 C 1.0326(7) 0.7885(5) 0.3829(6) 0.077(5) Uani 1 1 d D . . . .
H1A_14 H 0.9993 0.7799 0.4137 0.092 Uiso 1 1 calc R U . . .
H1B_14 H 1.0389 0.8221 0.3685 0.092 Uiso 1 1 calc R U . . .
C2_14 C 1.0949(6) 0.7684(5) 0.3878(6) 0.110(8) Uani 1 1 d D . . . .
H2_14 H 1.1095 0.7810 0.4075 0.131 Uiso 1 1 calc R U . . .
C4_14 C 1.0868(11) 0.7172(6) 0.4117(7) 0.149(11) Uani 1 1 d D . . . .
H4A_14 H 1.1282 0.7056 0.4142 0.223 Uiso 1 1 calc R U . . .
H4B_14 H 1.0556 0.7089 0.4429 0.223 Uiso 1 1 calc R U . . .
H4C_14 H 1.0714 0.7040 0.3936 0.223 Uiso 1 1 calc R U . . .
C3_14 C 1.1467(9) 0.7816(7) 0.3413(5) 0.131(8) Uani 1 1 d D . . . .
H3A_14 H 1.1518 0.8149 0.3260 0.196 Uiso 1 1 calc R U . . .
H3B_14 H 1.1874 0.7703 0.3459 0.196 Uiso 1 1 calc R U . . .
H3C_14 H 1.1346 0.7683 0.3219 0.196 Uiso 1 1 calc R U . . .
O1_15 O 0.2579(6) 0.8715(6) 0.3869(4) 0.132(6) Uani 1 1 d D . . . .
C1_15 C 0.2269(6) 0.8880(7) 0.4225(6) 0.100(6) Uiso 1 1 d D . . . .
H1A_15 H 0.2461 0.9187 0.4147 0.120 Uiso 1 1 calc R U . . .
H1B_15 H 0.2325 0.8675 0.4522 0.120 Uiso 1 1 calc R U . . .
C2_15 C 0.1563(6) 0.8900(8) 0.4271(6) 0.154(10) Uiso 1 1 d D . . . .
H2_15 H 0.1442 0.8567 0.4445 0.185 Uiso 1 1 calc R U . . .
C4_15 C 0.1234(14) 0.8960(14) 0.3911(8) 0.33(3) Uiso 1 1 d D . . . .
H4A_15 H 0.0770 0.8959 0.4051 0.489 Uiso 1 1 calc R U . . .
H4B_15 H 0.1395 0.9250 0.3651 0.489 Uiso 1 1 calc R U . . .
H4C_15 H 0.1326 0.8709 0.3798 0.489 Uiso 1 1 calc R U . . .
C3_15 C 0.1188(11) 0.9052(8) 0.4660(6) 0.151(9) Uiso 1 1 d D . . . .
H3A_15 H 0.0734 0.9060 0.4676 0.227 Uiso 1 1 calc R U . . .
H3B_15 H 0.1227 0.8839 0.4955 0.227 Uiso 1 1 calc R U . . .
H3C_15 H 0.1358 0.9357 0.4600 0.227 Uiso 1 1 calc R U . . .
O1_16 O 0.4561(6) 0.7319(5) 0.0853(4) 0.112(4) Uani 1 1 d D . . . .
C1_16 C 0.3915(7) 0.7366(6) 0.0853(6) 0.106(6) Uiso 1 1 d D . . . .
H1A_16 H 0.3830 0.7691 0.0742 0.127 Uiso 1 1 calc R U . . .
H1B_16 H 0.3616 0.7211 0.1170 0.127 Uiso 1 1 calc R U . . .
C2_16 C 0.3824(7) 0.7150(4) 0.0530(5) 0.117(7) Uiso 1 1 d D . . . .
H2_16 H 0.4188 0.7270 0.0234 0.141 Uiso 1 1 calc R U . . .
C4_16 C 0.3843(11) 0.6639(5) 0.0732(8) 0.144(9) Uiso 1 1 d D . . . .
H4A_16 H 0.4249 0.6564 0.0799 0.216 Uiso 1 1 calc R U . . .
H4B_16 H 0.3483 0.6512 0.1020 0.216 Uiso 1 1 calc R U . . .
H4C_16 H 0.3809 0.6510 0.0508 0.216 Uiso 1 1 calc R U . . .
C3_16 C 0.3208(7) 0.7288(6) 0.0419(7) 0.114(7) Uiso 1 1 d D . . . .
H3A_16 H 0.3216 0.7621 0.0289 0.171 Uiso 1 1 calc R U . . .
H3B_16 H 0.3168 0.7166 0.0192 0.171 Uiso 1 1 calc R U . . .
H3C_16 H 0.2842 0.7168 0.0704 0.171 Uiso 1 1 calc R U . . .
O1_17 O 0.6272(7) 1.0046(5) 0.4144(6) 0.144(7) Uani 1 1 d D . . . .
C1_17 C 0.5728(10) 1.0231(6) 0.4362(9) 0.180(12) Uiso 1 1 d D . . . .
H1A_17 H 0.5694 1.0123 0.4695 0.216 Uiso 1 1 calc R U . . .
H1B_17 H 0.5348 1.0090 0.4345 0.216 Uiso 1 1 calc R U . . .
C2_17 C 0.5657(8) 1.0737(6) 0.4206(7) 0.208(14) Uiso 1 1 d D . . . .
H2_17 H 0.5594 1.0856 0.3893 0.249 Uiso 1 1 calc R U . . .
C4_17 C 0.5091(9) 1.0821(8) 0.4564(7) 0.155(10) Uiso 1 1 d D . . . .
H4A_17 H 0.4694 1.0691 0.4564 0.232 Uiso 1 1 calc R U . . .
H4B_17 H 0.5144 1.0679 0.4872 0.232 Uiso 1 1 calc R U . . .
H4C_17 H 0.5066 1.1150 0.4488 0.232 Uiso 1 1 calc R U . . .
C3_17 C 0.6291(8) 1.0927(7) 0.4180(8) 0.139(8) Uiso 1 1 d D . . . .
H3A_17 H 0.6294 1.1259 0.4080 0.209 Uiso 1 1 calc R U . . .
H3B_17 H 0.6350 1.0800 0.4488 0.209 Uiso 1 1 calc R U . . .
H3C_17 H 0.6642 1.0846 0.3957 0.209 Uiso 1 1 calc R U . . .
O1_18 O 0.3579(8) 0.9242(7) 0.1771(5) 0.170(8) Uani 1 1 d D . . . .
C1_18 C 0.3230(9) 0.9102(9) 0.1540(9) 0.158(10) Uiso 1 1 d D . . . .
H1A_18 H 0.3252 0.8772 0.1603 0.190 Uiso 1 1 calc R U . . .
H1B_18 H 0.3390 0.9273 0.1200 0.190 Uiso 1 1 calc R U . . .
C2_18 C 0.2555(8) 0.9211(7) 0.1749(6) 0.166(10) Uiso 1 1 d D . . . .
H2_18 H 0.2532 0.9539 0.1710 0.199 Uiso 1 1 calc R U . . .
C4_18 C 0.2327(16) 0.8899(10) 0.2254(6) 0.241(16) Uiso 1 1 d D . . . .
H4A_18 H 0.1889 0.8961 0.2401 0.361 Uiso 1 1 calc R U . . .
H4B_18 H 0.2332 0.8582 0.2277 0.361 Uiso 1 1 calc R U . . .
H4C_18 H 0.2613 0.8951 0.2413 0.361 Uiso 1 1 calc R U . . .
C3_18 C 0.2181(13) 0.9085(10) 0.1487(8) 0.228(15) Uiso 1 1 d D . . . .
H3A_18 H 0.1729 0.9144 0.1599 0.341 Uiso 1 1 calc R U . . .
H3B_18 H 0.2359 0.9267 0.1154 0.341 Uiso 1 1 calc R U . . .
H3C_18 H 0.2211 0.8761 0.1537 0.341 Uiso 1 1 calc R U . . .
O1_19 O 1.1195(6) 0.8886(3) 0.0635(3) 0.086(4) Uani 1 1 d D . . . .
C1_19 C 1.1545(6) 0.8690(6) 0.0314(6) 0.096(6) Uiso 1 1 d D . . . .
H1A_19 H 1.1475 0.8851 0.0010 0.115 Uiso 1 1 calc R U . . .
H1B_19 H 1.1387 0.8367 0.0426 0.115 Uiso 1 1 calc R U . . .
C2_19 C 1.2254(6) 0.8720(6) 0.0254(5) 0.109(7) Uiso 1 1 d D . . . .
H2_19 H 1.2387 0.9042 0.0187 0.131 Uiso 1 1 calc R U . . .
C4_19 C 1.2388(10) 0.8421(7) 0.0694(5) 0.129(8) Uiso 1 1 d D . . . .
H4A_19 H 1.2141 0.8512 0.0951 0.193 Uiso 1 1 calc R U . . .
H4B_19 H 1.2261 0.8103 0.0766 0.193 Uiso 1 1 calc R U . . .
H4C_19 H 1.2847 0.8453 0.0651 0.193 Uiso 1 1 calc R U . . .
C3_19 C 1.2614(11) 0.8604(7) -0.0163(5) 0.143(9) Uiso 1 1 d D . . . .
H3A_19 H 1.2508 0.8809 -0.0437 0.214 Uiso 1 1 calc R U . . .
H3B_19 H 1.3077 0.8640 -0.0219 0.214 Uiso 1 1 calc R U . . .
H3C_19 H 1.2491 0.8289 -0.0104 0.214 Uiso 1 1 calc R U . . .
O1_20 O 0.8551(6) 1.0761(4) 0.3260(4) 0.083(4) Uani 1 1 d D . . . .
C1_20 C 0.9109(8) 1.0699(6) 0.3402(4) 0.083(5) Uani 1 1 d D . . . .
H1A_20 H 0.9468 1.0917 0.3164 0.100 Uiso 1 1 calc R U . . .
H1B_20 H 0.9243 1.0386 0.3452 0.100 Uiso 1 1 calc R U . . .
C2_20 C 0.8921(7) 1.0783(5) 0.3850(4) 0.088(6) Uani 1 1 d D . . . .
H2_20 H 0.8767 1.1095 0.3789 0.105 Uiso 1 1 calc R U . . .
C4_20 C 0.8385(7) 1.0447(5) 0.4225(5) 0.098(7) Uani 1 1 d D . . . .
H4A_20 H 0.8010 1.0468 0.4118 0.147 Uiso 1 1 calc R U . . .
H4B_20 H 0.8528 1.0138 0.4293 0.147 Uiso 1 1 calc R U . . .
H4C_20 H 0.8270 1.0518 0.4507 0.147 Uiso 1 1 calc R U . . .
C3_20 C 0.9519(7) 1.0772(7) 0.3989(6) 0.123(8) Uani 1 1 d D . . . .
H3A_20 H 0.9851 1.0995 0.3735 0.185 Uiso 1 1 calc R U . . .
H3B_20 H 0.9418 1.0847 0.4268 0.185 Uiso 1 1 calc R U . . .
H3C_20 H 0.9677 1.0467 0.4054 0.185 Uiso 1 1 calc R U . . .
O1_21 O 0.6496(6) 1.0056(4) 0.0560(4) 0.097(4) Uani 1 1 d D . . . .
C1_21 C 0.5862(7) 1.0184(7) 0.0679(6) 0.105(6) Uiso 1 1 d D . . . .
H1A_21 H 0.5868 1.0487 0.0704 0.126 Uiso 1 1 calc R U . . .
H1B_21 H 0.5612 0.9963 0.0988 0.126 Uiso 1 1 calc R U . . .
C2_21 C 0.5533(6) 1.0205(6) 0.0329(4) 0.119(7) Uiso 1 1 d D . . . .
H2_21 H 0.5523 0.9895 0.0318 0.143 Uiso 1 1 calc R U . . .
C4_21 C 0.4846(7) 1.0327(7) 0.0473(7) 0.132(8) Uiso 1 1 d D . . . .
H4A_21 H 0.4613 1.0107 0.0782 0.198 Uiso 1 1 calc R U . . .
H4B_21 H 0.4840 1.0633 0.0481 0.198 Uiso 1 1 calc R U . . .
H4C_21 H 0.4639 1.0318 0.0248 0.198 Uiso 1 1 calc R U . . .
C3_21 C 0.5936(8) 1.0524(6) -0.0145(5) 0.112(7) Uiso 1 1 d D . . . .
H3A_21 H 0.6373 1.0426 -0.0215 0.168 Uiso 1 1 calc R U . . .
H3B_21 H 0.5747 1.0519 -0.0379 0.168 Uiso 1 1 calc R U . . .
H3C_21 H 0.5948 1.0834 -0.0147 0.168 Uiso 1 1 calc R U . . .
O1_22 O 1.1372(7) 1.0879(4) 0.1108(4) 0.095(4) Uani 1 1 d D . . . .
C1_22 C 1.1798(6) 1.0616(6) 0.0901(6) 0.094(6) Uiso 1 1 d D . . . .
H1A_22 H 1.1817 1.0707 0.0572 0.113 Uiso 1 1 calc R U . . .
H1B_22 H 1.1646 1.0290 0.1065 0.113 Uiso 1 1 calc R U . . .
C2_22 C 1.2456(6) 1.0691(6) 0.0929(5) 0.122(7) Uiso 1 1 d D . . . .
H2_22 H 1.2595 1.1022 0.0764 0.146 Uiso 1 1 calc R U . . .
C4_22 C 1.2930(10) 1.0431(7) 0.0685(6) 0.140(9) Uiso 1 1 d D . . . .
H4A_22 H 1.2930 1.0526 0.0363 0.210 Uiso 1 1 calc R U . . .
H4B_22 H 1.3361 1.0494 0.0689 0.210 Uiso 1 1 calc R U . . .
H4C_22 H 1.2805 1.0104 0.0845 0.210 Uiso 1 1 calc R U . . .
C3_22 C 1.2434(13) 1.0558(9) 0.1429(5) 0.180(11) Uiso 1 1 d D . . . .
H3A_22 H 1.2122 1.0733 0.1575 0.270 Uiso 1 1 calc R U . . .
H3B_22 H 1.2305 1.0232 0.1596 0.270 Uiso 1 1 calc R U . . .
H3C_22 H 1.2860 1.0622 0.1439 0.270 Uiso 1 1 calc R U . . .
C9_23 C 0.5216(7) 0.6745(3) 0.9405(5) 0.110(7) Uani 1 1 d D U . . .
H9_23 H 0.5606 0.6818 0.9125 0.132 Uiso 1 1 calc R U . . .
Cl3_23 Cl 0.4625(3) 0.7094(3) 0.9248(3) 0.158(3) Uani 1 1 d D . . . .
Cl1_23 Cl 0.4961(3) 0.6173(2) 0.9589(3) 0.175(3) Uani 1 1 d D . . . .
Cl2_23 Cl 0.5425(3) 0.6855(2) 0.9832(2) 0.141(2) Uani 1 1 d D . . . .
C9_24 C 0.3612(7) 0.6029(3) 0.5545(5) 0.157(11) Uani 1 1 d D . . . .
H9_24 H 0.3271 0.6037 0.5829 0.188 Uiso 1 1 calc R U . . .
Cl3_24 Cl 0.3240(6) 0.5966(5) 0.5164(4) 0.293(7) Uani 1 1 d D . . . .
Cl1_24 Cl 0.4069(4) 0.5573(2) 0.5713(3) 0.178(3) Uani 1 1 d D . . . .
Cl2_24 Cl 0.4134(4) 0.6517(3) 0.5309(4) 0.279(7) Uani 1 1 d D . . . .
C9_25 C 0.3644(6) 0.9882(4) 0.4143(4) 0.126(8) Uani 1 1 d D . . . .
H9_25 H 0.3964 0.9674 0.4045 0.152 Uiso 1 1 calc R U . . .
Cl3_25 Cl 0.4062(4) 1.0317(2) 0.4185(3) 0.185(4) Uani 1 1 d D . . . .
Cl1_25 Cl 0.3238(3) 1.0093(2) 0.3728(2) 0.196(4) Uani 1 1 d D . . . .
Cl2_25 Cl 0.3102(3) 0.9565(2) 0.4683(2) 0.152(3) Uani 1 1 d D . . . .
C9_26 C 1.0643(8) 1.0009(4) 0.2840(4) 0.077(9) Uiso 0.553(6) 1 d D . P A 1
H9_26 H 1.0301 0.9908 0.2745 0.093 Uiso 0.553(6) 1 calc R U P A 1
Cl3_26 Cl 1.1337(4) 0.9740(3) 0.2664(2) 0.088(3) Uani 0.553(6) 1 d D . P A 1
Cl1_26 Cl 1.0783(5) 1.0601(3) 0.2555(3) 0.111(4) Uani 0.553(6) 1 d D . P A 1
Cl2_26 Cl 1.0363(7) 0.9853(4) 0.3439(3) 0.163(6) Uani 0.553(6) 1 d D . P A 1
C9_27 C 1.0900(11) 0.9907(6) 0.2741(6) 0.14(2) Uiso 0.447(6) 1 d D . P A 2
H9_27 H 1.0497 0.9809 0.2708 0.162 Uiso 0.447(6) 1 calc R U P A 2
Cl1_27 Cl 1.0744(9) 1.0336(6) 0.2968(6) 0.169(7) Uiso 0.447(6) 1 d D . P A 2
Cl2_27 Cl 1.1181(10) 0.9441(5) 0.3104(6) 0.188(8) Uiso 0.447(6) 1 d D . P A 2
Cl3_27 Cl 1.1488(8) 1.0117(6) 0.2195(5) 0.167(7) Uiso 0.447(6) 1 d D . P A 2
C9_29 C 0.5136(10) 0.9288(7) 0.8044(6) 0.190(5) Uani 0.532(6) 1 d D . P B 1
H9_29 H 0.4829 0.9477 0.7895 0.228 Uiso 0.532(6) 1 calc R U P B 1
Cl3_29 Cl 0.4842(7) 0.8717(5) 0.8287(5) 0.190(5) Uani 0.532(6) 1 d D . P B 1
Cl1_29 Cl 0.5887(7) 0.9365(5) 0.7620(4) 0.190(5) Uani 0.532(6) 1 d D . P B 1
Cl2_29 Cl 0.5210(8) 0.9475(5) 0.8471(5) 0.190(5) Uani 0.532(6) 1 d D . P B 1
C9_30 C 0.4702(10) 0.8426(5) 0.7339(7) 0.148(17) Uiso 0.532(6) 1 d D . P B 2
H9_30 H 0.4316 0.8421 0.7604 0.178 Uiso 0.532(6) 1 calc R U P B 2
Cl1_30 Cl 0.5236(6) 0.8056(4) 0.7567(5) 0.149(5) Uani 0.532(6) 1 d D . P B 2
Cl2_30 Cl 0.5024(7) 0.8989(4) 0.7029(4) 0.152(5) Uani 0.532(6) 1 d D . P B 2
Cl3_30 Cl 0.4456(7) 0.8216(5) 0.6986(6) 0.175(7) Uani 0.532(6) 1 d D . P B 2
Cl3_31 Cl 0.2852(8) 0.7572(4) 0.9215(3) 0.163(6) Uani 0.532(6) 1 d D . P B 2
Cl1_31 Cl 0.3416(8) 0.8441(4) 0.8538(4) 0.172(6) Uani 0.532(6) 1 d D . P B 2
Cl2_31 Cl 0.3260(8) 0.7705(5) 0.8248(4) 0.180(7) Uani 0.532(6) 1 d D . P B 2
C9_31 C 0.2945(10) 0.7958(5) 0.8655(4) 0.085(10) Uani 0.532(6) 1 d D U P B 2
H9_31 H 0.2510 0.8054 0.8638 0.102 Uiso 0.532(6) 1 calc R U P B 2
O2W_31 O 0.3356(19) 0.8049(13) 0.9006(14) 0.156(13) Uiso 0.468(6) 1 d . . P B 1
Cl1_32 Cl 0.4838(10) 0.7412(9) 0.7851(10) 0.283(13) Uiso 0.468(6) 1 d D . P B 3
C9_32 C 0.4093(11) 0.7648(9) 0.7940(12) 0.19(3) Uiso 0.468(6) 1 d D . P B 3
H9_32 H 0.3988 0.7712 0.8231 0.233 Uiso 0.468(6) 1 calc R U P B 3
Cl2_32 Cl 0.4139(19) 0.8161(9) 0.7474(18) 0.53(4) Uiso 0.468(6) 1 d D . P B 3
Cl3_32 Cl 0.3489(9) 0.7268(7) 0.7998(7) 0.199(8) Uiso 0.468(6) 1 d D . P B 3
C9_33 C 0.5604(16) 0.9028(10) 0.7770(10) 0.339(11) Uiso 0.468(6) 1 d D . P B 3
H9_33 H 0.6056 0.9163 0.7597 0.407 Uiso 0.468(6) 1 calc R U P B 3
Cl1_33 Cl 0.5149(18) 0.9237(10) 0.7392(10) 0.339(11) Uiso 0.468(6) 1 d D . P B 3
Cl2_33 Cl 0.5320(19) 0.9200(11) 0.8244(11) 0.339(11) Uiso 0.468(6) 1 d D . P B 3
Cl3_33 Cl 0.5617(17) 0.8437(9) 0.7938(11) 0.339(11) Uiso 0.468(6) 1 d D . P B 3
C9_34 C 0.5589(14) 0.4506(10) 0.5572(11) 0.304(5) Uiso 0.441(6) 1 d D . P C 1
H9_34 H 0.5320 0.4274 0.5872 0.365 Uiso 0.441(6) 1 calc R U P C 1
Cl1_34 Cl 0.5158(14) 0.4989(10) 0.5418(12) 0.304(5) Uiso 0.441(6) 1 d D . P C 1
Cl2_34 Cl 0.6286(14) 0.4668(11) 0.5648(11) 0.304(5) Uiso 0.441(6) 1 d D . P C 1
Cl3_34 Cl 0.5768(15) 0.4275(10) 0.5137(11) 0.304(5) Uiso 0.441(6) 1 d D . P C 1
C9_36 C 0.3782(12) 0.4886(8) 0.7136(7) 0.093(14) Uiso 0.441(6) 1 d D . P C 1
H9_36 H 0.3385 0.5052 0.7126 0.111 Uiso 0.441(6) 1 calc R U P C 1
Cl3_36 Cl 0.3567(17) 0.4302(9) 0.7378(10) 0.29(2) Uiso 0.441(6) 1 d D . P C 1
Cl1_36 Cl 0.4143(11) 0.5046(7) 0.7473(7) 0.205(9) Uiso 0.441(6) 1 d D . P C 1
Cl2_36 Cl 0.4310(12) 0.5038(8) 0.6571(7) 0.229(10) Uiso 0.441(6) 1 d D . P C 1
C9_37 C 0.7784(9) 0.5168(5) 0.5844(5) 0.096(13) Uiso 0.441(6) 1 d D . P C 1
H9_37 H 0.8040 0.5286 0.5991 0.115 Uiso 0.441(6) 1 calc R U P C 1
Cl3_37 Cl 0.8163(7) 0.4721(4) 0.5702(5) 0.129(5) Uiso 0.441(6) 1 d D . P C 1
Cl1_37 Cl 0.7016(8) 0.4973(6) 0.6236(6) 0.165(7) Uiso 0.441(6) 1 d D . P C 1
Cl2_37 Cl 0.7697(5) 0.5616(3) 0.5359(4) 0.086(3) Uiso 0.441(6) 1 d D . P C 1
Cl1_38 Cl 0.6554(11) 0.4981(8) 0.6526(7) 0.281(11) Uiso 0.559(6) 1 d D . P C 2
Cl2_38 Cl 0.7392(10) 0.5369(7) 0.5587(6) 0.243(9) Uiso 0.559(6) 1 d D . P C 2
Cl3_38 Cl 0.7454(18) 0.4434(9) 0.6132(12) 0.53(3) Uiso 0.559(6) 1 d D . P C 2
C9_38 C 0.6946(12) 0.4874(7) 0.6023(7) 0.099(12) Uiso 0.559(6) 1 d D . P C 2
H9_38 H 0.6616 0.4783 0.5911 0.119 Uiso 0.559(6) 1 calc R U P C 2
C9_39 C 0.3732(8) 0.4809(5) 0.7329(4) 0.074(10) Uiso 0.559(6) 1 d D . P C 2
H9_39 H 0.3373 0.5008 0.7283 0.089 Uiso 0.559(6) 1 calc R U P C 2
Cl3_39 Cl 0.3643(4) 0.4357(3) 0.7161(4) 0.082(3) Uani 0.559(6) 1 d D . P C 2
Cl1_39 Cl 0.3672(4) 0.4617(3) 0.7915(3) 0.092(3) Uani 0.559(6) 1 d D . P C 2
Cl2_39 Cl 0.4454(4) 0.5137(3) 0.6987(3) 0.108(3) Uani 0.559(6) 1 d D . P C 2
C9_35 C 0.5248(14) 0.4568(7) 0.5698(8) 0.304(5) Uiso 0.559(6) 1 d D . P C 2
H9_35 H 0.4842 0.4605 0.5614 0.365 Uiso 0.559(6) 1 calc R U P C 2
Cl1_35 Cl 0.5853(13) 0.4921(7) 0.5219(7) 0.304(5) Uiso 0.559(6) 1 d D . P C 2
Cl2_35 Cl 0.5137(12) 0.4757(8) 0.6153(8) 0.304(5) Uiso 0.559(6) 1 d D . P C 2
Cl3_35 Cl 0.5394(13) 0.3995(7) 0.5856(8) 0.304(5) Uiso 0.559(6) 1 d D . P C 2
C9_42 C 0.7120(14) 0.4381(9) 0.7804(9) 0.268(4) Uiso 0.492(5) 1 d D . P D 1
H9_42 H 0.7514 0.4596 0.7628 0.321 Uiso 0.492(5) 1 calc R U P D 1
Cl1_42 Cl 0.6644(14) 0.4544(9) 0.8255(8) 0.268(4) Uiso 0.492(5) 1 d D . P D 1
Cl2_42 Cl 0.7351(12) 0.3830(8) 0.8047(9) 0.268(4) Uiso 0.492(5) 1 d D . P D 1
Cl3_42 Cl 0.6679(13) 0.4411(8) 0.7430(8) 0.268(4) Uiso 0.492(5) 1 d D . P D 1
Cl1_43 Cl 0.8578(7) 0.3196(5) 0.7051(5) 0.157(5) Uiso 0.492(5) 1 d D . P D 1
C9_43 C 0.7901(8) 0.3444(6) 0.7281(9) 0.29(4) Uiso 0.492(5) 1 d D . P D 1
H9_43 H 0.7876 0.3407 0.7605 0.350 Uiso 0.492(5) 1 calc R U P D 1
Cl2_43 Cl 0.8002(9) 0.4022(5) 0.6940(7) 0.203(7) Uiso 0.492(5) 1 d D . P D 1
Cl3_43 Cl 0.7235(8) 0.3145(6) 0.7306(7) 0.224(8) Uiso 0.492(5) 1 d D . P D 1
C9_45 C 0.8383(16) 0.2764(10) 0.8524(11) 0.358(10) Uiso 0.492(5) 1 d D . P D 1
H9_45 H 0.7905 0.2708 0.8630 0.430 Uiso 0.492(5) 1 calc R U P D 1
Cl1_45 Cl 0.8572(18) 0.3343(9) 0.8363(12) 0.358(10) Uiso 0.492(5) 1 d D . P D 1
Cl2_45 Cl 0.8664(18) 0.2464(10) 0.8988(9) 0.358(10) Uiso 0.492(5) 1 d D . P D 1
Cl3_45 Cl 0.8714(19) 0.2548(11) 0.8087(11) 0.358(10) Uiso 0.492(5) 1 d D . P D 1
O1R_45 O 0.8999(11) 0.3216(8) 0.8027(8) 0.088(7) Uiso 0.508(5) 1 d . . P D 2
C9_44 C 0.8119(19) 0.2769(13) 0.7869(14) 0.499(17) Uiso 0.508(5) 1 d D . P D 2
H9_44 H 0.8352 0.3044 0.7597 0.599 Uiso 0.508(5) 1 calc R U P D 2
Cl1_44 Cl 0.862(2) 0.2319(17) 0.7901(18) 0.499(17) Uiso 0.508(5) 1 d D . P D 2
Cl2_44 Cl 0.744(2) 0.2621(17) 0.7767(17) 0.499(17) Uiso 0.508(5) 1 d D . P D 2
Cl3_44 Cl 0.795(2) 0.2891(16) 0.8374(16) 0.499(17) Uiso 0.508(5) 1 d D . P D 2
C9_46 C 0.7192(12) 0.4011(8) 0.7828(8) 0.268(4) Uiso 0.508(5) 1 d D . P D 2
H9_46 H 0.7490 0.3866 0.8010 0.321 Uiso 0.508(5) 1 calc R U P D 2
Cl1_46 Cl 0.7641(11) 0.4261(8) 0.7240(7) 0.268(4) Uiso 0.508(5) 1 d D . P D 2
Cl2_46 Cl 0.6627(11) 0.3592(7) 0.7908(8) 0.268(4) Uiso 0.508(5) 1 d D . P D 2
Cl3_46 Cl 0.6798(13) 0.4422(8) 0.8032(8) 0.268(4) Uiso 0.508(5) 1 d D . P D 2
C9_41 C 0.8849(8) 0.3230(4) 0.9401(5) 0.020(5) Uiso 0.508(5) 1 d D . P D 2
H9_41 H 0.9210 0.3200 0.9139 0.024 Uiso 0.508(5) 1 calc R U P D 2
Cl1_41 Cl 0.9280(4) 0.3448(3) 0.9655(3) 0.089(3) Uiso 0.508(5) 1 d D . P D 2
Cl2_41 Cl 0.8376(6) 0.3575(4) 0.9089(4) 0.132(4) Uiso 0.508(5) 1 d D . P D 2
Cl3_41 Cl 0.8565(6) 0.2667(3) 0.9700(4) 0.126(4) Uiso 0.508(5) 1 d D . P D 2
C9_28 C 0.9113(6) 0.9011(4) 0.4313(7) 0.100(14) Uiso 0.447(6) 1 d D . P A 2
H9_28 H 0.9018 0.8965 0.4050 0.120 Uiso 0.447(6) 1 calc R U P A 2
Cl1_28 Cl 0.9423(7) 0.8519(3) 0.4604(4) 0.117(5) Uani 0.447(6) 1 d D . P A 2
Cl2_28 Cl 0.9696(5) 0.9463(3) 0.4073(4) 0.098(4) Uani 0.447(6) 1 d D . P A 2
Cl3_28 Cl 0.8393(6) 0.9120(4) 0.4666(4) 0.132(5) Uani 0.447(6) 1 d D . P A 2
Cl1_40 Cl 0.9606(10) 0.9941(7) 0.5213(8) 0.267(11) Uiso 0.5 1 d D . P E 2
Cl2_40 Cl 0.9123(14) 0.9007(7) 0.5680(11) 0.334(15) Uiso 0.5 1 d D . P E 2
C9_40 C 0.9003(12) 0.9540(8) 0.5307(10) 0.16(2) Uiso 0.5 1 d D . P E 2
H9_40 H 0.8999 0.9526 0.5006 0.192 Uiso 0.5 1 calc R U P E 2
Cl3_40 Cl 0.8260(11) 0.9697(11) 0.5593(14) 0.42(2) Uiso 0.5 1 d D . P E 2

loop_
_atom_site_aniso_label
_atom_site_aniso_U_11
_atom_site_aniso_U_22
_atom_site_aniso_U_33
_atom_site_aniso_U_23
_atom_site_aniso_U_13
_atom_site_aniso_U_12
C1F 0.12(2) 0.083(15) 0.069(15) -0.020(12) -0.030(14) -0.044(14)
C2F 0.078(14) 0.092(15) 0.074(13) -0.034(12) -0.033(11) 0.020(11)
C3F 0.074(12) 0.058(11) 0.041(10) -0.008(9) -0.018(9) -0.011(9)
C4F 0.056(13) 0.075(14) 0.046(11) -0.012(10) -0.020(10) -0.017(11)
O1F 0.119(13) 0.126(12) 0.073(9) -0.051(9) -0.023(9) 0.009(9)
O2F 0.076(10) 0.111(11) 0.135(12) -0.057(9) 0.031(9) -0.004(8)
O3F 0.049(8) 0.125(10) 0.051(7) -0.031(7) -0.011(6) -0.012(7)
O4F 0.065(8) 0.081(9) 0.071(8) -0.028(7) -0.009(6) 0.010(7)
O5F 0.100(10) 0.079(8) 0.074(8) -0.024(6) -0.021(7) 0.032(7)
C1L 0.134(13) 0.104(18) 0.13(2) -0.060(14) -0.027(12) 0.008(13)
C2L 0.135(12) 0.083(12) 0.127(18) -0.038(12) -0.004(13) 0.009(12)
C3L 0.098(13) 0.082(10) 0.091(13) -0.032(10) -0.019(10) 0.034(9)
C4L 0.116(18) 0.090(12) 0.079(14) -0.029(11) -0.017(11) 0.024(12)
O1L 0.204(16) 0.136(14) 0.191(17) -0.077(12) -0.130(15) 0.049(12)
O2L 0.209(16) 0.119(12) 0.056(9) -0.034(7) 0.012(9) -0.025(11)
O3L 0.106(10) 0.103(9) 0.052(8) -0.024(7) 0.008(6) 0.034(8)
O4L 0.108(10) 0.110(9) 0.070(8) -0.039(7) -0.016(7) 0.041(8)
O5L 0.123(11) 0.131(11) 0.085(9) -0.034(8) -0.016(8) -0.039(9)
C1A 0.061(7) 0.069(11) 0.031(8) -0.027(7) 0.001(7) 0.008(8)
C2A 0.060(8) 0.053(10) 0.044(9) -0.021(7) -0.011(8) -0.003(8)
C3A 0.048(8) 0.060(11) 0.048(9) -0.021(7) -0.001(7) 0.006(7)
C4A 0.057(7) 0.049(9) 0.054(9) -0.027(7) -0.014(8) 0.019(8)
C5A 0.053(7) 0.029(8) 0.044(9) -0.012(6) -0.004(7) 0.005(7)
C9A 0.055(7) 0.036(9) 0.028(8) -0.007(6) -0.004(7) 0.009(7)
N2A 0.056(6) 0.054(8) 0.029(6) -0.014(5) -0.006(6) 0.019(6)
C8A 0.066(10) 0.046(10) 0.040(9) -0.023(7) -0.013(7) 0.022(7)
C7A 0.053(7) 0.070(11) 0.041(9) -0.034(7) -0.014(8) 0.022(8)
C6A 0.059(7) 0.046(10) 0.058(10) -0.034(7) -0.018(8) 0.025(8)
C10A 0.049(11) 0.067(11) 0.046(10) -0.031(8) -0.018(9) 0.024(8)
C11A 0.055(12) 0.078(12) 0.058(10) -0.040(9) -0.020(10) 0.014(9)
C12A 0.048(12) 0.084(12) 0.066(11) -0.044(10) -0.022(9) 0.022(9)
C13A 0.041(10) 0.049(10) 0.067(11) -0.033(8) -0.011(9) 0.011(7)
C14A 0.042(11) 0.052(10) 0.051(10) -0.030(8) -0.005(8) 0.022(8)
C15A 0.032(10) 0.065(11) 0.053(10) -0.035(8) -0.005(9) 0.010(8)
C16A 0.038(10) 0.065(11) 0.042(9) -0.031(8) 0.000(8) 0.004(8)
C17A 0.042(11) 0.045(10) 0.064(11) -0.040(8) -0.011(9) 0.006(7)
C18A 0.042(10) 0.041(9) 0.045(9) -0.024(7) -0.018(8) 0.012(7)
C19A 0.031(10) 0.067(11) 0.029(8) -0.013(8) 0.004(7) 0.007(8)
C20A 0.066(13) 0.052(10) 0.033(9) -0.019(8) -0.005(8) 0.013(8)
C21A 0.043(11) 0.086(12) 0.039(9) -0.022(8) -0.021(8) 0.031(9)
C22A 0.038(10) 0.075(12) 0.051(10) -0.016(9) -0.007(9) 0.010(9)
C23A 0.060(12) 0.034(9) 0.038(9) -0.011(7) -0.013(8) 0.011(8)
C24A 0.033(11) 0.057(11) 0.047(10) -0.012(9) -0.004(9) 0.022(9)
C25A 0.046(13) 0.063(11) 0.034(9) -0.010(8) 0.015(8) 0.010(9)
C26A 0.042(12) 0.050(11) 0.044(9) -0.007(8) 0.003(8) 0.023(9)
C27A 0.046(11) 0.028(9) 0.038(9) -0.010(7) -0.008(8) 0.012(7)
C29A 0.062(14) 0.046(11) 0.072(12) -0.022(9) -0.025(11) 0.028(9)
C28A 0.069(13) 0.055(11) 0.041(9) -0.028(8) -0.007(9) 0.011(9)
C33A 0.059(12) 0.066(11) 0.065(11) -0.025(9) -0.014(10) 0.018(9)
C32A 0.053(12) 0.066(11) 0.067(11) -0.027(9) -0.018(10) 0.018(9)
C31A 0.056(13) 0.058(11) 0.113(15) -0.022(11) -0.031(11) 0.002(9)
C30A 0.079(15) 0.060(12) 0.052(11) -0.024(9) 0.003(10) 0.039(11)
F1A 0.073(6) 0.071(6) 0.052(5) -0.032(5) -0.008(5) 0.032(5)
N1A 0.089(11) 0.064(10) 0.047(9) -0.029(8) -0.025(8) 0.007(8)
N3A 0.051(8) 0.055(8) 0.045(8) -0.034(6) -0.015(7) 0.017(6)
N4A 0.050(9) 0.054(8) 0.054(8) -0.028(7) -0.018(7) 0.010(7)
N5A 0.055(7) 0.066(9) 0.085(10) -0.013(7) -0.011(7) 0.009(7)
C34A 0.062(10) 0.031(9) 0.087(12) 0.000(8) -0.025(9) 0.009(8)
C35A 0.057(9) 0.039(9) 0.081(11) 0.003(8) -0.007(8) -0.013(8)
C36A 0.054(9) 0.052(11) 0.089(13) -0.002(8) -0.018(9) 0.001(9)
C37A 0.052(8) 0.061(11) 0.077(12) -0.004(8) -0.005(8) -0.002(9)
C41A 0.046(8) 0.036(9) 0.088(12) 0.001(8) -0.010(8) -0.004(8)
N6A 0.063(8) 0.061(9) 0.102(11) -0.025(8) -0.013(8) 0.000(7)
C40A 0.049(10) 0.074(12) 0.085(13) 0.002(9) -0.002(8) 0.021(9)
C39A 0.060(10) 0.099(15) 0.117(16) -0.034(11) -0.002(11) 0.016(11)
C38A 0.055(9) 0.059(11) 0.105(14) -0.007(9) -0.016(9) 0.021(9)
N7A 0.100(9) 0.069(10) 0.083(10) -0.038(8) 0.011(8) 0.000(9)
C42A 0.087(11) 0.074(14) 0.120(17) -0.051(12) 0.021(11) 0.006(11)
C43A 0.104(13) 0.110(17) 0.117(18) -0.058(13) 0.026(11) 0.020(13)
C44A 0.168(17) 0.14(2) 0.13(2) -0.089(17) -0.013(16) 0.06(2)
C45A 0.140(13) 0.086(15) 0.100(15) -0.057(12) 0.012(12) 0.005(14)
C49A 0.124(12) 0.049(11) 0.091(14) -0.038(10) 0.011(11) -0.008(11)
N8A 0.108(9) 0.069(10) 0.051(9) -0.027(7) 0.026(8) -0.022(9)
C48A 0.172(17) 0.104(17) 0.064(14) -0.053(11) -0.011(14) 0.016(17)
C47A 0.144(16) 0.18(3) 0.14(2) -0.135(19) 0.027(15) -0.039(18)
C46A 0.176(18) 0.17(2) 0.17(2) -0.14(2) -0.003(19) 0.01(2)
O1A 0.100(10) 0.081(9) 0.055(8) -0.031(6) -0.018(7) 0.012(7)
O2A 0.118(11) 0.075(8) 0.065(8) -0.035(7) -0.042(8) 0.034(8)
C6B 0.142(12) 0.062(13) 0.067(12) 0.011(8) -0.052(11) -0.046(11)
C7B 0.098(11) 0.049(11) 0.060(11) 0.003(7) -0.039(9) -0.033(8)
C8B 0.084(9) 0.058(11) 0.054(10) 0.010(7) -0.025(9) -0.030(9)
C9B 0.078(10) 0.080(13) 0.061(12) 0.021(7) -0.031(9) -0.032(10)
N3B 0.132(12) 0.074(12) 0.105(13) 0.018(8) -0.070(10) -0.028(9)
N2B 0.154(12) 0.075(12) 0.109(13) 0.002(8) -0.089(12) -0.041(10)
N1B 0.183(12) 0.045(10) 0.053(9) 0.006(6) -0.041(10) -0.044(10)
C1B 0.234(18) 0.046(13) 0.057(13) -0.004(9) -0.068(14) -0.042(15)
C2B 0.27(2) 0.052(12) 0.078(14) 0.003(9) -0.098(16) -0.034(16)
C3B 0.27(2) 0.073(16) 0.089(16) -0.007(10) -0.114(19) -0.036(18)
C4B 0.258(19) 0.033(11) 0.131(17) -0.013(11) -0.138(16) -0.001(13)
C5B 0.205(15) 0.052(12) 0.064(13) 0.010(8) -0.084(13) -0.029(13)
N4B 0.063(9) 0.058(9) 0.078(10) 0.013(6) -0.017(7) -0.008(7)
C14B 0.049(9) 0.073(14) 0.076(13) 0.021(8) -0.005(9) 0.016(10)
C13B 0.058(9) 0.091(14) 0.113(16) 0.016(10) -0.020(10) 0.007(11)
C12B 0.078(13) 0.126(19) 0.077(15) 0.036(10) -0.024(10) -0.006(11)
C11B 0.073(10) 0.124(17) 0.078(14) 0.025(10) -0.031(11) -0.018(11)
C10B 0.076(9) 0.072(13) 0.086(14) 0.024(8) -0.033(10) -0.019(10)
C10C 0.038(8) 0.086(12) 0.066(11) -0.024(8) -0.011(8) -0.005(9)
C9C 0.072(10) 0.057(10) 0.058(10) -0.015(8) -0.028(9) 0.022(9)
C17C 0.079(10) 0.057(10) 0.061(10) -0.012(8) -0.035(8) 0.000(9)
C16C 0.062(9) 0.104(14) 0.055(11) -0.013(8) -0.015(8) -0.015(9)
C15C 0.045(8) 0.083(12) 0.061(10) -0.016(8) -0.018(7) 0.007(9)
C11C 0.042(7) 0.058(10) 0.078(11) -0.022(8) -0.016(7) -0.007(8)
N3C 0.046(7) 0.073(9) 0.065(9) -0.020(6) -0.020(6) 0.003(7)
C12C 0.040(9) 0.105(14) 0.054(11) -0.017(9) 0.002(8) -0.004(9)
C13C 0.042(8) 0.098(13) 0.082(12) -0.034(10) -0.004(9) 0.002(9)
C14C 0.037(9) 0.125(16) 0.066(12) -0.026(9) -0.012(8) 0.001(9)
C18C 0.057(9) 0.066(11) 0.063(10) -0.029(8) -0.023(9) 0.015(9)
C19C 0.046(8) 0.054(10) 0.056(10) -0.029(8) 0.002(8) 0.005(8)
C20C 0.040(10) 0.044(9) 0.056(10) -0.022(7) -0.004(7) -0.002(7)
C21C 0.064(9) 0.065(11) 0.057(10) -0.030(8) -0.003(8) 0.005(9)
C22C 0.069(10) 0.082(12) 0.055(10) -0.040(9) 0.003(8) 0.014(9)
C23C 0.063(11) 0.100(14) 0.065(12) -0.040(10) -0.001(8) 0.011(10)
C24C 0.060(9) 0.035(9) 0.047(9) -0.012(7) -0.014(8) -0.005(7)
C25C 0.067(10) 0.041(9) 0.063(10) -0.023(7) -0.026(8) -0.002(8)
C26C 0.066(10) 0.043(10) 0.057(10) -0.021(7) -0.022(8) 0.003(8)
C27C 0.058(8) 0.040(9) 0.047(9) -0.013(6) -0.017(7) -0.005(7)
C28C 0.050(8) 0.052(10) 0.056(10) -0.018(7) -0.009(7) -0.009(7)
C29C 0.046(8) 0.041(9) 0.060(10) -0.019(7) -0.013(7) 0.004(7)
C30C 0.048(9) 0.031(9) 0.042(9) -0.004(6) -0.014(7) 0.007(7)
C31C 0.039(8) 0.044(9) 0.054(9) -0.020(7) -0.019(7) 0.005(7)
C32C 0.059(8) 0.026(8) 0.037(8) -0.002(6) -0.014(7) 0.000(7)
F1C 0.055(6) 0.075(6) 0.080(6) -0.038(5) -0.020(5) 0.004(5)
F2C 0.055(5) 0.064(6) 0.058(5) -0.033(4) -0.007(4) 0.007(4)
F3C 0.053(6) 0.052(5) 0.051(5) -0.020(4) -0.010(4) 0.003(4)
N1C 0.090(8) 0.045(8) 0.069(9) -0.006(6) -0.023(7) 0.021(8)
C1C 0.092(9) 0.045(12) 0.079(13) 0.002(8) -0.004(10) 0.019(10)
C2C 0.098(12) 0.058(13) 0.082(14) -0.004(9) -0.001(10) 0.036(10)
C3C 0.123(11) 0.095(15) 0.052(11) -0.013(9) -0.017(10) 0.060(13)
C4C 0.109(10) 0.073(13) 0.047(10) -0.015(8) -0.022(9) 0.047(10)
C8C 0.099(9) 0.066(12) 0.051(10) -0.016(8) -0.027(9) 0.038(10)
N2C 0.086(8) 0.044(8) 0.055(8) -0.012(6) -0.014(7) 0.027(7)
C7C 0.113(12) 0.065(12) 0.062(11) -0.021(8) -0.040(10) 0.029(11)
C6C 0.134(12) 0.085(14) 0.069(12) -0.033(9) -0.056(11) 0.050(12)
C5C 0.144(12) 0.065(13) 0.089(14) -0.045(10) -0.047(12) 0.065(12)
N4C 0.054(7) 0.046(8) 0.042(7) -0.014(5) -0.003(6) -0.010(6)
N5C 0.064(6) 0.049(7) 0.037(7) -0.018(5) -0.016(6) 0.012(6)
C33C 0.058(8) 0.045(9) 0.043(9) -0.008(7) -0.006(8) 0.000(8)
C34C 0.050(8) 0.051(10) 0.067(10) -0.026(8) -0.011(7) 0.009(8)
C35C 0.057(7) 0.036(9) 0.050(9) -0.016(7) 0.000(7) 0.003(8)
C36C 0.052(7) 0.044(9) 0.045(9) -0.019(7) -0.016(7) 0.011(7)
C41C 0.055(7) 0.041(9) 0.044(9) -0.018(7) -0.013(7) 0.007(7)
C40C 0.056(7) 0.051(10) 0.046(9) -0.027(7) -0.017(7) 0.024(8)
C39C 0.047(8) 0.065(11) 0.051(10) -0.020(7) -0.010(7) -0.001(8)
C38C 0.071(8) 0.059(10) 0.051(10) -0.031(8) -0.017(8) -0.007(9)
C37C 0.062(7) 0.063(10) 0.037(9) -0.025(7) -0.004(7) 0.010(8)
N6C 0.049(7) 0.050(7) 0.047(7) -0.020(6) -0.008(5) 0.002(6)
C42C 0.047(9) 0.054(10) 0.062(10) -0.018(8) -0.022(7) 0.013(8)
C43C 0.048(8) 0.058(10) 0.063(10) -0.021(8) -0.020(8) 0.003(8)
C44C 0.028(9) 0.084(12) 0.055(10) -0.020(8) 0.005(7) -0.003(8)
C45C 0.036(7) 0.062(10) 0.044(8) -0.018(7) 0.002(6) -0.010(7)
C50C 0.027(7) 0.048(9) 0.051(8) -0.020(7) 0.002(6) -0.010(7)
C49C 0.034(8) 0.044(9) 0.043(8) -0.016(7) 0.003(6) -0.008(7)
C48C 0.042(8) 0.053(9) 0.033(8) -0.015(7) 0.002(6) 0.008(7)
C47C 0.052(9) 0.059(10) 0.048(9) -0.029(8) -0.005(7) 0.019(8)
C46C 0.042(8) 0.046(9) 0.059(9) -0.020(8) -0.001(7) 0.003(7)
N7C 0.047(7) 0.030(7) 0.044(7) -0.014(5) -0.006(5) 0.001(5)
C51C 0.054(8) 0.028(8) 0.051(9) -0.014(6) -0.014(8) -0.007(7)
C52C 0.047(8) 0.039(9) 0.051(9) -0.028(7) -0.006(7) -0.003(7)
C53C 0.054(9) 0.045(9) 0.040(9) -0.015(6) -0.001(7) 0.000(7)
C54C 0.051(7) 0.046(9) 0.036(8) -0.017(6) -0.001(7) 0.003(7)
C59C 0.059(8) 0.043(9) 0.045(9) -0.020(6) -0.011(7) 0.010(7)
C58C 0.064(9) 0.065(11) 0.032(8) -0.027(7) -0.011(7) 0.013(8)
C57C 0.073(9) 0.024(8) 0.053(9) -0.022(7) -0.011(8) 0.007(7)
C56C 0.063(8) 0.051(10) 0.052(10) -0.026(7) -0.002(8) 0.003(8)
C55C 0.054(8) 0.049(10) 0.063(10) -0.027(7) -0.012(8) 0.008(7)
N8C 0.041(9) 0.052(8) 0.056(9) -0.017(7) -0.007(8) 0.014(7)
O1C 0.097(9) 0.073(8) 0.067(8) -0.050(6) -0.034(7) 0.015(6)
O2C 0.064(8) 0.107(10) 0.103(9) -0.074(8) -0.032(7) 0.016(7)
C1D 0.039(10) 0.040(9) 0.039(10) -0.018(7) -0.003(8) 0.014(7)
C2D 0.054(12) 0.063(11) 0.041(10) -0.027(9) -0.013(9) 0.019(9)
C3D 0.041(12) 0.035(10) 0.053(10) -0.009(8) -0.003(9) 0.008(8)
C4D 0.061(14) 0.048(13) 0.095(16) -0.008(11) -0.018(12) 0.007(10)
C5D 0.085(17) 0.062(13) 0.119(18) -0.052(12) 0.049(16) 0.007(13)
C6D 0.25(3) 0.084(17) 0.042(13) -0.026(12) -0.024(18) -0.059(19)
C7D 0.028(13) 0.073(15) 0.103(17) 0.020(12) 0.009(11) -0.005(11)
C8D 0.111(18) 0.037(11) 0.091(15) -0.022(10) -0.037(14) 0.024(11)
C9D 0.030(11) 0.104(14) 0.062(12) -0.032(10) -0.004(9) 0.009(10)
C10D 0.057(12) 0.054(11) 0.041(10) -0.007(9) -0.004(9) -0.001(9)
C11D 0.063(13) 0.043(10) 0.039(9) -0.014(8) -0.013(9) -0.009(9)
C12D 0.065(13) 0.052(10) 0.045(10) -0.029(8) -0.015(10) 0.007(9)
C13D 0.044(10) 0.032(9) 0.036(9) -0.021(7) 0.002(8) 0.012(7)
N1D 0.051(9) 0.063(9) 0.043(8) -0.021(7) -0.013(7) 0.014(7)
N2D 0.044(9) 0.064(8) 0.040(7) -0.033(6) -0.006(6) 0.013(7)
N3D 0.067(11) 0.044(8) 0.045(8) -0.030(6) -0.008(7) 0.025(7)
N4D 0.066(11) 0.059(9) 0.076(10) -0.027(8) 0.008(9) 0.017(8)
N5D 0.092(13) 0.121(13) 0.087(11) -0.058(10) -0.037(10) 0.012(10)
N6D 0.143(16) 0.078(12) 0.046(9) -0.039(8) 0.008(10) -0.005(11)
N7D 0.086(13) 0.039(9) 0.059(9) 0.002(7) 0.012(8) 0.012(8)
N8D 0.058(9) 0.063(9) 0.064(9) -0.028(8) -0.025(7) 0.016(7)
N9D 0.043(10) 0.078(10) 0.070(10) -0.030(8) 0.002(7) 0.005(7)
N10D 0.059(10) 0.062(9) 0.054(8) -0.030(7) -0.019(8) -0.001(7)
N11D 0.047(8) 0.056(8) 0.046(7) -0.023(7) -0.008(6) 0.010(6)
N12D 0.048(9) 0.071(9) 0.047(8) -0.027(7) -0.018(7) 0.009(7)
N13D 0.038(8) 0.039(7) 0.044(7) -0.019(6) 0.002(6) 0.003(6)
O1D 0.044(7) 0.096(8) 0.044(6) -0.036(6) -0.017(5) 0.013(6)
O2D 0.053(7) 0.084(8) 0.063(7) -0.050(6) -0.018(5) 0.021(6)
O3D 0.057(7) 0.052(7) 0.065(7) -0.037(6) 0.007(6) 0.018(6)
O4D 0.078(9) 0.075(9) 0.103(10) -0.049(8) -0.029(7) 0.022(7)
O5D 0.074(11) 0.140(14) 0.186(17) -0.084(12) 0.004(12) 0.015(11)
O6D 0.25(2) 0.111(12) 0.059(9) -0.053(9) -0.006(10) -0.047(11)
O7D 0.061(9) 0.085(10) 0.129(12) -0.004(8) 0.010(8) 0.017(8)
O8D 0.100(11) 0.129(12) 0.110(10) -0.069(9) -0.057(9) 0.034(9)
O9D 0.042(7) 0.119(10) 0.092(9) -0.054(8) -0.004(7) 0.011(7)
O10D 0.075(8) 0.063(7) 0.043(6) -0.022(6) -0.010(6) -0.003(6)
O11D 0.051(8) 0.067(7) 0.070(7) -0.023(6) -0.016(6) -0.001(6)
O12D 0.055(7) 0.119(10) 0.061(7) -0.056(7) -0.019(6) 0.003(6)
O13D 0.058(7) 0.053(7) 0.043(6) -0.031(5) -0.011(5) 0.009(5)
C1G 0.032(10) 0.071(11) 0.058(10) -0.033(9) -0.002(8) 0.021(8)
C2G 0.071(13) 0.065(11) 0.045(10) -0.032(8) -0.023(9) 0.034(9)
C3G 0.055(11) 0.083(12) 0.043(9) -0.024(9) -0.017(8) 0.035(9)
C4G 0.067(12) 0.036(9) 0.046(9) -0.021(7) -0.015(8) 0.012(8)
C5G 0.038(10) 0.045(10) 0.042(9) -0.001(8) -0.007(8) 0.014(8)
C9G 0.051(11) 0.043(9) 0.030(8) -0.012(7) -0.002(7) -0.022(8)
N2G 0.060(9) 0.053(8) 0.042(7) -0.015(6) -0.013(7) -0.010(7)
C8G 0.077(13) 0.028(9) 0.041(9) -0.018(7) -0.003(9) 0.022(8)
C7G 0.049(11) 0.034(9) 0.055(10) -0.025(8) -0.003(8) 0.004(7)
C6G 0.061(12) 0.047(10) 0.040(9) -0.005(8) -0.015(9) 0.007(9)
C10G 0.034(11) 0.067(11) 0.054(11) -0.035(8) -0.001(9) 0.002(8)
C11G 0.051(12) 0.083(12) 0.051(10) -0.043(9) -0.025(9) 0.021(9)
C12G 0.059(12) 0.108(15) 0.077(12) -0.070(11) -0.011(10) 0.024(10)
C13G 0.046(12) 0.134(16) 0.071(12) -0.065(12) -0.018(9) 0.009(11)
C14G 0.039(11) 0.090(13) 0.064(11) -0.057(9) -0.022(9) 0.024(8)
C15G 0.049(13) 0.090(13) 0.061(11) -0.029(9) -0.036(10) 0.007(9)
C16G 0.047(12) 0.067(11) 0.057(10) -0.036(8) -0.015(9) 0.018(9)
C17G 0.046(11) 0.045(9) 0.051(10) -0.024(8) -0.020(9) 0.012(8)
C18G 0.042(11) 0.054(10) 0.039(9) -0.023(8) -0.008(9) 0.014(8)
C19G 0.053(9) 0.046(10) 0.061(10) -0.024(7) -0.018(8) 0.017(7)
C20G 0.057(8) 0.041(9) 0.062(10) -0.017(7) -0.018(8) 0.016(8)
C21G 0.044(8) 0.056(10) 0.067(11) -0.027(8) -0.009(8) 0.024(8)
C22G 0.047(8) 0.040(10) 0.081(11) -0.020(7) -0.021(8) 0.021(7)
C23G 0.041(7) 0.025(8) 0.065(10) -0.011(6) -0.006(7) 0.003(7)
C27G 0.033(7) 0.044(9) 0.037(8) -0.003(6) -0.007(6) 0.010(7)
N4G 0.048(7) 0.046(7) 0.041(7) -0.014(5) -0.015(6) 0.011(6)
C26G 0.057(8) 0.030(9) 0.053(9) -0.004(7) -0.017(8) -0.002(8)
C25G 0.057(8) 0.043(9) 0.054(10) -0.010(7) -0.017(8) -0.007(7)
C24G 0.043(9) 0.075(12) 0.059(11) -0.020(7) -0.014(8) 0.001(8)
C28G 0.058(9) 0.047(9) 0.041(9) -0.018(7) -0.012(8) 0.004(8)
C29G 0.061(10) 0.068(11) 0.038(9) -0.027(8) -0.007(7) 0.014(8)
C30G 0.055(9) 0.056(11) 0.040(9) -0.009(7) 0.007(8) 0.006(8)
C31G 0.072(10) 0.048(10) 0.050(10) -0.021(7) 0.000(8) 0.021(9)
C32G 0.084(11) 0.044(10) 0.054(10) -0.022(8) -0.012(8) 0.023(9)
C33G 0.073(9) 0.056(10) 0.035(9) -0.015(7) -0.018(8) 0.022(8)
F1G 0.051(5) 0.062(5) 0.049(5) -0.023(4) -0.007(4) 0.011(4)
N1G 0.074(12) 0.050(10) 0.066(10) -0.043(8) -0.014(9) 0.022(9)
N3G 0.038(9) 0.060(8) 0.042(8) -0.028(6) -0.006(6) 0.002(6)
N5G 0.075(9) 0.070(9) 0.046(8) 0.000(6) -0.004(6) 0.016(7)
C34G 0.068(9) 0.049(10) 0.047(10) 0.004(7) 0.014(8) 0.017(9)
C35G 0.077(10) 0.090(13) 0.045(10) -0.009(8) -0.004(8) 0.041(11)
C36G 0.076(12) 0.159(19) 0.028(10) -0.013(9) 0.000(8) 0.044(12)
C37G 0.062(9) 0.143(17) 0.055(11) -0.031(10) 0.000(8) 0.026(11)
C41G 0.056(8) 0.094(13) 0.048(10) -0.007(8) 0.008(7) 0.017(10)
N6G 0.058(8) 0.100(11) 0.062(9) -0.023(7) 0.001(6) 0.022(8)
C40G 0.072(11) 0.21(2) 0.079(15) -0.053(14) -0.032(11) 0.040(15)
C39G 0.076(11) 0.28(3) 0.093(16) -0.095(17) -0.030(12) 0.048(17)
C38G 0.068(12) 0.24(3) 0.090(16) -0.073(15) -0.006(11) 0.014(15)
N7G 0.106(13) 0.108(12) 0.047(9) -0.031(8) -0.019(9) 0.016(10)
C42G 0.065(15) 0.17(2) 0.105(17) -0.043(15) -0.051(14) 0.015(14)
C43G 0.092(16) 0.16(2) 0.080(14) -0.049(14) -0.037(13) 0.006(14)
C44G 0.13(2) 0.17(2) 0.091(16) -0.069(16) -0.050(16) -0.001(18)
C45G 0.076(15) 0.088(14) 0.108(16) -0.048(13) -0.010(13) 0.020(12)
C49G 0.129(19) 0.074(13) 0.060(12) -0.031(10) -0.034(13) -0.003(13)
N8G 0.080(11) 0.103(12) 0.058(9) -0.017(8) -0.027(9) 0.005(10)
C48G 0.097(17) 0.082(13) 0.050(11) -0.038(10) -0.015(11) 0.012(12)
C47G 0.075(15) 0.111(16) 0.104(15) -0.069(13) -0.012(12) 0.009(12)
C46G 0.088(16) 0.111(16) 0.105(16) -0.056(13) -0.038(13) -0.005(13)
O1G 0.075(9) 0.073(9) 0.109(10) -0.047(8) -0.018(8) 0.015(8)
O2G 0.096(9) 0.072(8) 0.064(7) -0.046(6) -0.020(7) 0.027(7)
C6H 0.060(8) 0.034(9) 0.064(10) -0.014(7) 0.001(7) 0.009(8)
C7H 0.065(9) 0.054(10) 0.047(9) -0.014(7) -0.007(7) 0.018(8)
C8H 0.040(7) 0.067(11) 0.060(10) -0.022(8) 0.006(7) -0.003(8)
C9H 0.041(7) 0.049(10) 0.052(9) -0.004(6) -0.003(7) 0.011(7)
N3H 0.060(8) 0.049(8) 0.081(10) -0.024(6) -0.013(7) 0.023(7)
N2H 0.061(7) 0.067(9) 0.089(10) -0.031(7) 0.009(7) -0.008(8)
C10H 0.058(8) 0.027(9) 0.069(11) -0.006(7) -0.004(8) -0.002(7)
C11H 0.057(9) 0.046(10) 0.117(14) -0.030(9) -0.015(10) 0.003(9)
C12H 0.063(10) 0.047(11) 0.124(16) -0.032(9) -0.024(10) 0.009(8)
C13H 0.074(10) 0.037(10) 0.086(12) -0.009(8) -0.025(10) 0.008(8)
C14H 0.064(9) 0.048(10) 0.044(9) -0.003(7) 0.002(8) 0.009(9)
N4H 0.062(8) 0.034(8) 0.057(8) -0.002(5) -0.003(6) 0.005(6)
N1H 0.074(7) 0.036(7) 0.051(8) -0.009(6) -0.002(7) 0.005(7)
C1H 0.077(10) 0.075(12) 0.054(11) -0.025(8) 0.007(8) 0.000(10)
C2H 0.083(10) 0.070(11) 0.053(10) -0.015(8) 0.012(9) 0.004(10)
C3H 0.079(9) 0.077(13) 0.055(11) -0.021(8) 0.013(9) 0.015(11)
C4H 0.082(9) 0.054(11) 0.045(10) -0.006(7) 0.009(8) 0.016(9)
C5H 0.066(9) 0.048(10) 0.048(9) -0.008(7) -0.002(7) 0.020(8)
C10I 0.087(12) 0.119(16) 0.071(13) -0.018(10) -0.023(10) 0.028(12)
C9I 0.080(11) 0.105(15) 0.064(12) -0.008(10) -0.021(10) 0.049(12)
C17I 0.075(11) 0.145(19) 0.093(15) 0.005(12) -0.014(10) 0.045(14)
C16I 0.069(12) 0.23(3) 0.079(15) 0.003(13) -0.019(10) 0.039(14)
C15I 0.086(11) 0.29(4) 0.077(16) -0.023(15) -0.032(12) 0.039(18)
C11I 0.099(5) 0.100(5) 0.100(5) -0.036(2) -0.0310(18) 0.0083(11)
N3I 0.127(12) 0.107(12) 0.074(10) -0.011(8) -0.048(8) 0.051(10)
C12I 0.081(11) 0.125(17) 0.056(12) -0.001(10) -0.013(10) 0.012(12)
C13I 0.086(12) 0.25(3) 0.076(15) -0.012(14) -0.018(12) 0.032(17)
C14I 0.052(12) 0.117(17) 0.17(2) -0.029(15) -0.028(11) 0.024(12)
C23I 0.138(14) 0.108(17) 0.084(15) -0.029(11) -0.050(13) 0.007(14)
C18I 0.094(11) 0.084(14) 0.057(12) -0.011(9) -0.021(11) 0.011(12)
C19I 0.092(12) 0.073(13) 0.074(13) -0.015(10) -0.025(10) 0.006(11)
C20I 0.097(11) 0.040(11) 0.058(11) -0.008(7) -0.014(10) -0.008(10)
C21I 0.133(13) 0.077(13) 0.038(10) -0.004(8) -0.009(10) -0.021(12)
C22I 0.158(16) 0.104(16) 0.077(14) -0.046(11) -0.037(14) -0.008(15)
F1I 0.059(7) 0.117(8) 0.091(7) -0.024(6) -0.007(6) 0.034(6)
F2I 0.097(8) 0.089(7) 0.052(6) -0.031(5) -0.009(5) 0.011(6)
F3I 0.058(6) 0.061(5) 0.043(5) -0.016(4) 0.012(4) 0.016(4)
N1I 0.080(8) 0.045(8) 0.043(8) -0.007(6) 0.025(6) 0.002(7)
C1I 0.109(12) 0.046(11) 0.048(10) 0.008(8) -0.013(10) 0.012(10)
C2I 0.095(11) 0.079(13) 0.047(11) -0.012(8) 0.010(9) 0.009(10)
C3I 0.101(11) 0.054(11) 0.069(12) -0.008(9) 0.012(9) 0.003(10)
C4I 0.091(10) 0.036(10) 0.071(12) -0.012(8) 0.019(8) 0.012(9)
C8I 0.098(10) 0.046(11) 0.067(12) -0.007(8) 0.010(9) 0.014(10)
N2I 0.084(9) 0.049(8) 0.057(8) 0.005(6) 0.015(7) 0.018(8)
C7I 0.100(11) 0.055(12) 0.070(13) -0.001(9) 0.040(10) 0.021(11)
C6I 0.076(10) 0.021(9) 0.087(13) -0.002(8) 0.053(9) 0.003(9)
C5I 0.110(12) 0.055(12) 0.088(14) -0.018(10) 0.026(10) 0.028(12)
N4I 0.083(8) 0.046(8) 0.030(7) -0.006(5) 0.011(6) 0.012(7)
C24I 0.071(8) 0.049(10) 0.047(10) -0.010(7) 0.006(8) 0.010(8)
C25I 0.065(4) 0.064(4) 0.064(4) -0.0240(17) -0.0190(15) 0.0058(11)
C26I 0.066(10) 0.033(9) 0.060(10) -0.006(7) -0.003(8) 0.015(8)
C27I 0.081(8) 0.043(10) 0.043(9) -0.009(6) 0.003(8) 0.024(9)
C32I 0.076(9) 0.052(10) 0.038(9) -0.013(7) 0.001(8) 0.024(8)
C31I 0.069(10) 0.045(10) 0.036(9) -0.011(6) 0.008(7) 0.016(8)
C30I 0.089(10) 0.044(10) 0.043(9) -0.010(7) -0.011(8) 0.020(9)
C29I 0.076(9) 0.041(10) 0.064(11) -0.010(7) -0.004(9) 0.012(9)
C28I 0.080(10) 0.041(10) 0.059(11) -0.004(7) -0.011(8) 0.023(8)
N5I 0.087(8) 0.044(8) 0.036(7) -0.013(6) 0.004(6) 0.012(7)
C33I 0.089(10) 0.041(9) 0.032(9) 0.000(7) -0.009(8) 0.006(9)
C34I 0.096(11) 0.046(10) 0.042(10) -0.008(7) -0.001(8) 0.000(8)
C35I 0.094(11) 0.043(10) 0.046(10) -0.011(8) 0.007(8) -0.007(9)
C36I 0.086(9) 0.046(10) 0.031(9) -0.006(7) 0.015(8) -0.010(8)
C41I 0.098(10) 0.046(10) 0.032(9) -0.010(7) 0.001(8) 0.022(9)
C40I 0.097(10) 0.049(10) 0.023(9) -0.002(7) 0.002(8) 0.018(9)
C39I 0.095(11) 0.054(11) 0.044(10) -0.012(7) 0.005(8) 0.021(9)
C38I 0.115(12) 0.049(10) 0.047(10) -0.015(8) 0.000(9) 0.023(10)
C37I 0.107(12) 0.067(12) 0.044(10) -0.018(8) 0.003(9) 0.020(11)
N6I 0.118(9) 0.066(9) 0.037(7) -0.019(6) -0.024(7) 0.040(8)
C42I 0.113(12) 0.081(13) 0.063(12) -0.032(10) -0.031(9) 0.047(12)
C43I 0.111(12) 0.096(14) 0.061(11) -0.033(10) -0.014(9) 0.022(12)
C44I 0.118(10) 0.077(13) 0.042(10) -0.009(9) -0.031(9) 0.030(11)
C45I 0.113(10) 0.043(10) 0.060(10) -0.028(8) -0.013(8) 0.019(10)
C50I 0.119(10) 0.072(12) 0.050(10) -0.028(9) -0.032(8) 0.043(11)
C49I 0.112(10) 0.047(10) 0.050(9) -0.027(8) -0.025(8) 0.047(10)
C48I 0.128(12) 0.072(12) 0.031(9) -0.020(8) -0.016(8) 0.030(11)
C47I 0.141(13) 0.048(10) 0.034(9) -0.013(8) -0.017(8) 0.022(11)
C46I 0.135(11) 0.059(11) 0.053(10) -0.020(9) -0.023(9) 0.015(11)
N7I 0.146(11) 0.051(9) 0.031(8) -0.009(6) -0.004(7) 0.014(8)
C51I 0.141(13) 0.019(8) 0.033(9) -0.006(6) -0.014(10) 0.016(9)
C52I 0.137(12) 0.037(10) 0.033(9) -0.005(7) -0.014(10) 0.005(10)
C53I 0.127(13) 0.048(11) 0.037(10) -0.015(7) 0.008(11) -0.008(11)
C54I 0.138(11) 0.042(10) 0.033(10) -0.013(7) 0.018(10) -0.011(10)
C59I 0.150(12) 0.041(10) 0.022(9) -0.011(6) 0.005(10) 0.004(10)
C58I 0.151(14) 0.030(10) 0.037(10) -0.006(7) 0.026(10) -0.002(10)
C57I 0.182(15) 0.047(11) 0.025(9) -0.018(7) 0.037(11) -0.014(12)
C56I 0.192(17) 0.085(15) 0.045(12) -0.033(9) 0.023(13) -0.032(15)
C55I 0.159(14) 0.061(12) 0.034(10) -0.017(7) 0.013(10) -0.026(11)
N8I 0.151(17) 0.032(9) 0.072(12) -0.030(9) 0.047(13) -0.005(9)
O1I 0.205(16) 0.066(9) 0.060(8) -0.023(7) 0.036(9) 0.032(9)
O2I 0.125(12) 0.076(9) 0.081(10) -0.055(8) 0.013(8) 0.000(7)
C1J 0.056(12) 0.045(10) 0.046(10) -0.023(8) -0.029(9) 0.008(8)
C2J 0.065(13) 0.049(10) 0.028(9) -0.024(8) -0.021(9) 0.009(8)
C3J 0.065(13) 0.042(10) 0.033(9) -0.024(8) -0.005(8) 0.014(8)
C4J 0.054(13) 0.089(14) 0.039(11) 0.005(10) -0.025(10) -0.002(11)
C5J 0.057(15) 0.21(3) 0.089(16) -0.100(17) 0.010(13) 0.031(16)
C6J 0.075(14) 0.080(14) 0.060(13) -0.021(11) -0.009(12) 0.019(11)
C7J 0.036(12) 0.076(14) 0.048(11) 0.007(10) 0.009(9) 0.017(10)
C8J 0.078(18) 0.075(15) 0.094(18) 0.031(13) -0.004(15) 0.003(13)
C9J 0.16(3) 0.117(19) 0.058(15) 0.019(13) -0.058(18) 0.013(18)
C10J 0.094(16) 0.047(11) 0.034(10) -0.010(8) 0.008(10) 0.017(10)
C11J 0.068(13) 0.042(10) 0.029(9) -0.008(8) 0.010(9) 0.008(10)
C12J 0.104(17) 0.067(12) 0.027(10) -0.011(8) 0.002(11) 0.041(11)
C13J 0.059(4) 0.059(4) 0.059(4) -0.0220(18) -0.0182(17) 0.0045(11)
N1J 0.035(8) 0.081(9) 0.044(8) -0.032(7) -0.010(6) 0.013(6)
N2J 0.050(9) 0.051(8) 0.042(7) -0.018(6) -0.001(7) 0.024(7)
N3J 0.049(9) 0.047(8) 0.050(8) -0.021(6) -0.014(7) 0.015(7)
N4J 0.050(10) 0.065(9) 0.052(8) -0.015(7) -0.001(7) 0.017(7)
N5J 0.074(12) 0.164(16) 0.071(11) -0.067(11) -0.014(9) 0.022(10)
N6J 0.072(11) 0.092(11) 0.056(9) -0.028(8) -0.028(9) 0.004(9)
N7J 0.087(12) 0.058(9) 0.042(8) -0.018(7) 0.000(7) 0.028(8)
N8J 0.089(13) 0.096(12) 0.060(11) 0.005(9) 0.010(9) 0.053(10)
N9J 0.062(11) 0.131(14) 0.074(11) -0.014(10) -0.029(10) -0.006(11)
N10J 0.088(12) 0.040(8) 0.045(8) -0.017(6) -0.002(8) 0.014(8)
N11J 0.064(9) 0.050(8) 0.031(7) -0.016(6) 0.008(6) 0.021(7)
N12J 0.093(12) 0.107(12) 0.054(10) -0.031(9) -0.037(9) 0.051(10)
N13J 0.117(13) 0.053(9) 0.029(7) -0.015(6) -0.018(8) 0.018(8)
O1J 0.040(6) 0.077(8) 0.051(6) -0.038(6) -0.005(5) 0.007(6)
O2J 0.059(7) 0.077(8) 0.056(7) -0.038(6) -0.010(6) 0.020(6)
O3J 0.086(8) 0.045(7) 0.061(7) -0.032(6) -0.019(6) 0.022(6)
O4J 0.083(9) 0.081(9) 0.059(8) -0.037(7) 0.007(6) 0.024(7)
O5J 0.072(10) 0.227(17) 0.096(11) -0.088(11) -0.022(9) 0.036(11)
O6J 0.133(12) 0.121(11) 0.070(9) -0.058(8) -0.031(8) 0.032(9)
O7J 0.114(12) 0.086(10) 0.067(9) -0.023(7) -0.008(8) 0.001(8)
O8J 0.070(10) 0.122(11) 0.106(10) 0.004(8) 0.037(8) 0.061(9)
O9J 0.115(13) 0.187(16) 0.086(11) -0.021(11) -0.045(10) 0.010(11)
O10J 0.132(11) 0.054(7) 0.039(7) -0.021(6) 0.000(7) 0.011(7)
O11J 0.069(9) 0.086(9) 0.053(7) -0.028(6) -0.010(7) 0.019(7)
O12J 0.085(10) 0.150(12) 0.071(8) -0.057(8) -0.016(7) 0.060(9)
O13J 0.110(9) 0.073(8) 0.052(6) -0.045(6) -0.014(6) 0.046(7)
O1W 0.110(11) 0.133(11) 0.085(9) -0.059(8) -0.024(8) 0.014(9)
O1_1 0.045(6) 0.072(7) 0.071(7) -0.051(6) -0.014(5) 0.015(5)
O1_2 0.055(8) 0.074(7) 0.052(6) -0.044(6) -0.011(5) 0.019(6)
C1_2 0.047(11) 0.086(13) 0.067(11) -0.039(10) -0.009(9) 0.029(9)
C2_2 0.045(11) 0.084(12) 0.078(13) -0.051(11) 0.006(9) 0.016(9)
C4_2 0.103(16) 0.133(17) 0.061(12) -0.036(12) -0.028(11) 0.068(14)
C3_2 0.090(15) 0.17(2) 0.121(16) -0.123(16) -0.040(12) 0.066(14)
O1_3 0.054(8) 0.067(7) 0.068(7) -0.025(6) -0.011(6) 0.018(6)
C1_3 0.051(12) 0.103(14) 0.056(11) -0.027(10) -0.004(9) 0.035(11)
C2_3 0.047(12) 0.051(11) 0.086(13) -0.025(10) -0.007(9) 0.007(9)
C4_3 0.055(12) 0.105(16) 0.090(13) -0.055(12) -0.009(10) 0.011(10)
C3_3 0.057(13) 0.087(14) 0.134(19) -0.035(13) -0.024(12) 0.003(10)
O1_4 0.069(8) 0.051(7) 0.093(9) -0.003(7) -0.016(7) 0.002(6)
C1_4 0.057(12) 0.030(10) 0.084(13) -0.005(9) -0.011(9) 0.005(8)
C2_4 0.050(13) 0.073(14) 0.15(2) -0.003(14) -0.002(13) -0.008(10)
C4_4 0.078(14) 0.076(14) 0.142(18) -0.057(13) -0.039(13) 0.002(11)
C3_4 0.087(16) 0.089(15) 0.138(19) -0.030(14) 0.007(15) 0.006(13)
O1_5 0.159(17) 0.22(2) 0.172(17) -0.131(16) -0.013(13) 0.025(15)
O1_6 0.149(13) 0.105(11) 0.122(11) -0.069(9) -0.057(10) 0.052(9)
O1_7 0.046(8) 0.146(11) 0.106(10) -0.063(9) -0.019(7) 0.008(7)
O1_8 0.068(8) 0.071(7) 0.074(7) -0.040(6) -0.036(6) 0.001(6)
O1_9 0.067(8) 0.063(7) 0.042(6) -0.019(5) -0.010(6) 0.013(6)
C1_9 0.050(12) 0.065(11) 0.058(10) -0.033(9) -0.011(9) 0.012(9)
C2_9 0.070(13) 0.046(10) 0.077(13) -0.017(10) -0.006(10) -0.002(9)
C4_9 0.090(14) 0.058(11) 0.049(10) -0.020(9) 0.016(9) -0.004(10)
C3_9 0.061(13) 0.100(14) 0.069(12) -0.037(10) 0.004(9) -0.016(10)
O1_10 0.034(6) 0.103(8) 0.071(7) -0.040(6) -0.007(5) -0.002(6)
O1_11 0.040(6) 0.079(7) 0.069(7) -0.049(6) -0.003(5) -0.001(5)
O1_12 0.046(6) 0.079(7) 0.068(7) -0.049(6) -0.019(5) 0.019(5)
C1_12 0.044(10) 0.068(11) 0.106(13) -0.072(10) -0.022(9) 0.022(8)
C2_12 0.055(12) 0.121(17) 0.140(18) -0.098(16) -0.041(12) 0.032(12)
C4_12 0.094(18) 0.14(2) 0.17(2) -0.087(19) -0.031(16) 0.025(16)
C3_12 0.107(18) 0.25(3) 0.21(3) -0.20(2) -0.091(18) 0.098(19)
O1_13 0.068(8) 0.098(9) 0.070(7) -0.053(7) -0.026(6) 0.022(6)
C1_13 0.076(12) 0.083(12) 0.061(11) -0.050(10) -0.037(9) 0.021(10)
C2_13 0.106(17) 0.125(17) 0.072(13) -0.057(13) -0.041(13) 0.018(13)
C4_13 0.19(2) 0.15(2) 0.110(17) -0.098(16) -0.089(17) 0.054(17)
C3_13 0.110(18) 0.17(2) 0.14(2) -0.115(19) -0.061(17) 0.024(17)
O1_14 0.053(7) 0.086(8) 0.068(7) -0.033(6) -0.025(6) 0.009(6)
C1_14 0.061(13) 0.087(13) 0.106(14) -0.053(11) -0.040(11) 0.016(10)
C2_14 0.064(14) 0.19(3) 0.109(18) -0.097(18) -0.029(13) 0.006(16)
C4_14 0.16(3) 0.18(3) 0.19(3) -0.13(2) -0.11(2) 0.08(2)
C3_14 0.13(2) 0.16(2) 0.13(2) -0.072(17) -0.064(18) 0.001(17)
O1_15 0.059(9) 0.279(19) 0.061(8) -0.077(10) -0.012(7) 0.048(10)
O1_16 0.080(10) 0.170(13) 0.095(10) -0.058(9) -0.028(8) 0.009(9)
O1_17 0.125(12) 0.094(10) 0.165(14) -0.087(10) 0.070(10) -0.008(9)
O1_18 0.095(12) 0.25(2) 0.114(12) -0.007(13) -0.045(10) 0.043(13)
O1_19 0.083(9) 0.070(8) 0.069(7) -0.026(6) 0.022(6) 0.033(7)
O1_20 0.124(11) 0.069(8) 0.055(7) -0.032(6) -0.016(7) 0.018(7)
C1_20 0.104(16) 0.079(13) 0.070(13) -0.035(10) -0.028(12) 0.028(12)
C2_20 0.124(18) 0.073(13) 0.061(13) -0.039(11) -0.007(12) 0.014(12)
C4_20 0.17(2) 0.063(12) 0.058(12) -0.040(10) -0.010(13) 0.020(13)
C3_20 0.17(2) 0.17(2) 0.075(14) -0.085(15) -0.070(15) 0.051(18)
O1_21 0.114(11) 0.102(9) 0.057(7) -0.017(7) -0.022(7) 0.035(8)
O1_22 0.165(13) 0.062(8) 0.042(7) -0.028(6) -0.003(8) 0.004(9)
C9_23 0.109(11) 0.107(10) 0.114(10) -0.045(8) -0.030(8) 0.012(8)
Cl3_23 0.090(5) 0.221(8) 0.201(7) -0.115(6) -0.060(5) 0.055(5)
Cl1_23 0.084(5) 0.167(6) 0.229(8) -0.086(6) 0.032(5) -0.025(4)
Cl2_23 0.125(5) 0.181(6) 0.118(5) -0.067(4) -0.031(4) 0.065(5)
C9_24 0.31(4) 0.066(14) 0.080(15) 0.008(12) -0.08(2) 0.028(19)
Cl3_24 0.331(16) 0.433(19) 0.203(10) -0.206(12) -0.119(11) 0.175(14)
Cl1_24 0.152(7) 0.146(6) 0.196(8) -0.050(6) -0.023(6) 0.035(5)
Cl2_24 0.165(8) 0.126(6) 0.382(16) -0.057(8) 0.090(9) 0.004(6)
C9_25 0.103(18) 0.090(16) 0.14(2) -0.029(15) 0.006(15) 0.027(14)
Cl3_25 0.176(7) 0.116(5) 0.204(8) -0.070(5) 0.028(6) 0.032(5)
Cl1_25 0.128(6) 0.172(6) 0.138(6) 0.038(5) 0.035(5) 0.084(5)
Cl2_25 0.138(6) 0.145(5) 0.102(4) -0.025(4) 0.027(4) 0.052(4)
Cl3_26 0.102(7) 0.104(7) 0.035(5) -0.009(4) -0.011(4) 0.007(6)
Cl1_26 0.149(10) 0.068(6) 0.110(8) -0.023(6) -0.042(7) -0.015(6)
Cl2_26 0.219(15) 0.168(11) 0.075(7) -0.026(7) -0.044(8) 0.088(10)
C9_29 0.228(10) 0.225(10) 0.150(7) -0.097(7) -0.083(7) 0.107(8)
Cl3_29 0.228(10) 0.225(10) 0.150(7) -0.097(7) -0.083(7) 0.107(8)
Cl1_29 0.228(10) 0.225(10) 0.150(7) -0.097(7) -0.083(7) 0.107(8)
Cl2_29 0.228(10) 0.225(10) 0.150(7) -0.097(7) -0.083(7) 0.107(8)
Cl1_30 0.142(11) 0.179(13) 0.188(13) -0.116(11) -0.086(10) 0.071(10)
Cl2_30 0.158(12) 0.153(11) 0.130(10) -0.038(9) -0.042(9) 0.008(9)
Cl3_30 0.127(11) 0.177(13) 0.31(2) -0.159(14) -0.119(13) 0.073(10)
Cl3_31 0.31(2) 0.097(8) 0.077(7) -0.003(6) -0.081(10) 0.004(10)
Cl1_31 0.264(19) 0.105(9) 0.124(10) -0.022(8) -0.053(11) 0.014(10)
Cl2_31 0.245(18) 0.207(15) 0.155(12) -0.125(11) -0.092(12) 0.096(13)
C9_31 0.092(14) 0.089(13) 0.082(13) -0.040(10) -0.028(9) 0.001(9)
Cl3_39 0.050(5) 0.079(6) 0.120(8) -0.045(5) -0.025(5) 0.020(4)
Cl1_39 0.086(7) 0.084(6) 0.099(7) -0.028(5) -0.029(5) 0.003(5)
Cl2_39 0.065(6) 0.087(6) 0.122(8) -0.013(6) 0.011(5) -0.015(5)
Cl1_28 0.206(15) 0.059(7) 0.131(10) -0.040(7) -0.108(10) 0.009(8)
Cl2_28 0.094(9) 0.065(7) 0.122(9) -0.016(6) -0.037(7) -0.002(6)
Cl3_28 0.165(13) 0.152(12) 0.086(9) -0.064(8) -0.017(8) -0.034(10)

loop_
_atom_type_symbol
_atom_type_description
_atom_type_scat_dispersion_real
_atom_type_scat_dispersion_imag
_atom_type_scat_source
C C 0.0050 0.0030 'International Tables Vol C Tables 4.2.6.8 and 6.1.1.4'
H H 0.0000 0.0000 'International Tables Vol C Tables 4.2.6.8 and 6.1.1.4'
N N 0.0100 0.0050 'International Tables Vol C Tables 4.2.6.8 and 6.1.1.4'
O O 0.0170 0.0090 'International Tables Vol C Tables 4.2.6.8 and 6.1.1.4'
F F 0.0260 0.0160 'International Tables Vol C Tables 4.2.6.8 and 6.1.1.4'
Cl Cl 0.1940 0.2300 'International Tables Vol C Tables 4.2.6.8 and 6.1.1.4'

loop_
_geom_angle_atom_site_label_1
_geom_angle_atom_site_label_2
_geom_angle_atom_site_label_3
_geom_angle
_geom_angle_site_symmetry_3
O1F C1F O2F 127(2) .
O1F C1F C2F 126(2) .
O2F C1F C2F 107.5(17) .
C1F C2F O5F 120.7(16) .
C1F C2F C3F 107.2(14) .
O5F C2F C3F 110.9(12) .
C1F C2F H2F 105.7 .
O5F C2F H2F 105.7 .
C3F C2F H2F 105.7 .
C4F C3F C2F 110.1(13) .
C4F C3F H3FA 109.6 .
C2F C3F H3FA 109.6 .
C4F C3F H3FB 109.6 .
C2F C3F H3FB 109.6 .
H3FA C3F H3FB 108.2 .
O3F C4F O4F 121.5(17) .
O3F C4F C3F 124.0(17) .
O4F C4F C3F 114.5(16) .
C1F O2F H2FA 95.4 .
C4F O4F H4F 95.4 .
C2F O5F H5F 109.1 .
O1L C1L O2L 132(3) .
O1L C1L C2L 121(2) .
O2L C1L C2L 107(2) .
O5L C2L C3L 110.4(16) .
O5L C2L C1L 103.5(18) .
C3L C2L C1L 118.5(17) .
O5L C2L H2L 108.0 .
C3L C2L H2L 108.0 .
C1L C2L H2L 108.0 .
C4L C3L C2L 113.9(16) .
C4L C3L H3LA 108.8 .
C2L C3L H3LA 108.8 .
C4L C3L H3LB 108.8 .
C2L C3L H3LB 108.8 .
H3LA C3L H3LB 107.7 .
O3L C4L O4L 122(2) .
O3L C4L C3L 124(2) .
O4L C4L C3L 113.3(19) .
C1L O2L H2LA 117.8 .
C4L O4L H4L 108.9 .
C2L O5L H5L 110.5 .
C2A C1A C9A 120.0 .
C2A C1A N1A 118.8(7) .
C9A C1A N1A 120.0(7) .
C3A C2A C1A 120.0 .
C3A C2A H2A 120.0 .
C1A C2A H2A 120.0 .
C2A C3A C4A 120.0 .
C2A C3A H3A 120.0 .
C4A C3A H3A 120.0 .
C5A C4A C3A 120.0 .
C5A C4A H4A 120.0 .
C3A C4A H4A 120.0 .
C9A C5A C4A 120.0 .
C9A C5A C6A 120.0 .
C4A C5A C6A 120.0 .
C5A C9A N2A 120.0 .
C5A C9A C1A 120.0 .
N2A C9A C1A 120.0 .
C8A N2A C9A 120.0 .
N2A C8A C7A 120.0 .
N2A C8A C1D 117.6(7) .
C7A C8A C1D 122.2(7) .
C8A C7A C6A 120.0 .
C8A C7A H7A 120.0 .
C6A C7A H7A 120.0 .
O1_1 C6A C7A 122.2(5) .
O1_1 C6A C5A 117.7(5) .
C7A C6A C5A 120.0 .
C11A C10A N1D 124.5(13) .
C11A C10A C18A 119.8(14) .
N1D C10A C18A 115.6(13) .
C10A C11A C12A 120.5(13) .
C10A C11A H11A 119.7 .
C12A C11A H11A 119.7 .
C13A C12A C11A 121.2(14) .
C13A C12A H12A 119.4 .
C11A C12A H12A 119.4 .
C12A C13A C14A 118.9(13) .
C12A C13A H13A 120.5 .
C14A C13A H13A 120.5 .
C15A C14A C13A 123.4(13) .
C15A C14A C18A 117.4(14) .
C13A C14A C18A 119.1(12) .
C16A C15A O1_2 127.9(12) .
C16A C15A C14A 118.5(13) .
O1_2 C15A C14A 113.6(13) .
C15A C16A C17A 120.3(13) .
C15A C16A H16A 119.8 .
C17A C16A H16A 119.8 .
N3A C17A C16A 124.4(13) .
N3A C17A C2D 116.2(12) .
C16A C17A C2D 119.4(13) .
N3A C18A C10A 116.9(12) .
N3A C18A C14A 123.2(12) .
C10A C18A C14A 119.8(13) .
C20A C19A N2D 126.1(13) .
C20A C19A C27A 120.7(14) .
N2D C19A C27A 113.2(13) .
C19A C20A C21A 121.6(13) .
C19A C20A H20A 119.2 .
C21A C20A H20A 119.2 .
C22A C21A C20A 119.9(14) .
C22A C21A H21A 120.1 .
C20A C21A H21A 120.1 .
C21A C22A C23A 121.6(14) .
C21A C22A H22A 119.2 .
C23A C22A H22A 119.2 .
C22A C23A C27A 120.1(12) .
C22A C23A C24A 124.1(16) .
C27A C23A C24A 115.8(14) .
O1_3 C24A C25A 126.5(14) .
O1_3 C24A C23A 114.2(15) .
C25A C24A C23A 119.3(15) .
C24A C25A C26A 120.0(14) .
C24A C25A H25A 120.0 .
C26A C25A H25A 120.0 .
N4A C26A C25A 124.4(15) .
N4A C26A C3D 117.3(14) .
C25A C26A C3D 118.3(14) .
N4A C27A C19A 121.1(14) .
N4A C27A C23A 123.0(12) .
C19A C27A C23A 115.9(13) .
F1A C29A C28A 120.0(10) .
F1A C29A C30A 120.0(10) .
C28A C29A C30A 120.0 .
C29A C28A C33A 120.0 .
C29A C28A N3D 116.4(9) .
C33A C28A N3D 123.5(10) .
C32A C33A C28A 120.0 .
C32A C33A H33A 120.0 .
C28A C33A H33A 120.0 .
C33A C32A C31A 120.0 .
C33A C32A H32A 120.0 .
C31A C32A H32A 120.0 .
C30A C31A C32A 120.0 .
C30A C31A H31A 120.0 .
C32A C31A H31A 120.0 .
N4D C30A C31A 123.7(12) .
N4D C30A C29A 116.3(12) .
C31A C30A C29A 120.0 .
O2A N1A O1A 124.4(14) .
O2A N1A C1A 121.1(12) .
O1A N1A C1A 114.5(13) .
C17A N3A C18A 115.9(11) .
C27A N4A C26A 117.5(13) .
C34A N5A C41A 120.0 .
N5A C34A C35A 120.0 .
N5A C34A C4D 116.7(12) .
C35A C34A C4D 123.3(11) .
C34A C35A C36A 120.0 .
C34A C35A H35A 120.0 .
C36A C35A H35A 120.0 .
C37A C36A C35A 120.0 .
C37A C36A O1_4 120.9(7) .
C35A C36A O1_4 119.1(7) .
C36A C37A C41A 120.0 .
C36A C37A C38A 120.0 .
C41A C37A C38A 120.0 .
N6A C41A C37A 120.0 .
N6A C41A N5A 120.0 .
C37A C41A N5A 120.0 .
C41A N6A C40A 120.0 .
N5D C40A N6A 110.0(9) .
N5D C40A C39A 129.8(9) .
N6A C40A C39A 120.0 .
C38A C39A C40A 120.0 .
C38A C39A H39A 120.0 .
C40A C39A H39A 120.0 .
C39A C38A C37A 120.0 .
C39A C38A H38A 120.0 .
C37A C38A H38A 120.0 .
C42A N7A C49A 120.0 .
N7A C42A C43A 120.0 .
N7A C42A C5D 113.0(11) .
C43A C42A C5D 127.0(11) .
C44A C43A C42A 120.0 .
C44A C43A H43A 120.0 .
C42A C43A H43A 120.0 .
O1_5 C44A C43A 118.3(10) .
O1_5 C44A C45A 121.7(10) .
C43A C44A C45A 120.0 .
C49A C45A C44A 120.0 .
C49A C45A C46A 120.0 .
C44A C45A C46A 120.0 .
N8A C49A C45A 120.0 .
N8A C49A N7A 120.0 .
C45A C49A N7A 120.0 .
C49A N8A C48A 120.0 .
N6D C48A N8A 111.5(9) .
N6D C48A C47A 128.4(9) .
N8A C48A C47A 120.0 .
C46A C47A C48A 120.0 .
C46A C47A H47A 120.0 .
C48A C47A H47A 120.0 .
C47A C46A C45A 120.0 .
C47A C46A H46A 120.0 .
C45A C46A H46A 120.0 .
C7B C6B N2B 120.0 .
C7B C6B C5B 127.8(10) .
N2B C6B C5B 112.2(10) .
C8B C7B C6B 120.0 .
C8B C7B H7B 120.0 .
C6B C7B H7B 120.0 .
C7B C8B C9B 120.0 .
C7B C8B H8B 120.0 .
C9B C8B H8B 120.0 .
C8B C9B N3B 120.0 .
C8B C9B C10B 130.6(10) .
N3B C9B C10B 109.4(10) .
N2B N3B C9B 120.0 .
N3B N2B C6B 120.0 .
C1B N1B C5B 120.0 .
C2B C1B N1B 120.0 .
C2B C1B C6D 118.4(13) .
N1B C1B C6D 121.6(13) .
C1B C2B C3B 120.0 .
C1B C2B H2B 120.0 .
C3B C2B H2B 120.0 .
C4B C3B C2B 120.0 .
C4B C3B H3B 120.0 .
C2B C3B H3B 120.0 .
C5B C4B C3B 120.0 .
C5B C4B H4B 120.0 .
C3B C4B H4B 120.0 .
C4B C5B N1B 120.0 .
C4B C5B C6B 122.9(11) .
N1B C5B C6B 117.1(11) .
C14B N4B C10B 120.0 .
C13B C14B N4B 120.0 .
C13B C14B C7D 119.7(12) .
N4B C14B C7D 120.2(12) .
C14B C13B C12B 120.0 .
C14B C13B H13B 120.0 .
C12B C13B H13B 120.0 .
C13B C12B C11B 120.0 .
C13B C12B H12B 120.0 .
C11B C12B H12B 120.0 .
C10B C11B C12B 120.0 .
C10B C11B H11B 120.0 .
C12B C11B H11B 120.0 .
C11B C10B N4B 120.0 .
C11B C10B C9B 125.0(10) .
N4B C10B C9B 115.0(10) .
F1C C10C C9C 121.4(5) .
F1C C10C C11C 118.6(5) .
C9C C10C C11C 120.0 .
C17C C9C C10C 120.0 .
C17C C9C N8D 128.5(7) .
C10C C9C N8D 111.3(7) .
C9C C17C C16C 120.0 .
C9C C17C H17C 120.0 .
C16C C17C H17C 120.0 .
C17C C16C C15C 120.0 .
C17C C16C H16C 120.0 .
C15C C16C H16C 120.0 .
C16C C15C C11C 120.0 .
C16C C15C C14C 120.0 .
C11C C15C C14C 120.0 .
N3C C11C C15C 120.0 .
N3C C11C C10C 120.0 .
C15C C11C C10C 120.0 .
C11C N3C C12C 120.0 .
C13C C12C N3C 120.0 .
C13C C12C C9D 125.2(9) .
N3C C12C C9D 114.7(9) .
C12C C13C C14C 120.0 .
C12C C13C H13C 120.0 .
C14C C13C H13C 120.0 .
O1_7 C14C C13C 120.2(6) .
O1_7 C14C C15C 119.7(6) .
C13C C14C C15C 120.0 .
C19C C18C C23C 119.6(15) .
C19C C18C N9D 119.2(14) .
C23C C18C N9D 121.3(14) .
C18C C19C C20C 126.7(14) .
C18C C19C F2C 115.9(13) .
C20C C19C F2C 117.3(13) .
C19C C20C N10D 117.1(13) .
C19C C20C C21C 115.2(14) .
N10D C20C C21C 127.7(14) .
C22C C21C C20C 120.7(15) .
C22C C21C H21C 119.7 .
C20C C21C H21C 119.7 .
C21C C22C C23C 122.1(15) .
C21C C22C H22C 119.0 .
C23C C22C H22C 119.0 .
C18C C23C C22C 115.5(15) .
C18C C23C H23C 122.2 .
C22C C23C H23C 122.2 .
N4C C24C C25C 123.4(13) .
N4C C24C C10D 114.0(13) .
C25C C24C C10D 122.5(13) .
C26C C25C C24C 117.1(13) .
C26C C25C H25C 121.4 .
C24C C25C H25C 121.4 .
O1_8 C26C C25C 122.5(13) .
O1_8 C26C C27C 115.9(13) .
C25C C26C C27C 121.5(15) .
C32C C27C C28C 120.5(13) .
C32C C27C C26C 116.5(13) .
C28C C27C C26C 122.9(14) .
C29C C28C C27C 120.8(14) .
C29C C28C H28C 119.6 .
C27C C28C H28C 119.6 .
C28C C29C C30C 120.9(13) .
C28C C29C H29C 119.5 .
C30C C29C H29C 119.5 .
C31C C30C N11D 118.4(13) .
C31C C30C C29C 115.8(13) .
N11D C30C C29C 125.7(12) .
C30C C31C F3C 116.4(11) .
C30C C31C C32C 125.8(13) .
F3C C31C C32C 117.7(12) .
N4C C32C C27C 124.5(12) .
N4C C32C C31C 119.5(13) .
C27C C32C C31C 116.1(13) .
C1C N1C C8C 120.0 .
N7D C1C C2C 131.1(8) .
N7D C1C N1C 108.8(8) .
C2C C1C N1C 120.0 .
C1C C2C C3C 120.0 .
C1C C2C H2C 120.0 .
C3C C2C H2C 120.0 .
C2C C3C C4C 120.0 .
C2C C3C H3C 120.0 .
C4C C3C H3C 120.0 .
C8C C4C C3C 120.0 .
C8C C4C C5C 120.0 .
C3C C4C C5C 120.0 .
C4C C8C N2C 120.0 .
C4C C8C N1C 120.0 .
N2C C8C N1C 120.0 .
C7C N2C C8C 120.0 .
N2C C7C C6C 120.0 .
N2C C7C C8D 111.0(11) .
C6C C7C C8D 128.8(11) .
C5C C6C C7C 120.0 .
C5C C6C H6C 120.0 .
C7C C6C H6C 120.0 .
O1_6 C5C C6C 119.4(9) .
O1_6 C5C C4C 120.4(8) .
C6C C5C C4C 120.0 .
C24C N4C C32C 116.9(12) .
C33C N5C C41C 120.0 .
N5C C33C C34C 120.0 .
N5C C33C C11D 117.5(8) .
C34C C33C C11D 122.5(8) .
C35C C34C C33C 120.0 .
C35C C34C H34C 120.0 .
C33C C34C H34C 120.0 .
O1_9 C35C C34C 120.4(6) .
O1_9 C35C C36C 119.5(6) .
C34C C35C C36C 120.0 .
C41C C36C C37C 120.0 .
C41C C36C C35C 120.0 .
C37C C36C C35C 120.0 .
C36C C41C C40C 120.0 .
C36C C41C N5C 120.0 .
C40C C41C N5C 120.0 .
C41C C40C C39C 120.0 .
C41C C40C N12D 115.9(6) .
C39C C40C N12D 124.0(6) .
C38C C39C C40C 120.0 .
C38C C39C H39C 120.0 .
C40C C39C H39C 120.0 .
C39C C38C C37C 120.0 .
C39C C38C H38C 120.0 .
C37C C38C H38C 120.0 .
C38C C37C C36C 120.0 .
C38C C37C H37C 120.0 .
C36C C37C H37C 120.0 .
C42C N6C C50C 120.0 .
C43C C42C N6C 120.0 .
C43C C42C C12D 121.6(8) .
N6C C42C C12D 118.0(8) .
C44C C43C C42C 120.0 .
C44C C43C H43C 120.0 .
C42C C43C H43C 120.0 .
O1_10 C44C C43C 120.8(5) .
O1_10 C44C C45C 118.7(5) .
C43C C44C C45C 120.0 .
C50C C45C C44C 120.0 .
C50C C45C C46C 120.0 .
C44C C45C C46C 120.0 .
C49C C50C C45C 120.0 .
C49C C50C N6C 120.0 .
C45C C50C N6C 120.0 .
C50C C49C C48C 120.0 .
C50C C49C N13D 114.8(6) .
C48C C49C N13D 124.3(6) .
C47C C48C C49C 120.0 .
C47C C48C H48C 120.0 .
C49C C48C H48C 120.0 .
C46C C47C C48C 120.0 .
C46C C47C H47C 120.0 .
C48C C47C H47C 120.0 .
C47C C46C C45C 120.0 .
C47C C46C H46C 120.0 .
C45C C46C H46C 120.0 .
C51C N7C C59C 120.0 .
N7C C51C C52C 120.0 .
N7C C51C C13D 118.5(8) .
C52C C51C C13D 121.2(8) .
C53C C52C C51C 120.0 .
C53C C52C H52C 120.0 .
C51C C52C H52C 120.0 .
O1_11 C53C C52C 122.0(5) .
O1_11 C53C C54C 118.0(5) .
C52C C53C C54C 120.0 .
C53C C54C C59C 120.0 .
C53C C54C C55C 120.0 .
C59C C54C C55C 120.0 .
C54C C59C C58C 120.0 .
C54C C59C N7C 120.0 .
C58C C59C N7C 120.0 .
C57C C58C C59C 120.0 .
C57C C58C N8C 112.6(7) .
C59C C58C N8C 126.8(7) .
C56C C57C C58C 120.0 .
C56C C57C H57C 120.0 .
C58C C57C H57C 120.0 .
C57C C56C C55C 120.0 .
C57C C56C H56C 120.0 .
C55C C56C H56C 120.0 .
C56C C55C C54C 120.0 .
C56C C55C H55C 120.0 .
C54C C55C H55C 120.0 .
O1C N8C O2C 122.3(13) .
O1C N8C C58C 121.2(12) .
O2C N8C C58C 116.3(13) .
O1D C1D N1D 127.8(13) .
O1D C1D C8A 119.9(12) .
N1D C1D C8A 112.3(13) .
O2D C2D N2D 123.7(13) .
O2D C2D C17A 121.2(13) .
N2D C2D C17A 115.2(13) .
O3D C3D N3D 127.0(15) .
O3D C3D C26A 120.3(14) .
N3D C3D C26A 112.7(13) .
O4D C4D N4D 124.3(17) .
O4D C4D C34A 121.9(19) .
N4D C4D C34A 113.7(18) .
O5D C5D N5D 127(2) .
O5D C5D C42A 119.0(16) .
N5D C5D C42A 114(2) .
O6D C6D N6D 128(3) .
O6D C6D C1B 116(2) .
N6D C6D C1B 116(2) .
O7D C7D N7D 126(2) .
O7D C7D C14B 116.9(17) .
N7D C7D C14B 118(2) .
O8D C8D N8D 126.4(18) .
O8D C8D C7C 115.7(16) .
N8D C8D C7C 117.7(18) .
O9D C9D N9D 123.7(16) .
O9D C9D C12C 121.3(15) .
N9D C9D C12C 115.0(15) .
O10D C10D N10D 124.7(14) .
O10D C10D C24C 122.2(15) .
N10D C10D C24C 113.0(14) .
O11D C11D N11D 125.6(13) .
O11D C11D C33C 120.1(13) .
N11D C11D C33C 114.2(14) .
O12D C12D N12D 125.4(13) .
O12D C12D C42C 119.9(14) .
N12D C12D C42C 114.4(13) .
O13D C13D N13D 123.3(11) .
O13D C13D C51C 121.5(13) .
N13D C13D C51C 115.1(12) .
C1D N1D C10A 127.5(12) .
C1D N1D H1D 116.2 .
C10A N1D H1D 116.2 .
C2D N2D C19A 129.6(12) .
C2D N2D H2D 115.2 .
C19A N2D H2D 115.2 .
C3D N3D C28A 128.2(11) .
C3D N3D H3D 115.9 .
C28A N3D H3D 115.9 .
C30A N4D C4D 128.0(14) .
C30A N4D H4D 116.0 .
C4D N4D H4D 116.0 .
C40A N5D C5D 122.4(17) .
C40A N5D H5D 118.8 .
C5D N5D H5D 118.8 .
C48A N6D C6D 119.2(17) .
C48A N6D H6D 120.4 .
C6D N6D H6D 120.4 .
C7D N7D C1C 121.0(15) .
C7D N7D H7D 119.5 .
C1C N7D H7D 119.5 .
C8D N8D C9C 126.9(14) .
C8D N8D H8D 116.6 .
C9C N8D H8D 116.6 .
C9D N9D C18C 132.0(13) .
C9D N9D H9D 114.0 .
C18C N9D H9D 114.0 .
C10D N10D C20C 131.7(13) .
C10D N10D H10D 114.2 .
C20C N10D H10D 114.2 .
C11D N11D C30C 127.2(12) .
C11D N11D H11D 116.4 .
C30C N11D H11D 116.4 .
C12D N12D C40C 128.1(10) .
C12D N12D H12D 115.9 .
C40C N12D H12D 115.9 .
C13D N13D C49C 128.8(10) .
C13D N13D H13D 115.6 .
C49C N13D H13D 115.6 .
C2G C1G C9G 120.0 .
C2G C1G N1G 118.5(7) .
C9G C1G N1G 120.4(7) .
C3G C2G C1G 120.0 .
C3G C2G H2G 120.0 .
C1G C2G H2G 120.0 .
C2G C3G C4G 120.0 .
C2G C3G H3G 120.0 .
C4G C3G H3G 120.0 .
C5G C4G C3G 120.0 .
C5G C4G H4G 120.0 .
C3G C4G H4G 120.0 .
C4G C5G C9G 120.0 .
C4G C5G C6G 120.0 .
C9G C5G C6G 120.0 .
N2G C9G C5G 120.0 .
N2G C9G C1G 120.0 .
C5G C9G C1G 120.0 .
C9G N2G C8G 120.0 .
C7G C8G N2G 120.0 .
C7G C8G C1J 121.1(8) .
N2G C8G C1J 118.0(8) .
C8G C7G C6G 120.0 .
C8G C7G H7G 120.0 .
C6G C7G H7G 120.0 .
O1_12 C6G C7G 120.9(5) .
O1_12 C6G C5G 119.0(5) .
C7G C6G C5G 120.0 .
C11G C10G N1J 123.0(13) .
C11G C10G C18G 119.6(14) .
N1J C10G C18G 117.4(13) .
C10G C11G C12G 119.1(13) .
C10G C11G H11G 120.4 .
C12G C11G H11G 120.4 .
C13G C12G C11G 121.9(15) .
C13G C12G H12G 119.0 .
C11G C12G H12G 119.0 .
C12G C13G C14G 119.3(14) .
C12G C13G H13G 120.4 .
C14G C13G H13G 120.4 .
C18G C14G C13G 119.9(13) .
C18G C14G C15G 117.1(13) .
C13G C14G C15G 123.0(14) .
C16G C15G O1_13 126.6(15) .
C16G C15G C14G 118.7(14) .
O1_13 C15G C14G 114.7(14) .
C15G C16G C17G 119.8(14) .
C15G C16G H16G 120.1 .
C17G C16G H16G 120.1 .
N3G C17G C16G 124.2(13) .
N3G C17G C2J 116.8(12) .
C16G C17G C2J 119.0(13) .
C14G C18G N3G 124.6(12) .
C14G C18G C10G 119.9(14) .
N3G C18G C10G 115.5(13) .
C20G C19G C27G 120.0 .
C20G C19G N2J 124.0(6) .
C27G C19G N2J 115.3(6) .
C21G C20G C19G 120.0 .
C21G C20G H20G 120.0 .
C19G C20G H20G 120.0 .
C22G C21G C20G 120.0 .
C22G C21G H21G 120.0 .
C20G C21G H21G 120.0 .
C21G C22G C23G 120.0 .
C21G C22G H22G 120.0 .
C23G C22G H22G 120.0 .
C27G C23G C22G 120.0 .
C27G C23G C24G 120.0 .
C22G C23G C24G 120.0 .
C23G C27G N4G 120.0 .
C23G C27G C19G 120.0 .
N4G C27G C19G 120.0 .
C27G N4G C26G 120.0 .
N4G C26G C25G 120.0 .
N4G C26G C3J 116.6(9) .
C25G C26G C3J 123.0(9) .
C26G C25G C24G 120.0 .
C26G C25G H25G 120.0 .
C24G C25G H25G 120.0 .
C25G C24G C23G 120.0 .
C25G C24G O1_14 120.4(5) .
C23G C24G O1_14 119.3(5) .
C29G C28G C33G 120.0(14) .
C29G C28G N3J 116.0(12) .
C33G C28G N3J 124.0(13) .
C28G C29G F1G 120.4(12) .
C28G C29G C30G 123.4(14) .
F1G C29G C30G 116.0(14) .
C31G C30G C29G 117.0(16) .
C31G C30G N4J 124.3(14) .
C29G C30G N4J 118.6(14) .
C30G C31G C32G 118.9(15) .
C30G C31G H31G 120.5 .
C32G C31G H31G 120.5 .
C33G C32G C31G 123.7(14) .
C33G C32G H32G 118.2 .
C31G C32G H32G 118.2 .
C32G C33G C28G 116.7(15) .
C32G C33G H33G 121.6 .
C28G C33G H33G 121.6 .
O2G N1G O1G 124.1(14) .
O2G N1G C1G 116.4(14) .
O1G N1G C1G 119.4(13) .
C17G N3G C18G 115.3(11) .
C34G N5G C41G 120.0 .
N5G C34G C35G 120.0 .
N5G C34G C4J 116.0(10) .
C35G C34G C4J 124.0(10) .
C36G C35G C34G 120.0 .
C36G C35G H35G 120.0 .
C34G C35G H35G 120.0 .
O1_15 C36G C35G 122.1(7) .
O1_15 C36G C37G 117.9(7) .
C35G C36G C37G 120.0 .
C41G C37G C36G 120.0 .
C41G C37G C38G 120.0 .
C36G C37G C38G 120.0 .
C37G C41G N6G 120.0 .
C37G C41G N5G 120.0 .
N6G C41G N5G 120.0 .
C40G N6G C41G 120.0 .
N5J C40G N6G 111.1(9) .
N5J C40G C39G 128.8(9) .
N6G C40G C39G 120.0 .
C40G C39G C38G 120.0 .
C40G C39G H39G 120.0 .
C38G C39G H39G 120.0 .
C39G C38G C37G 120.0 .
C39G C38G H38G 120.0 .
C37G C38G H38G 120.0 .
C42G N7G C49G 120.0 .
C43G C42G N7G 120.0 .
C43G C42G C5J 127.0(13) .
N7G C42G C5J 112.9(13) .
C44G C43G C42G 120.0 .
C44G C43G H43G 120.0 .
C42G C43G H43G 120.0 .
O1_16 C44G C43G 121.0(8) .
O1_16 C44G C45G 119.0(8) .
C43G C44G C45G 120.0 .
C44G C45G C49G 120.0 .
C44G C45G C46G 120.0 .
C49G C45G C46G 120.0 .
N8G C49G C45G 120.0 .
N8G C49G N7G 120.0 .
C45G C49G N7G 120.0 .
C48G N8G C49G 120.0 .
N6J C48G N8G 112.1(8) .
N6J C48G C47G 127.8(8) .
N8G C48G C47G 120.0 .
C48G C47G C46G 120.0 .
C48G C47G H47G 120.0 .
C46G C47G H47G 120.0 .
C47G C46G C45G 120.0 .
C47G C46G H46G 120.0 .
C45G C46G H46G 120.0 .
C7H C6H N2H 120.0 .
C7H C6H C5H 129.5(7) .
N2H C6H C5H 110.2(7) .
C8H C7H C6H 120.0 .
C8H C7H H7H 120.0 .
C6H C7H H7H 120.0 .
C7H C8H C9H 120.0 .
C7H C8H H8H 120.0 .
C9H C8H H8H 120.0 .
N3H C9H C8H 120.0 .
N3H C9H C10H 111.0(7) .
C8H C9H C10H 129.0(7) .
C9H N3H N2H 120.0 .
N3H N2H C6H 120.0 .
C11H C10H N4H 120.0 .
C11H C10H C9H 122.5(7) .
N4H C10H C9H 117.5(7) .
C10H C11H C12H 120.0 .
C10H C11H H11H 120.0 .
C12H C11H H11H 120.0 .
C13H C12H C11H 120.0 .
C13H C12H H12H 120.0 .
C11H C12H H12H 120.0 .
C12H C13H C14H 120.0 .
C12H C13H H13H 120.0 .
C14H C13H H13H 120.0 .
N4H C14H C13H 120.0 .
N4H C14H C7J 121.9(11) .
C13H C14H C7J 118.1(11) .
C14H N4H C10H 120.0 .
C1H N1H C5H 120.0 .
C2H C1H N1H 120.0 .
C2H C1H C6J 119.3(11) .
N1H C1H C6J 120.7(11) .
C1H C2H C3H 120.0 .
C1H C2H H2H 120.0 .
C3H C2H H2H 120.0 .
C4H C3H C2H 120.0 .
C4H C3H H3H 120.0 .
C2H C3H H3H 120.0 .
C3H C4H C5H 120.0 .
C3H C4H H4H 120.0 .
C5H C4H H4H 120.0 .
C4H C5H N1H 120.0 .
C4H C5H C6H 123.2(8) .
N1H C5H C6H 116.8(8) .
F1I C10I C9I 123.0(7) .
F1I C10I C11I 117.0(7) .
C9I C10I C11I 120.0 .
N8J C9I C10I 112.1(9) .
N8J C9I C17I 127.8(9) .
C10I C9I C17I 120.0 .
C16I C17I C9I 120.0 .
C16I C17I H17I 120.0 .
C9I C17I H17I 120.0 .
C17I C16I C15I 120.0 .
C17I C16I H16I 120.0 .
C15I C16I H16I 120.0 .
C11I C15I C16I 120.0 .
C11I C15I C14I 120.0 .
C16I C15I C14I 120.0 .
C15I C11I N3I 120.0 .
C15I C11I C10I 120.0 .
N3I C11I C10I 120.0 .
C12I N3I C11I 120.0 .
N3I C12I C13I 120.0 .
N3I C12I C9J 111.4(10) .
C13I C12I C9J 128.6(10) .
C14I C13I C12I 120.0 .
C14I C13I H13I 120.0 .
C12I C13I H13I 120.0 .
O1_18 C14I C13I 123.2(10) .
O1_18 C14I C15I 116.6(10) .
C13I C14I C15I 120.0 .
C18I C23I C22I 120.0 .
C18I C23I H23I 120.0 .
C22I C23I H23I 120.0 .
N9J C18I C19I 115.7(12) .
N9J C18I C23I 124.2(12) .
C19I C18I C23I 120.0 .
F2I C19I C18I 117.8(10) .
F2I C19I C20I 122.1(10) .
C18I C19I C20I 120.0 .
N10J C20I C19I 113.3(10) .
N10J C20I C21I 126.7(10) .
C19I C20I C21I 120.0 .
C22I C21I C20I 120.0 .
C22I C21I H21I 120.0 .
C20I C21I H21I 120.0 .
C21I C22I C23I 120.0 .
C21I C22I H22I 120.0 .
C23I C22I H22I 120.0 .
C1I N1I C8I 120.0 .
N7J C1I C2I 132.7(8) .
N7J C1I N1I 106.9(9) .
C2I C1I N1I 120.0 .
C1I C2I C3I 120.0 .
C1I C2I H2I 120.0 .
C3I C2I H2I 120.0 .
C2I C3I C4I 120.0 .
C2I C3I H3I 120.0 .
C4I C3I H3I 120.0 .
C8I C4I C3I 120.0 .
C8I C4I C5I 120.0 .
C3I C4I C5I 120.0 .
C4I C8I N2I 120.0 .
C4I C8I N1I 120.0 .
N2I C8I N1I 120.0 .
C8I N2I C7I 120.0 .
C6I C7I N2I 120.0 .
C6I C7I C8J 126.6(11) .
N2I C7I C8J 113.3(11) .
C5I C6I C7I 120.0 .
C5I C6I H6I 120.0 .
C7I C6I H6I 120.0 .
O1_17 C5I C6I 121.2(8) .
O1_17 C5I C4I 118.8(8) .
C6I C5I C4I 120.0 .
C24I N4I C32I 120.0 .
N4I C24I C25I 120.0 .
N4I C24I C10J 113.6(8) .
C25I C24I C10J 126.4(8) .
C26I C25I C24I 120.0 .
C26I C25I H25I 120.0 .
C24I C25I H25I 120.0 .
O1_19 C26I C25I 119.9(6) .
O1_19 C26I C27I 120.1(6) .
C25I C26I C27I 120.0 .
C32I C27I C26I 120.0 .
C32I C27I C28I 120.0 .
C26I C27I C28I 120.0 .
C27I C32I C31I 120.0 .
C27I C32I N4I 120.0 .
C31I C32I N4I 120.0 .
F3I C31I C30I 122.5(5) .
F3I C31I C32I 117.4(5) .
C30I C31I C32I 120.0 .
C29I C30I C31I 120.0 .
C29I C30I N11J 127.0(8) .
C31I C30I N11J 112.8(8) .
C30I C29I C28I 120.0 .
C30I C29I H29I 120.0 .
C28I C29I H29I 120.0 .
C29I C28I C27I 120.0 .
C29I C28I H28I 120.0 .
C27I C28I H28I 120.0 .
C33I N5I C41I 120.0 .
N5I C33I C34I 120.0 .
N5I C33I C11J 117.2(10) .
C34I C33I C11J 122.7(10) .
C35I C34I C33I 120.0 .
C35I C34I H34I 120.0 .
C33I C34I H34I 120.0 .
O1_20 C35I C34I 121.5(7) .
O1_20 C35I C36I 118.5(7) .
C34I C35I C36I 120.0 .
C35I C36I C41I 120.0 .
C35I C36I C37I 120.0 .
C41I C36I C37I 120.0 .
C40I C41I C36I 120.0 .
C40I C41I N5I 120.0 .
C36I C41I N5I 120.0 .
C41I C40I C39I 120.0 .
C41I C40I N12J 113.9(8) .
C39I C40I N12J 125.9(7) .
C40I C39I C38I 120.0 .
C40I C39I H39I 120.0 .
C38I C39I H39I 120.0 .
C37I C38I C39I 120.0 .
C37I C38I H38I 120.0 .
C39I C38I H38I 120.0 .
C38I C37I C36I 120.0 .
C38I C37I H37I 120.0 .
C36I C37I H37I 120.0 .
C42I N6I C50I 120.0 .
C43I C42I N6I 120.0 .
C43I C42I C12J 125.4(11) .
N6I C42I C12J 114.1(11) .
C42I C43I C44I 120.0 .
C42I C43I H43I 120.0 .
C44I C43I H43I 120.0 .
O1_21 C44I C45I 118.8(7) .
O1_21 C44I C43I 120.4(7) .
C45I C44I C43I 120.0 .
C50I C45I C44I 120.0 .
C50I C45I C46I 120.0 .
C44I C45I C46I 120.0 .
C45I C50I C49I 120.0 .
C45I C50I N6I 120.0 .
C49I C50I N6I 120.0 .
C48I C49I C50I 120.0 .
C48I C49I N13J 122.1(7) .
C50I C49I N13J 116.8(7) .
C49I C48I C47I 120.0 .
C49I C48I H48I 120.0 .
C47I C48I H48I 120.0 .
C46I C47I C48I 120.0 .
C46I C47I H47I 120.0 .
C48I C47I H47I 120.0 .
C47I C46I C45I 120.0 .
C47I C46I H46I 120.0 .
C45I C46I H46I 120.0 .
C51I N7I C59I 120.0 .
N7I C51I C52I 120.0 .
N7I C51I C13J 118.7(9) .
C52I C51I C13J 121.0(9) .
C53I C52I C51I 120.0 .
C53I C52I H52I 120.0 .
C51I C52I H52I 120.0 .
O1_22 C53I C54I 117.7(7) .
O1_22 C53I C52I 122.3(7) .
C54I C53I C52I 120.0 .
C53I C54I C59I 120.0 .
C53I C54I C55I 120.0 .
C59I C54I C55I 120.0 .
C58I C59I C54I 120.0 .
C58I C59I N7I 120.0 .
C54I C59I N7I 120.0 .
C59I C58I C57I 120.0 .
C59I C58I N8I 122.6(8) .
C57I C58I N8I 116.8(8) .
C58I C57I C56I 120.0 .
C58I C57I H57I 120.0 .
C56I C57I H57I 120.0 .
C57I C56I C55I 120.0 .
C57I C56I H56I 120.0 .
C55I C56I H56I 120.0 .
C56I C55I C54I 120.0 .
C56I C55I H55I 120.0 .
C54I C55I H55I 120.0 .
O1I N8I O2I 122(2) .
O1I N8I C58I 116.2(19) .
O2I N8I C58I 121.5(13) .
O1J C1J N1J 123.7(13) .
O1J C1J C8G 120.7(11) .
N1J C1J C8G 115.4(13) .
O2J C2J N2J 124.6(14) .
O2J C2J C17G 120.6(13) .
N2J C2J C17G 114.8(12) .
O3J C3J N3J 124.2(12) .
O3J C3J C26G 116.5(14) .
N3J C3J C26G 119.3(13) .
O4J C4J N4J 129.7(15) .
O4J C4J C34G 118.1(16) .
N4J C4J C34G 112.2(16) .
O5J C5J N5J 127.1(17) .
O5J C5J C42G 113(2) .
N5J C5J C42G 120(2) .
O6J C6J N6J 122.6(18) .
O6J C6J C1H 120.7(16) .
N6J C6J C1H 116.7(17) .
O7J C7J N7J 123.1(16) .
O7J C7J C14H 123.9(17) .
N7J C7J C14H 113.1(18) .
O8J C8J N8J 130.8(14) .
O8J C8J C7I 118.8(19) .
N8J C8J C7I 110.4(16) .
O9J C9J N9J 124(2) .
O9J C9J C12I 116(2) .
N9J C9J C12I 119.4(14) .
O10J C10J N10J 125.4(18) .
O10J C10J C24I 120.2(16) .
N10J C10J C24I 114.3(14) .
O11J C11J N11J 125.7(14) .
O11J C11J C33I 121.9(16) .
N11J C11J C33I 112.4(16) .
O12J C12J N12J 130.6(15) .
O12J C12J C42I 113.9(18) .
N12J C12J C42I 115.5(16) .
O13J C13J N13J 124.7(15) .
O13J C13J C51I 120.6(15) .
N13J C13J C51I 114.7(15) .
C1J N1J C10G 130.8(12) .
C1J N1J H1J 114.6 .
C10G N1J H1J 114.6 .
C2J N2J C19G 130.6(11) .
C2J N2J H2J 114.7 .
C19G N2J H2J 114.7 .
C3J N3J C28G 127.4(12) .
C3J N3J H3J 116.3 .
C28G N3J H3J 116.3 .
C4J N4J C30G 125.3(13) .
C4J N4J H4J 117.4 .
C30G N4J H4J 117.4 .
C5J N5J C40G 121.9(15) .
C5J N5J H5J 119.0 .
C40G N5J H5J 119.0 .
C48G N6J C6J 123.1(13) .
C48G N6J H6J 118.4 .
C6J N6J H6J 118.4 .
C1I N7J C7J 120.1(14) .
C1I N7J H7J 119.9 .
C7J N7J H7J 119.9 .
C8J N8J C9I 125.8(13) .
C8J N8J H8J 117.1 .
C9I N8J H8J 117.1 .
C9J N9J C18I 134.0(17) .
C9J N9J H9J 113.0 .
C18I N9J H9J 113.0 .
C10J N10J C20I 130.6(13) .
C10J N10J H10J 114.7 .
C20I N10J H10J 114.7 .
C30I N11J C11J 125.2(12) .
C30I N11J H11J 117.4 .
C11J N11J H11J 117.4 .
C12J N12J C40I 127.4(13) .
C12J N12J H12J 116.3 .
C40I N12J H12J 116.3 .
C13J N13J C49I 129.5(12) .
C13J N13J H13J 115.3 .
C49I N13J H13J 115.2 .
H1WA O1W H1WB 113.8 .
C6A O1_1 C1_1 119.2(9) .
O1_1 C1_1 C2_1 110.8(11) .
O1_1 C1_1 H1A_1 109.5 .
C2_1 C1_1 H1A_1 109.5 .
O1_1 C1_1 H1B_1 109.5 .
C2_1 C1_1 H1B_1 109.5 .
H1A_1 C1_1 H1B_1 108.1 .
C1_1 C2_1 C3_1 110.8(14) .
C1_1 C2_1 C4_1 100.5(15) .
C3_1 C2_1 C4_1 109.2(11) .
C1_1 C2_1 H2_1 111.9 .
C3_1 C2_1 H2_1 111.9 .
C4_1 C2_1 H2_1 111.9 .
C2_1 C4_1 H4A_1 109.5 .
C2_1 C4_1 H4B_1 109.5 .
H4A_1 C4_1 H4B_1 109.5 .
C2_1 C4_1 H4C_1 109.5 .
H4A_1 C4_1 H4C_1 109.5 .
H4B_1 C4_1 H4C_1 109.5 .
C2_1 C3_1 H3A_1 109.5 .
C2_1 C3_1 H3B_1 109.5 .
H3A_1 C3_1 H3B_1 109.5 .
C2_1 C3_1 H3C_1 109.5 .
H3A_1 C3_1 H3C_1 109.5 .
H3B_1 C3_1 H3C_1 109.5 .
C15A O1_2 C1_2 116.5(10) .
O1_2 C1_2 C2_2 108.9(9) .
O1_2 C1_2 H1A_2 109.9 .
C2_2 C1_2 H1A_2 109.9 .
O1_2 C1_2 H1B_2 109.9 .
C2_2 C1_2 H1B_2 109.9 .
H1A_2 C1_2 H1B_2 108.3 .
C3_2 C2_2 C1_2 109.4(10) .
C3_2 C2_2 C4_2 112.9(9) .
C1_2 C2_2 C4_2 113.2(11) .
C3_2 C2_2 H2_2 107.0 .
C1_2 C2_2 H2_2 107.0 .
C4_2 C2_2 H2_2 107.0 .
C2_2 C4_2 H4A_2 109.5 .
C2_2 C4_2 H4B_2 109.5 .
H4A_2 C4_2 H4B_2 109.5 .
C2_2 C4_2 H4C_2 109.5 .
H4A_2 C4_2 H4C_2 109.5 .
H4B_2 C4_2 H4C_2 109.5 .
C2_2 C3_2 H3A_2 109.5 .
C2_2 C3_2 H3B_2 109.5 .
H3A_2 C3_2 H3B_2 109.5 .
C2_2 C3_2 H3C_2 109.5 .
H3A_2 C3_2 H3C_2 109.5 .
H3B_2 C3_2 H3C_2 109.5 .
C24A O1_3 C1_3 121.2(11) .
O1_3 C1_3 C2_3 108.3(11) .
O1_3 C1_3 H1A_3 110.0 .
C2_3 C1_3 H1A_3 110.0 .
O1_3 C1_3 H1B_3 110.0 .
C2_3 C1_3 H1B_3 110.0 .
H1A_3 C1_3 H1B_3 108.4 .
C4_3 C2_3 C3_3 111.1(9) .
C4_3 C2_3 C1_3 109.6(12) .
C3_3 C2_3 C1_3 109.9(12) .
C4_3 C2_3 H2_3 108.7 .
C3_3 C2_3 H2_3 108.7 .
C1_3 C2_3 H2_3 108.7 .
C2_3 C4_3 H4A_3 109.5 .
C2_3 C4_3 H4B_3 109.5 .
H4A_3 C4_3 H4B_3 109.5 .
C2_3 C4_3 H4C_3 109.5 .
H4A_3 C4_3 H4C_3 109.5 .
H4B_3 C4_3 H4C_3 109.5 .
C2_3 C3_3 H3A_3 109.5 .
C2_3 C3_3 H3B_3 109.5 .
H3A_3 C3_3 H3B_3 109.5 .
C2_3 C3_3 H3C_3 109.5 .
H3A_3 C3_3 H3C_3 109.5 .
H3B_3 C3_3 H3C_3 109.5 .
C36A O1_4 C1_4 120.6(10) .
O1_4 C1_4 C2_4 109.3(11) .
O1_4 C1_4 H1A_4 109.8 .
C2_4 C1_4 H1A_4 109.8 .
O1_4 C1_4 H1B_4 109.8 .
C2_4 C1_4 H1B_4 109.8 .
H1A_4 C1_4 H1B_4 108.3 .
C4_4 C2_4 C1_4 108.8(12) .
C4_4 C2_4 C3_4 112.3(10) .
C1_4 C2_4 C3_4 112.7(13) .
C4_4 C2_4 H2_4 107.6 .
C1_4 C2_4 H2_4 107.6 .
C3_4 C2_4 H2_4 107.6 .
C2_4 C4_4 H4A_4 109.5 .
C2_4 C4_4 H4B_4 109.5 .
H4A_4 C4_4 H4B_4 109.5 .
C2_4 C4_4 H4C_4 109.5 .
H4A_4 C4_4 H4C_4 109.5 .
H4B_4 C4_4 H4C_4 109.5 .
C2_4 C3_4 H3A_4 109.5 .
C2_4 C3_4 H3B_4 109.5 .
H3A_4 C3_4 H3B_4 109.5 .
C2_4 C3_4 H3C_4 109.5 .
H3A_4 C3_4 H3C_4 109.5 .
H3B_4 C3_4 H3C_4 109.5 .
C44A O1_5 C1_5 124.1(16) .
O1_5 C1_5 C2_5 105.1(15) .
O1_5 C1_5 H1A_5 110.7 .
C2_5 C1_5 H1A_5 110.7 .
O1_5 C1_5 H1B_5 110.7 .
C2_5 C1_5 H1B_5 110.7 .
H1A_5 C1_5 H1B_5 108.8 .
C4_5 C2_5 C3_5 113.9(13) .
C4_5 C2_5 C1_5 110(2) .
C3_5 C2_5 C1_5 99.0(19) .
C4_5 C2_5 H2_5 111.2 .
C3_5 C2_5 H2_5 111.2 .
C1_5 C2_5 H2_5 111.2 .
C2_5 C4_5 H4A_5 109.5 .
C2_5 C4_5 H4B_5 109.5 .
H4A_5 C4_5 H4B_5 109.5 .
C2_5 C4_5 H4C_5 109.5 .
H4A_5 C4_5 H4C_5 109.5 .
H4B_5 C4_5 H4C_5 109.5 .
C2_5 C3_5 H3A_5 109.5 .
C2_5 C3_5 H3B_5 109.5 .
H3A_5 C3_5 H3B_5 109.5 .
C2_5 C3_5 H3C_5 109.5 .
H3A_5 C3_5 H3C_5 109.5 .
H3B_5 C3_5 H3C_5 109.5 .
C5C O1_6 C1_6 119.2(15) .
O1_6 C1_6 C2_6 118.9(18) .
O1_6 C1_6 H1A_6 107.6 .
C2_6 C1_6 H1A_6 107.6 .
O1_6 C1_6 H1B_6 107.6 .
C2_6 C1_6 H1B_6 107.6 .
H1A_6 C1_6 H1B_6 107.0 .
C1_6 C2_6 C4_6 106(3) .
C1_6 C2_6 C3_6 111(2) .
C4_6 C2_6 C3_6 111.8(13) .
C1_6 C2_6 H2_6 109.1 .
C4_6 C2_6 H2_6 109.1 .
C3_6 C2_6 H2_6 109.1 .
C2_6 C3_6 H3A_6 109.5 .
C2_6 C3_6 H3B_6 109.5 .
H3A_6 C3_6 H3B_6 109.5 .
C2_6 C3_6 H3C_6 109.5 .
H3A_6 C3_6 H3C_6 109.5 .
H3B_6 C3_6 H3C_6 109.5 .
C2_6 C4_6 H4A_6 109.5 .
C2_6 C4_6 H4B_6 109.5 .
H4A_6 C4_6 H4B_6 109.5 .
C2_6 C4_6 H4C_6 109.5 .
H4A_6 C4_6 H4C_6 109.5 .
H4B_6 C4_6 H4C_6 109.5 .
C14C O1_7 C1_7 120.2(11) .
O1_7 C1_7 C2_7 109.7(14) .
O1_7 C1_7 H1A_7 109.7 .
C2_7 C1_7 H1A_7 109.7 .
O1_7 C1_7 H1B_7 109.7 .
C2_7 C1_7 H1B_7 109.7 .
H1A_7 C1_7 H1B_7 108.2 .
C3_7 C2_7 C1_7 110(2) .
C3_7 C2_7 C4_7 113.4(12) .
C1_7 C2_7 C4_7 109.4(19) .
C3_7 C2_7 H2_7 107.8 .
C1_7 C2_7 H2_7 107.8 .
C4_7 C2_7 H2_7 107.8 .
C2_7 C3_7 H3A_7 109.5 .
C2_7 C3_7 H3B_7 109.5 .
H3A_7 C3_7 H3B_7 109.5 .
C2_7 C3_7 H3C_7 109.5 .
H3A_7 C3_7 H3C_7 109.5 .
H3B_7 C3_7 H3C_7 109.5 .
C2_7 C4_7 H4A_7 102.4 .
C2_7 C4_7 H4B_7 114.9 .
H4A_7 C4_7 H4B_7 109.5 .
C2_7 C4_7 H4C_7 110.8 .
H4A_7 C4_7 H4C_7 109.4 .
H4B_7 C4_7 H4C_7 109.5 .
C26C O1_8 C1_8 118.4(10) .
O1_8 C1_8 C2_8 108.3(10) .
O1_8 C1_8 H1A_8 110.0 .
C2_8 C1_8 H1A_8 110.0 .
O1_8 C1_8 H1B_8 110.0 .
C2_8 C1_8 H1B_8 110.0 .
H1A_8 C1_8 H1B_8 108.4 .
C4_8 C2_8 C1_8 113.9(17) .
C4_8 C2_8 C3_8 112.8(11) .
C1_8 C2_8 C3_8 111.0(12) .
C4_8 C2_8 H2_8 106.1 .
C1_8 C2_8 H2_8 106.1 .
C3_8 C2_8 H2_8 106.1 .
C2_8 C3_8 H3A_8 109.5 .
C2_8 C3_8 H3B_8 109.5 .
H3A_8 C3_8 H3B_8 109.5 .
C2_8 C3_8 H3C_8 109.5 .
H3A_8 C3_8 H3C_8 109.5 .
H3B_8 C3_8 H3C_8 109.5 .
C2_8 C4_8 H4A_8 108.0 .
C2_8 C4_8 H4B_8 108.8 .
H4A_8 C4_8 H4B_8 109.5 .
C2_8 C4_8 H4C_8 111.5 .
H4A_8 C4_8 H4C_8 109.5 .
H4B_8 C4_8 H4C_8 109.5 .
C35C O1_9 C1_9 120.5(8) .
O1_9 C1_9 C2_9 109.2(9) .
O1_9 C1_9 H1A_9 109.8 .
C2_9 C1_9 H1A_9 109.8 .
O1_9 C1_9 H1B_9 109.8 .
C2_9 C1_9 H1B_9 109.8 .
H1A_9 C1_9 H1B_9 108.3 .
C3_9 C2_9 C1_9 110.3(10) .
C3_9 C2_9 C4_9 110.8(9) .
C1_9 C2_9 C4_9 110.1(10) .
C3_9 C2_9 H2_9 108.5 .
C1_9 C2_9 H2_9 108.5 .
C4_9 C2_9 H2_9 108.5 .
C2_9 C4_9 H4A_9 109.5 .
C2_9 C4_9 H4B_9 109.5 .
H4A_9 C4_9 H4B_9 109.5 .
C2_9 C4_9 H4C_9 109.5 .
H4A_9 C4_9 H4C_9 109.5 .
H4B_9 C4_9 H4C_9 109.5 .
C2_9 C3_9 H3A_9 109.5 .
C2_9 C3_9 H3B_9 109.5 .
H3A_9 C3_9 H3B_9 109.5 .
C2_9 C3_9 H3C_9 109.5 .
H3A_9 C3_9 H3C_9 109.5 .
H3B_9 C3_9 H3C_9 109.5 .
C44C O1_10 C1_10 123.5(9) .
O1_10 C1_10 C2_10 110.7(11) .
O1_10 C1_10 H1A_10 109.5 .
C2_10 C1_10 H1A_10 109.5 .
O1_10 C1_10 H1B_10 109.5 .
C2_10 C1_10 H1B_10 109.5 .
H1A_10 C1_10 H1B_10 108.1 .
C3_10 C2_10 C1_10 113.9(16) .
C3_10 C2_10 C4_10 110.6(11) .
C1_10 C2_10 C4_10 105.7(14) .
C3_10 C2_10 H2_10 108.8 .
C1_10 C2_10 H2_10 108.8 .
C4_10 C2_10 H2_10 108.8 .
C2_10 C4_10 H4A_10 109.5 .
C2_10 C4_10 H4B_10 109.5 .
H4A_10 C4_10 H4B_10 109.5 .
C2_10 C4_10 H4C_10 109.5 .
H4A_10 C4_10 H4C_10 109.5 .
H4B_10 C4_10 H4C_10 109.5 .
C2_10 C3_10 H3A_10 109.5 .
C2_10 C3_10 H3B_10 109.5 .
H3A_10 C3_10 H3B_10 109.5 .
C2_10 C3_10 H3C_10 109.5 .
H3A_10 C3_10 H3C_10 109.5 .
H3B_10 C3_10 H3C_10 109.5 .
C53C O1_11 C1_11 120.2(8) .
O1_11 C1_11 C2_11 112.0(10) .
O1_11 C1_11 H1A_11 109.2 .
C2_11 C1_11 H1A_11 109.2 .
O1_11 C1_11 H1B_11 109.2 .
C2_11 C1_11 H1B_11 109.2 .
H1A_11 C1_11 H1B_11 107.9 .
C1_11 C2_11 C3_11 106.3(16) .
C1_11 C2_11 C4_11 108.7(13) .
C3_11 C2_11 C4_11 111.7(11) .
C1_11 C2_11 H2_11 110.0 .
C3_11 C2_11 H2_11 110.0 .
C4_11 C2_11 H2_11 110.0 .
C2_11 C4_11 H4A_11 109.5 .
C2_11 C4_11 H4B_11 109.5 .
H4A_11 C4_11 H4B_11 109.5 .
C2_11 C4_11 H4C_11 109.5 .
H4A_11 C4_11 H4C_11 109.5 .
H4B_11 C4_11 H4C_11 109.5 .
C2_11 C3_11 H3A_11 109.5 .
C2_11 C3_11 H3B_11 109.5 .
H3A_11 C3_11 H3B_11 109.5 .
C2_11 C3_11 H3C_11 109.5 .
H3A_11 C3_11 H3C_11 109.5 .
H3B_11 C3_11 H3C_11 109.5 .
C6G O1_12 C1_12 119.8(8) .
O1_12 C1_12 C2_12 111.0(9) .
O1_12 C1_12 H1A_12 109.4 .
C2_12 C1_12 H1A_12 109.4 .
O1_12 C1_12 H1B_12 109.4 .
C2_12 C1_12 H1B_12 109.4 .
H1A_12 C1_12 H1B_12 108.0 .
C1_12 C2_12 C4_12 107.5(14) .
C1_12 C2_12 C3_12 110.7(10) .
C4_12 C2_12 C3_12 109.2(11) .
C1_12 C2_12 H2_12 109.8 .
C4_12 C2_12 H2_12 109.8 .
C3_12 C2_12 H2_12 109.8 .
C2_12 C4_12 H4A_12 109.5 .
C2_12 C4_12 H4B_12 109.5 .
H4A_12 C4_12 H4B_12 109.5 .
C2_12 C4_12 H4C_12 109.5 .
H4A_12 C4_12 H4C_12 109.5 .
H4B_12 C4_12 H4C_12 109.5 .
C2_12 C3_12 H3A_12 109.5 .
C2_12 C3_12 H3B_12 109.5 .
H3A_12 C3_12 H3B_12 109.5 .
C2_12 C3_12 H3C_12 109.5 .
H3A_12 C3_12 H3C_12 109.5 .
H3B_12 C3_12 H3C_12 109.5 .
C15G O1_13 C1_13 118.0(11) .
O1_13 C1_13 C2_13 109.0(9) .
O1_13 C1_13 H1A_13 109.9 .
C2_13 C1_13 H1A_13 109.9 .
O1_13 C1_13 H1B_13 109.9 .
C2_13 C1_13 H1B_13 109.9 .
H1A_13 C1_13 H1B_13 108.3 .
C3_13 C2_13 C1_13 110.6(13) .
C3_13 C2_13 C4_13 110.8(10) .
C1_13 C2_13 C4_13 109.0(11) .
C3_13 C2_13 H2_13 108.8 .
C1_13 C2_13 H2_13 108.8 .
C4_13 C2_13 H2_13 108.8 .
C2_13 C4_13 H4A_13 109.5 .
C2_13 C4_13 H4B_13 109.5 .
H4A_13 C4_13 H4B_13 109.5 .
C2_13 C4_13 H4C_13 109.5 .
H4A_13 C4_13 H4C_13 109.5 .
H4B_13 C4_13 H4C_13 109.5 .
C2_13 C3_13 H3A_13 109.5 .
C2_13 C3_13 H3B_13 109.5 .
H3A_13 C3_13 H3B_13 109.5 .
C2_13 C3_13 H3C_13 109.5 .
H3A_13 C3_13 H3C_13 109.5 .
H3B_13 C3_13 H3C_13 109.5 .
C24G O1_14 C1_14 120.5(9) .
O1_14 C1_14 C2_14 106.3(11) .
O1_14 C1_14 H1A_14 110.5 .
C2_14 C1_14 H1A_14 110.5 .
O1_14 C1_14 H1B_14 110.5 .
C2_14 C1_14 H1B_14 110.5 .
H1A_14 C1_14 H1B_14 108.7 .
C4_14 C2_14 C1_14 112.2(15) .
C4_14 C2_14 C3_14 109.8(11) .
C1_14 C2_14 C3_14 111.4(15) .
C4_14 C2_14 H2_14 107.8 .
C1_14 C2_14 H2_14 107.8 .
C3_14 C2_14 H2_14 107.8 .
C2_14 C4_14 H4A_14 109.5 .
C2_14 C4_14 H4B_14 109.5 .
H4A_14 C4_14 H4B_14 109.5 .
C2_14 C4_14 H4C_14 109.5 .
H4A_14 C4_14 H4C_14 109.5 .
H4B_14 C4_14 H4C_14 109.5 .
C2_14 C3_14 H3A_14 109.5 .
C2_14 C3_14 H3B_14 109.5 .
H3A_14 C3_14 H3B_14 109.5 .
C2_14 C3_14 H3C_14 109.5 .
H3A_14 C3_14 H3C_14 109.5 .
H3B_14 C3_14 H3C_14 109.5 .
C36G O1_15 C1_15 120.9(11) .
O1_15 C1_15 C2_15 108.9(12) .
O1_15 C1_15 H1A_15 109.9 .
C2_15 C1_15 H1A_15 109.9 .
O1_15 C1_15 H1B_15 109.9 .
C2_15 C1_15 H1B_15 109.9 .
H1A_15 C1_15 H1B_15 108.3 .
C1_15 C2_15 C4_15 129.3(17) .
C1_15 C2_15 C3_15 112.6(16) .
C4_15 C2_15 C3_15 114.0(12) .
C1_15 C2_15 H2_15 96.7 .
C4_15 C2_15 H2_15 96.7 .
C3_15 C2_15 H2_15 96.7 .
C2_15 C4_15 H4A_15 109.5 .
C2_15 C4_15 H4B_15 109.5 .
H4A_15 C4_15 H4B_15 109.5 .
C2_15 C4_15 H4C_15 109.5 .
H4A_15 C4_15 H4C_15 109.5 .
H4B_15 C4_15 H4C_15 109.5 .
C2_15 C3_15 H3A_15 109.5 .
C2_15 C3_15 H3B_15 109.5 .
H3A_15 C3_15 H3B_15 109.5 .
C2_15 C3_15 H3C_15 109.5 .
H3A_15 C3_15 H3C_15 109.5 .
H3B_15 C3_15 H3C_15 109.5 .
C44G O1_16 C1_16 118.2(12) .
O1_16 C1_16 C2_16 107.2(12) .
O1_16 C1_16 H1A_16 110.3 .
C2_16 C1_16 H1A_16 110.3 .
O1_16 C1_16 H1B_16 110.3 .
C2_16 C1_16 H1B_16 110.3 .
H1A_16 C1_16 H1B_16 108.5 .
C4_16 C2_16 C3_16 112.2(11) .
C4_16 C2_16 C1_16 111.2(15) .
C3_16 C2_16 C1_16 109.8(13) .
C4_16 C2_16 H2_16 107.8 .
C3_16 C2_16 H2_16 107.8 .
C1_16 C2_16 H2_16 107.8 .
C2_16 C4_16 H4A_16 109.5 .
C2_16 C4_16 H4B_16 109.5 .
H4A_16 C4_16 H4B_16 109.5 .
C2_16 C4_16 H4C_16 109.5 .
H4A_16 C4_16 H4C_16 109.5 .
H4B_16 C4_16 H4C_16 109.5 .
C2_16 C3_16 H3A_16 109.5 .
C2_16 C3_16 H3B_16 109.5 .
H3A_16 C3_16 H3B_16 109.5 .
C2_16 C3_16 H3C_16 109.5 .
H3A_16 C3_16 H3C_16 109.5 .
H3B_16 C3_16 H3C_16 109.5 .
C5I O1_17 C1_17 123.0(19) .
O1_17 C1_17 C2_17 122.1(17) .
O1_17 C1_17 H1A_17 106.8 .
C2_17 C1_17 H1A_17 106.8 .
O1_17 C1_17 H1B_17 106.8 .
C2_17 C1_17 H1B_17 106.8 .
H1A_17 C1_17 H1B_17 106.7 .
C3_17 C2_17 C1_17 103.1(18) .
C3_17 C2_17 C4_17 113.2(12) .
C1_17 C2_17 C4_17 108.1(16) .
C3_17 C2_17 H2_17 110.7 .
C1_17 C2_17 H2_17 110.7 .
C4_17 C2_17 H2_17 110.7 .
C2_17 C4_17 H4A_17 109.5 .
C2_17 C4_17 H4B_17 109.5 .
H4A_17 C4_17 H4B_17 109.5 .
C2_17 C4_17 H4C_17 109.5 .
H4A_17 C4_17 H4C_17 109.5 .
H4B_17 C4_17 H4C_17 109.5 .
C2_17 C3_17 H3A_17 109.5 .
C2_17 C3_17 H3B_17 109.5 .
H3A_17 C3_17 H3B_17 109.5 .
C2_17 C3_17 H3C_17 109.5 .
H3A_17 C3_17 H3C_17 109.5 .
H3B_17 C3_17 H3C_17 109.5 .
C14I O1_18 C1_18 120.0(16) .
O1_18 C1_18 C2_18 102.6(16) .
O1_18 C1_18 H1A_18 111.2 .
C2_18 C1_18 H1A_18 111.2 .
O1_18 C1_18 H1B_18 111.2 .
C2_18 C1_18 H1B_18 111.2 .
H1A_18 C1_18 H1B_18 109.2 .
C1_18 C2_18 C3_18 103.2(19) .
C1_18 C2_18 C4_18 107(2) .
C3_18 C2_18 C4_18 109.7(12) .
C1_18 C2_18 H2_18 112.0 .
C3_18 C2_18 H2_18 112.0 .
C4_18 C2_18 H2_18 112.0 .
C2_18 C4_18 H4A_18 109.5 .
C2_18 C4_18 H4B_18 109.5 .
H4A_18 C4_18 H4B_18 109.5 .
C2_18 C4_18 H4C_18 109.5 .
H4A_18 C4_18 H4C_18 109.5 .
H4B_18 C4_18 H4C_18 109.5 .
C2_18 C3_18 H3A_18 109.5 .
C2_18 C3_18 H3B_18 109.5 .
H3A_18 C3_18 H3B_18 109.5 .
C2_18 C3_18 H3C_18 109.5 .
H3A_18 C3_18 H3C_18 109.5 .
H3B_18 C3_18 H3C_18 109.5 .
C26I O1_19 C1_19 122.2(11) .
O1_19 C1_19 C2_19 110.6(11) .
O1_19 C1_19 H1A_19 109.5 .
C2_19 C1_19 H1A_19 109.5 .
O1_19 C1_19 H1B_19 109.5 .
C2_19 C1_19 H1B_19 109.5 .
H1A_19 C1_19 H1B_19 108.1 .
C3_19 C2_19 C4_19 113.3(11) .
C3_19 C2_19 C1_19 108.2(14) .
C4_19 C2_19 C1_19 110.8(15) .
C3_19 C2_19 H2_19 108.1 .
C4_19 C2_19 H2_19 108.1 .
C1_19 C2_19 H2_19 108.1 .
C2_19 C4_19 H4A_19 109.5 .
C2_19 C4_19 H4B_19 109.5 .
H4A_19 C4_19 H4B_19 109.5 .
C2_19 C4_19 H4C_19 109.5 .
H4A_19 C4_19 H4C_19 109.5 .
H4B_19 C4_19 H4C_19 109.5 .
C2_19 C3_19 H3A_19 109.5 .
C2_19 C3_19 H3B_19 109.5 .
H3A_19 C3_19 H3B_19 109.5 .
C2_19 C3_19 H3C_19 109.5 .
H3A_19 C3_19 H3C_19 109.5 .
H3B_19 C3_19 H3C_19 109.5 .
C35I O1_20 C1_20 120.2(9) .
O1_20 C1_20 C2_20 105.4(11) .
O1_20 C1_20 H1A_20 110.7 .
C2_20 C1_20 H1A_20 110.7 .
O1_20 C1_20 H1B_20 110.7 .
C2_20 C1_20 H1B_20 110.7 .
H1A_20 C1_20 H1B_20 108.8 .
C3_20 C2_20 C4_20 112.7(10) .
C3_20 C2_20 C1_20 107.6(11) .
C4_20 C2_20 C1_20 112.0(12) .
C3_20 C2_20 H2_20 108.1 .
C4_20 C2_20 H2_20 108.1 .
C1_20 C2_20 H2_20 108.1 .
C2_20 C4_20 H4A_20 109.5 .
C2_20 C4_20 H4B_20 109.5 .
H4A_20 C4_20 H4B_20 109.5 .
C2_20 C4_20 H4C_20 109.5 .
H4A_20 C4_20 H4C_20 109.5 .
H4B_20 C4_20 H4C_20 109.5 .
C2_20 C3_20 H3A_20 109.5 .
C2_20 C3_20 H3B_20 109.5 .
H3A_20 C3_20 H3B_20 109.5 .
C2_20 C3_20 H3C_20 109.5 .
H3A_20 C3_20 H3C_20 109.5 .
H3B_20 C3_20 H3C_20 109.5 .
C44I O1_21 C1_21 119.0(11) .
O1_21 C1_21 C2_21 112.5(13) .
O1_21 C1_21 H1A_21 109.1 .
C2_21 C1_21 H1A_21 109.1 .
O1_21 C1_21 H1B_21 109.1 .
C2_21 C1_21 H1B_21 109.1 .
H1A_21 C1_21 H1B_21 107.8 .
C4_21 C2_21 C3_21 113.8(11) .
C4_21 C2_21 C1_21 111.7(14) .
C3_21 C2_21 C1_21 108.7(14) .
C4_21 C2_21 H2_21 107.5 .
C3_21 C2_21 H2_21 107.5 .
C1_21 C2_21 H2_21 107.5 .
C2_21 C4_21 H4A_21 109.5 .
C2_21 C4_21 H4B_21 109.5 .
H4A_21 C4_21 H4B_21 109.5 .
C2_21 C4_21 H4C_21 109.5 .
H4A_21 C4_21 H4C_21 109.5 .
H4B_21 C4_21 H4C_21 109.5 .
C2_21 C3_21 H3A_21 109.5 .
C2_21 C3_21 H3B_21 109.5 .
H3A_21 C3_21 H3B_21 109.5 .
C2_21 C3_21 H3C_21 109.5 .
H3A_21 C3_21 H3C_21 109.5 .
H3B_21 C3_21 H3C_21 109.5 .
C53I O1_22 C1_22 119.6(11) .
O1_22 C1_22 C2_22 108.8(13) .
O1_22 C1_22 H1A_22 109.9 .
C2_22 C1_22 H1A_22 109.9 .
O1_22 C1_22 H1B_22 109.9 .
C2_22 C1_22 H1B_22 109.9 .
H1A_22 C1_22 H1B_22 108.3 .
C3_22 C2_22 C4_22 111.9(11) .
C3_22 C2_22 C1_22 110.6(16) .
C4_22 C2_22 C1_22 109.7(14) .
C3_22 C2_22 H2_22 108.2 .
C4_22 C2_22 H2_22 108.2 .
C1_22 C2_22 H2_22 108.2 .
C2_22 C4_22 H4A_22 109.5 .
C2_22 C4_22 H4B_22 109.5 .
H4A_22 C4_22 H4B_22 109.5 .
C2_22 C4_22 H4C_22 109.5 .
H4A_22 C4_22 H4C_22 109.5 .
H4B_22 C4_22 H4C_22 109.5 .
C2_22 C3_22 H3A_22 109.5 .
C2_22 C3_22 H3B_22 109.5 .
H3A_22 C3_22 H3B_22 109.5 .
C2_22 C3_22 H3C_22 109.5 .
H3A_22 C3_22 H3C_22 109.5 .
H3B_22 C3_22 H3C_22 109.5 .
Cl3_23 C9_23 Cl2_23 110.3(7) .
Cl3_23 C9_23 Cl1_23 110.7(8) .
Cl2_23 C9_23 Cl1_23 111.4(8) .
Cl3_23 C9_23 H9_23 108.1 .
Cl2_23 C9_23 H9_23 108.1 .
Cl1_23 C9_23 H9_23 108.1 .
Cl1_24 C9_24 Cl2_24 106.0(8) .
Cl1_24 C9_24 Cl3_24 110.5(8) .
Cl2_24 C9_24 Cl3_24 114.2(9) .
Cl1_24 C9_24 H9_24 108.7 .
Cl2_24 C9_24 H9_24 108.7 .
Cl3_24 C9_24 H9_24 108.7 .
C9_24 Cl3_24 Cl3_34 82.0(9) 2_666
Cl2_25 C9_25 Cl1_25 110.0(7) .
Cl2_25 C9_25 Cl3_25 110.2(7) .
Cl1_25 C9_25 Cl3_25 112.4(8) .
Cl2_25 C9_25 H9_25 108.0 .
Cl1_25 C9_25 H9_25 108.0 .
Cl3_25 C9_25 H9_25 108.0 .
Cl2_26 C9_26 Cl3_26 111.7(9) .
Cl2_26 C9_26 Cl1_26 111.5(9) .
Cl3_26 C9_26 Cl1_26 110.4(9) .
Cl2_26 C9_26 H9_26 107.7 .
Cl3_26 C9_26 H9_26 107.7 .
Cl1_26 C9_26 H9_26 107.7 .
Cl1_27 C9_27 Cl2_27 110.8(12) .
Cl1_27 C9_27 Cl3_27 109.3(11) .
Cl2_27 C9_27 Cl3_27 108.6(12) .
Cl1_27 C9_27 H9_27 109.4 .
Cl2_27 C9_27 H9_27 109.4 .
Cl3_27 C9_27 H9_27 109.4 .
Cl3_29 C9_29 Cl2_29 111.1(11) .
Cl3_29 C9_29 Cl1_29 110.5(12) .
Cl2_29 C9_29 Cl1_29 109.0(10) .
Cl3_29 C9_29 H9_29 108.7 .
Cl2_29 C9_29 H9_29 108.7 .
Cl1_29 C9_29 H9_29 108.7 .
Cl3_30 C9_30 Cl2_30 110.4(11) .
Cl3_30 C9_30 Cl1_30 107.9(10) .
Cl2_30 C9_30 Cl1_30 113.9(11) .
Cl3_30 C9_30 H9_30 108.2 .
Cl2_30 C9_30 H9_30 108.2 .
Cl1_30 C9_30 H9_30 108.2 .
Cl1_31 C9_31 Cl3_31 110.3(9) .
Cl1_31 C9_31 Cl2_31 112.0(10) .
Cl3_31 C9_31 Cl2_31 110.8(9) .
Cl1_31 C9_31 H9_31 107.9 .
Cl3_31 C9_31 H9_31 107.9 .
Cl2_31 C9_31 H9_31 107.9 .
Cl3_32 C9_32 Cl1_32 110.6(13) .
Cl3_32 C9_32 Cl2_32 110.4(13) .
Cl1_32 C9_32 Cl2_32 109.5(13) .
Cl3_32 C9_32 H9_32 108.8 .
Cl1_32 C9_32 H9_32 108.8 .
Cl2_32 C9_32 H9_32 108.8 .
Cl3_33 C9_33 Cl1_33 110.1(13) .
Cl3_33 C9_33 Cl2_33 112.7(14) .
Cl1_33 C9_33 Cl2_33 110.5(13) .
Cl3_33 C9_33 H9_33 107.7 .
Cl1_33 C9_33 H9_33 107.7 .
Cl2_33 C9_33 H9_33 107.7 .
Cl2_34 C9_34 Cl3_34 111.8(14) .
Cl2_34 C9_34 Cl1_34 108.2(13) .
Cl3_34 C9_34 Cl1_34 109.4(13) .
Cl2_34 C9_34 H9_34 109.1 .
Cl3_34 C9_34 H9_34 109.1 .
Cl1_34 C9_34 H9_34 109.1 .
C9_34 Cl3_34 Cl3_24 124.4(14) 2_666
Cl3_36 C9_36 Cl2_36 110.4(13) .
Cl3_36 C9_36 Cl1_36 110.8(13) .
Cl2_36 C9_36 Cl1_36 109.5(12) .
Cl3_36 C9_36 H9_36 108.7 .
Cl2_36 C9_36 H9_36 108.7 .
Cl1_36 C9_36 H9_36 108.7 .
Cl1_37 C9_37 Cl3_37 109.5(11) .
Cl1_37 C9_37 Cl2_37 107.4(10) .
Cl3_37 C9_37 Cl2_37 112.4(10) .
Cl1_37 C9_37 H9_37 109.1 .
Cl3_37 C9_37 H9_37 109.1 .
Cl2_37 C9_37 H9_37 109.1 .
Cl3_38 C9_38 Cl1_38 111.1(13) .
Cl3_38 C9_38 Cl2_38 109.7(12) .
Cl1_38 C9_38 Cl2_38 109.9(12) .
Cl3_38 C9_38 H9_38 108.7 .
Cl1_38 C9_38 H9_38 108.7 .
Cl2_38 C9_38 H9_38 108.7 .
Cl1_39 C9_39 Cl2_39 110.4(8) .
Cl1_39 C9_39 Cl3_39 111.3(9) .
Cl2_39 C9_39 Cl3_39 111.8(9) .
Cl1_39 C9_39 H9_39 107.7 .
Cl2_39 C9_39 H9_39 107.7 .
Cl3_39 C9_39 H9_39 107.7 .
Cl1_35 C9_35 Cl2_35 108.4(13) .
Cl1_35 C9_35 Cl3_35 113.2(13) .
Cl2_35 C9_35 Cl3_35 112.1(13) .
Cl1_35 C9_35 H9_35 107.6 .
Cl2_35 C9_35 H9_35 107.6 .
Cl3_35 C9_35 H9_35 107.6 .
Cl1_42 C9_42 Cl3_42 108.6(12) .
Cl1_42 C9_42 Cl2_42 108.7(12) .
Cl3_42 C9_42 Cl2_42 112.2(13) .
Cl1_42 C9_42 H9_42 109.1 .
Cl3_42 C9_42 H9_42 109.1 .
Cl2_42 C9_42 H9_42 109.1 .
Cl1_43 C9_43 Cl2_43 107.3(11) .
Cl1_43 C9_43 Cl3_43 107.1(11) .
Cl2_43 C9_43 Cl3_43 116.1(13) .
Cl1_43 C9_43 H9_43 108.7 .
Cl2_43 C9_43 H9_43 108.7 .
Cl3_43 C9_43 H9_43 108.7 .
Cl2_45 C9_45 Cl1_45 108.2(13) .
Cl2_45 C9_45 Cl3_45 107.6(13) .
Cl1_45 C9_45 Cl3_45 115.0(14) .
Cl2_45 C9_45 H9_45 108.6 .
Cl1_45 C9_45 H9_45 108.6 .
Cl3_45 C9_45 H9_45 108.6 .
Cl2_44 C9_44 Cl1_44 108.1(13) .
Cl2_44 C9_44 Cl3_44 113.8(14) .
Cl1_44 C9_44 Cl3_44 109.9(14) .
Cl2_44 C9_44 H9_44 108.3 .
Cl1_44 C9_44 H9_44 108.3 .
Cl3_44 C9_44 H9_44 108.3 .
Cl3_46 C9_46 Cl1_46 110.5(13) .
Cl3_46 C9_46 Cl2_46 109.6(13) .
Cl1_46 C9_46 Cl2_46 110.2(13) .
Cl3_46 C9_46 H9_46 108.8 .
Cl1_46 C9_46 H9_46 108.8 .
Cl2_46 C9_46 H9_46 108.8 .
Cl3_41 C9_41 Cl1_41 115.4(8) .
Cl3_41 C9_41 Cl2_41 115.6(8) .
Cl1_41 C9_41 Cl2_41 120.7(8) .
Cl3_41 C9_41 H9_41 99.7 .
Cl1_41 C9_41 H9_41 99.7 .
Cl2_41 C9_41 H9_41 99.7 .
Cl1_28 C9_28 Cl2_28 109.2(9) .
Cl1_28 C9_28 Cl3_28 112.4(11) .
Cl2_28 C9_28 Cl3_28 112.6(10) .
Cl1_28 C9_28 H9_28 107.5 .
Cl2_28 C9_28 H9_28 107.5 .
Cl3_28 C9_28 H9_28 107.5 .
C9_40 Cl1_40 Cl1_40 127(2) 2_776
Cl2_40 C9_40 Cl1_40 109.7(13) .
Cl2_40 C9_40 Cl3_40 106.9(12) .
Cl1_40 C9_40 Cl3_40 108.0(12) .
Cl2_40 C9_40 H9_40 110.7 .
Cl1_40 C9_40 H9_40 110.7 .
Cl3_40 C9_40 H9_40 110.7 .

loop_
_geom_bond_atom_site_label_1
_geom_bond_atom_site_label_2
_geom_bond_distance
_geom_bond_site_symmetry_2
C1F O1F 1.095(19) .
C1F O2F 1.37(2) .
C1F C2F 1.45(3) .
C2F O5F 1.461(9) .
C2F C3F 1.56(2) .
C2F H2F 1.0000 .
C3F C4F 1.49(2) .
C3F H3FA 0.9900 .
C3F H3FB 0.9900 .
C4F O3F 1.214(18) .
C4F O4F 1.317(18) .
O2F H2FA 0.9702 .
O4F H4F 0.9726 .
O5F H5F 1.0075 .
C1L O1L 1.21(3) .
C1L O2L 1.35(2) .
C1L C2L 1.57(3) .
C2L O5L 1.430(10) .
C2L C3L 1.57(3) .
C2L H2L 1.0000 .
C3L C4L 1.49(3) .
C3L H3LA 0.9900 .
C3L H3LB 0.9900 .
C4L O3L 1.23(2) .
C4L O4L 1.31(2) .
O2L H2LA 0.9645 .
O4L H4L 0.9772 .
O5L H5L 0.9771 .
C1A C2A 1.3900 .
C1A C9A 1.3900 .
C1A N1A 1.461(14) .
C2A C3A 1.3900 .
C2A H2A 0.9500 .
C3A C4A 1.3900 .
C3A H3A 0.9500 .
C4A C5A 1.3900 .
C4A H4A 0.9500 .
C5A C9A 1.3900 .
C5A C6A 1.3900 .
C9A N2A 1.3900 .
N2A C8A 1.3900 .
C8A C7A 1.3900 .
C8A C1D 1.467(15) .
C7A C6A 1.3900 .
C7A H7A 0.9500 .
C6A O1_1 1.364(9) .
C10A C11A 1.364(19) .
C10A N1D 1.420(17) .
C10A C18A 1.420(18) .
C11A C12A 1.421(19) .
C11A H11A 0.9500 .
C12A C13A 1.388(18) .
C12A H12A 0.9500 .
C13A C14A 1.423(19) .
C13A H13A 0.9500 .
C14A C15A 1.422(18) .
C14A C18A 1.432(18) .
C15A C16A 1.343(18) .
C15A O1_2 1.346(16) .
C16A C17A 1.397(18) .
C16A H16A 0.9500 .
C17A N3A 1.340(16) .
C17A C2D 1.492(19) .
C18A N3A 1.358(16) .
C19A C20A 1.371(19) .
C19A N2D 1.401(17) .
C19A C27A 1.431(18) .
C20A C21A 1.381(19) .
C20A H20A 0.9500 .
C21A C22A 1.336(19) .
C21A H21A 0.9500 .
C22A C23A 1.405(19) .
C22A H22A 0.9500 .
C23A C27A 1.431(19) .
C23A C24A 1.443(19) .
C24A O1_3 1.332(17) .
C24A C25A 1.34(2) .
C25A C26A 1.37(2) .
C25A H25A 0.9500 .
C26A N4A 1.337(17) .
C26A C3D 1.53(2) .
C27A N4A 1.331(16) .
C29A F1A 1.308(10) .
C29A C28A 1.3900 .
C29A C30A 1.3900 .
C28A C33A 1.3900 .
C28A N3D 1.408(15) .
C33A C32A 1.3900 .
C33A H33A 0.9500 .
C32A C31A 1.3900 .
C32A H32A 0.9500 .
C31A C30A 1.3900 .
C31A H31A 0.9500 .
C30A N4D 1.373(16) .
N1A O2A 1.196(15) .
N1A O1A 1.210(14) .
N5A C34A 1.3900 .
N5A C41A 1.3900 .
C34A C35A 1.3900 .
C34A C4D 1.45(2) .
C35A C36A 1.3900 .
C35A H35A 0.9500 .
C36A C37A 1.3900 .
C36A O1_4 1.393(13) .
C37A C41A 1.3900 .
C37A C38A 1.3900 .
C41A N6A 1.3900 .
N6A C40A 1.3900 .
C40A N5D 1.344(15) .
C40A C39A 1.3900 .
C39A C38A 1.3900 .
C39A H39A 0.9500 .
C38A H38A 0.9500 .
N7A C42A 1.3900 .
N7A C49A 1.3900 .
C42A C43A 1.3900 .
C42A C5D 1.44(3) .
C43A C44A 1.3900 .
C43A H43A 0.9500 .
C44A O1_5 1.388(17) .
C44A C45A 1.3900 .
C45A C49A 1.3900 .
C45A C46A 1.3900 .
C49A N8A 1.3900 .
N8A C48A 1.3900 .
C48A N6D 1.290(19) .
C48A C47A 1.3900 .
C47A C46A 1.3900 .
C47A H47A 0.9500 .
C46A H46A 0.9500 .
C6B C7B 1.3900 .
C6B N2B 1.3900 .
C6B C5B 1.403(13) .
C7B C8B 1.3900 .
C7B H7B 0.9500 .
C8B C9B 1.3900 .
C8B H8B 0.9500 .
C9B N3B 1.3900 .
C9B C10B 1.423(13) .
N3B N2B 1.3900 .
N1B C1B 1.3900 .
N1B C5B 1.3900 .
C1B C2B 1.3900 .
C1B C6D 1.47(3) .
C2B C3B 1.3900 .
C2B H2B 0.9500 .
C3B C4B 1.3900 .
C3B H3B 0.9500 .
C4B C5B 1.3900 .
C4B H4B 0.9500 .
N4B C14B 1.3900 .
N4B C10B 1.3900 .
C14B C13B 1.3900 .
C14B C7D 1.43(2) .
C13B C12B 1.3900 .
C13B H13B 0.9500 .
C12B C11B 1.3900 .
C12B H12B 0.9500 .
C11B C10B 1.3900 .
C11B H11B 0.9500 .
C10C F1C 1.339(10) .
C10C C9C 1.3900 .
C10C C11C 1.3900 .
C9C C17C 1.3900 .
C9C N8D 1.421(14) .
C17C C16C 1.3900 .
C17C H17C 0.9500 .
C16C C15C 1.3900 .
C16C H16C 0.9500 .
C15C C11C 1.3900 .
C15C C14C 1.3900 .
C11C N3C 1.3900 .
N3C C12C 1.3900 .
C12C C13C 1.3900 .
C12C C9D 1.434(18) .
C13C C14C 1.3900 .
C13C H13C 0.9500 .
C14C O1_7 1.363(12) .
C18C C19C 1.335(19) .
C18C C23C 1.38(2) .
C18C N9D 1.442(19) .
C19C C20C 1.365(19) .
C19C F2C 1.398(15) .
C20C N10D 1.367(17) .
C20C C21C 1.384(19) .
C21C C22C 1.36(2) .
C21C H21C 0.9500 .
C22C C23C 1.44(2) .
C22C H22C 0.9500 .
C23C H23C 0.9500 .
C24C N4C 1.343(16) .
C24C C25C 1.426(19) .
C24C C10D 1.49(2) .
C25C C26C 1.367(19) .
C25C H25C 0.9500 .
C26C O1_8 1.359(17) .
C26C C27C 1.411(19) .
C27C C32C 1.387(18) .
C27C C28C 1.409(19) .
C28C C29C 1.356(18) .
C28C H28C 0.9500 .
C29C C30C 1.424(18) .
C29C H29C 0.9500 .
C30C C31C 1.369(18) .
C30C N11D 1.390(17) .
C31C F3C 1.386(14) .
C31C C32C 1.394(18) .
C32C N4C 1.363(17) .
N1C C1C 1.3900 .
N1C C8C 1.3900 .
C1C N7D 1.376(17) .
C1C C2C 1.3900 .
C2C C3C 1.3900 .
C2C H2C 0.9500 .
C3C C4C 1.3900 .
C3C H3C 0.9500 .
C4C C8C 1.3900 .
C4C C5C 1.3900 .
C8C N2C 1.3900 .
N2C C7C 1.3900 .
C7C C6C 1.3900 .
C7C C8D 1.44(2) .
C6C C5C 1.3900 .
C6C H6C 0.9500 .
C5C O1_6 1.346(13) .
N5C C33C 1.3900 .
N5C C41C 1.3900 .
C33C C34C 1.3900 .
C33C C11D 1.442(15) .
C34C C35C 1.3900 .
C34C H34C 0.9500 .
C35C O1_9 1.358(10) .
C35C C36C 1.3900 .
C36C C41C 1.3900 .
C36C C37C 1.3900 .
C41C C40C 1.3900 .
C40C C39C 1.3900 .
C40C N12D 1.397(12) .
C39C C38C 1.3900 .
C39C H39C 0.9500 .
C38C C37C 1.3900 .
C38C H38C 0.9500 .
C37C H37C 0.9500 .
N6C C42C 1.3900 .
N6C C50C 1.3900 .
C42C C43C 1.3900 .
C42C C12D 1.462(14) .
C43C C44C 1.3900 .
C43C H43C 0.9500 .
C44C O1_10 1.376(11) .
C44C C45C 1.3900 .
C45C C50C 1.3900 .
C45C C46C 1.3900 .
C50C C49C 1.3900 .
C49C C48C 1.3900 .
C49C N13D 1.411(12) .
C48C C47C 1.3900 .
C48C H48C 0.9500 .
C47C C46C 1.3900 .
C47C H47C 0.9500 .
C46C H46C 0.9500 .
N7C C51C 1.3900 .
N7C C59C 1.3900 .
C51C C52C 1.3900 .
C51C C13D 1.423(13) .
C52C C53C 1.3900 .
C52C H52C 0.9500 .
C53C O1_11 1.365(10) .
C53C C54C 1.3900 .
C54C C59C 1.3900 .
C54C C55C 1.3900 .
C59C C58C 1.3900 .
C58C C57C 1.3900 .
C58C N8C 1.469(14) .
C57C C56C 1.3900 .
C57C H57C 0.9500 .
C56C C55C 1.3900 .
C56C H56C 0.9500 .
C55C H55C 0.9500 .
N8C O1C 1.193(14) .
N8C O2C 1.218(14) .
C1D O1D 1.188(15) .
C1D N1D 1.353(17) .
C2D O2D 1.238(15) .
C2D N2D 1.349(17) .
C3D O3D 1.195(16) .
C3D N3D 1.342(17) .
C4D O4D 1.17(2) .
C4D N4D 1.41(2) .
C5D O5D 1.19(3) .
C5D N5D 1.37(2) .
C6D O6D 1.18(2) .
C6D N6D 1.34(3) .
C7D O7D 1.25(2) .
C7D N7D 1.34(2) .
C8D O8D 1.26(2) .
C8D N8D 1.32(2) .
C9D O9D 1.206(18) .
C9D N9D 1.340(19) .
C10D O10D 1.232(17) .
C10D N10D 1.340(18) .
C11D O11D 1.206(16) .
C11D N11D 1.373(18) .
C12D O12D 1.200(16) .
C12D N12D 1.385(18) .
C13D O13D 1.212(15) .
C13D N13D 1.384(16) .
N1D H1D 0.8800 .
N2D H2D 0.8800 .
N3D H3D 0.8800 .
N4D H4D 0.8800 .
N5D H5D 0.8800 .
N6D H6D 0.8800 .
N7D H7D 0.8800 .
N8D H8D 0.8800 .
N9D H9D 0.8800 .
N10D H10D 0.8800 .
N11D H11D 0.8800 .
N12D H12D 0.8800 .
N13D H13D 0.8800 .
C1G C2G 1.3900 .
C1G C9G 1.3900 .
C1G N1G 1.457(14) .
C2G C3G 1.3900 .
C2G H2G 0.9500 .
C3G C4G 1.3900 .
C3G H3G 0.9500 .
C4G C5G 1.3900 .
C4G H4G 0.9500 .
C5G C9G 1.3900 .
C5G C6G 1.3900 .
C9G N2G 1.3900 .
N2G C8G 1.3900 .
C8G C7G 1.3900 .
C8G C1J 1.445(15) .
C7G C6G 1.3900 .
C7G H7G 0.9500 .
C6G O1_12 1.377(10) .
C10G C11G 1.361(18) .
C10G N1J 1.403(17) .
C10G C18G 1.411(18) .
C11G C12G 1.384(19) .
C11G H11G 0.9500 .
C12G C13G 1.336(19) .
C12G H12G 0.9500 .
C13G C14G 1.41(2) .
C13G H13G 0.9500 .
C14G C18G 1.349(18) .
C14G C15G 1.46(2) .
C15G C16G 1.321(19) .
C15G O1_13 1.360(16) .
C16G C17G 1.410(19) .
C16G H16G 0.9500 .
C17G N3G 1.325(16) .
C17G C2J 1.482(19) .
C18G N3G 1.389(17) .
C19G C20G 1.3900 .
C19G C27G 1.3900 .
C19G N2J 1.428(13) .
C20G C21G 1.3900 .
C20G H20G 0.9500 .
C21G C22G 1.3900 .
C21G H21G 0.9500 .
C22G C23G 1.3900 .
C22G H22G 0.9500 .
C23G C27G 1.3900 .
C23G C24G 1.3900 .
C27G N4G 1.3900 .
N4G C26G 1.3900 .
C26G C25G 1.3900 .
C26G C3J 1.419(14) .
C25G C24G 1.3900 .
C25G H25G 0.9500 .
C24G O1_14 1.390(11) .
C28G C29G 1.348(19) .
C28G C33G 1.384(18) .
C28G N3J 1.439(17) .
C29G F1G 1.375(15) .
C29G C30G 1.38(2) .
C30G C31G 1.37(2) .
C30G N4J 1.401(19) .
C31G C32G 1.38(2) .
C31G H31G 0.9500 .
C32G C33G 1.359(19) .
C32G H32G 0.9500 .
C33G H33G 0.9500 .
N1G O2G 1.206(15) .
N1G O1G 1.217(16) .
N5G C34G 1.3900 .
N5G C41G 1.3900 .
C34G C35G 1.3900 .
C34G C4J 1.437(17) .
C35G C36G 1.3900 .
C35G H35G 0.9500 .
C36G O1_15 1.363(13) .
C36G C37G 1.3900 .
C37G C41G 1.3900 .
C37G C38G 1.3900 .
C41G N6G 1.3900 .
N6G C40G 1.3900 .
C40G N5J 1.317(15) .
C40G C39G 1.3900 .
C39G C38G 1.3900 .
C39G H39G 0.9500 .
C38G H38G 0.9500 .
N7G C42G 1.3900 .
N7G C49G 1.3900 .
C42G C43G 1.3900 .
C42G C5J 1.452(19) .
C43G C44G 1.3900 .
C43G H43G 0.9500 .
C44G O1_16 1.377(15) .
C44G C45G 1.3900 .
C45G C49G 1.3900 .
C45G C46G 1.3900 .
C49G N8G 1.3900 .
N8G C48G 1.3900 .
C48G N6J 1.346(15) .
C48G C47G 1.3900 .
C47G C46G 1.3900 .
C47G H47G 0.9500 .
C46G H46G 0.9500 .
C6H C7H 1.3900 .
C6H N2H 1.3900 .
C6H C5H 1.394(10) .
C7H C8H 1.3900 .
C7H H7H 0.9500 .
C8H C9H 1.3900 .
C8H H8H 0.9500 .
C9H N3H 1.3900 .
C9H C10H 1.415(10) .
N3H N2H 1.3900 .
C10H C11H 1.3900 .
C10H N4H 1.3900 .
C11H C12H 1.3900 .
C11H H11H 0.9500 .
C12H C13H 1.3900 .
C12H H12H 0.9500 .
C13H C14H 1.3900 .
C13H H13H 0.9500 .
C14H N4H 1.3900 .
C14H C7J 1.436(19) .
N1H C1H 1.3900 .
N1H C5H 1.3900 .
C1H C2H 1.3900 .
C1H C6J 1.43(2) .
C2H C3H 1.3900 .
C2H H2H 0.9500 .
C3H C4H 1.3900 .
C3H H3H 0.9500 .
C4H C5H 1.3900 .
C4H H4H 0.9500 .
C10I F1I 1.312(12) .
C10I C9I 1.3900 .
C10I C11I 1.3900 .
C9I N8J 1.39(2) .
C9I C17I 1.3900 .
C17I C16I 1.3900 .
C17I H17I 0.9500 .
C16I C15I 1.3900 .
C16I H16I 0.9500 .
C15I C11I 1.3900 .
C15I C14I 1.3900 .
C11I N3I 1.3900 .
N3I C12I 1.3900 .
C12I C13I 1.3900 .
C12I C9J 1.51(2) .
C13I C14I 1.3900 .
C13I H13I 0.9500 .
C14I O1_18 1.360(17) .
C23I C18I 1.3900 .
C23I C22I 1.3900 .
C23I H23I 0.9500 .
C18I N9J 1.346(18) .
C18I C19I 1.3900 .
C19I F2I 1.313(11) .
C19I C20I 1.3900 .
C20I N10J 1.367(16) .
C20I C21I 1.3900 .
C21I C22I 1.3900 .
C21I H21I 0.9500 .
C22I H22I 0.9500 .
F3I C31I 1.344(10) .
N1I C1I 1.3900 .
N1I C8I 1.3900 .
C1I N7J 1.352(13) .
C1I C2I 1.3900 .
C2I C3I 1.3900 .
C2I H2I 0.9500 .
C3I C4I 1.3900 .
C3I H3I 0.9500 .
C4I C8I 1.3900 .
C4I C5I 1.3900 .
C8I N2I 1.3900 .
N2I C7I 1.3900 .
C7I C6I 1.3900 .
C7I C8J 1.5100(11) .
C6I C5I 1.3900 .
C6I H6I 0.9500 .
C5I O1_17 1.336(16) .
N4I C24I 1.3900 .
N4I C32I 1.3900 .
C24I C25I 1.3900 .
C24I C10J 1.48(2) .
C25I C26I 1.3900 .
C25I H25I 0.9500 .
C26I O1_19 1.345(13) .
C26I C27I 1.3900 .
C27I C32I 1.3900 .
C27I C28I 1.3900 .
C32I C31I 1.3900 .
C31I C30I 1.3900 .
C30I C29I 1.3900 .
C30I N11J 1.399(12) .
C29I C28I 1.3900 .
C29I H29I 0.9500 .
C28I H28I 0.9500 .
N5I C33I 1.3900 .
N5I C41I 1.3900 .
C33I C34I 1.3900 .
C33I C11J 1.457(16) .
C34I C35I 1.3900 .
C34I H34I 0.9500 .
C35I O1_20 1.382(12) .
C35I C36I 1.3900 .
C36I C41I 1.3900 .
C36I C37I 1.3900 .
C41I C40I 1.3900 .
C40I C39I 1.3900 .
C40I N12J 1.395(15) .
C39I C38I 1.3900 .
C39I H39I 0.9500 .
C38I C37I 1.3900 .
C38I H38I 0.9500 .
C37I H37I 0.9500 .
N6I C42I 1.3900 .
N6I C50I 1.3900 .
C42I C43I 1.3900 .
C42I C12J 1.479(16) .
C43I C44I 1.3900 .
C43I H43I 0.9500 .
C44I O1_21 1.359(14) .
C44I C45I 1.3900 .
C45I C50I 1.3900 .
C45I C46I 1.3900 .
C50I C49I 1.3900 .
C49I C48I 1.3900 .
C49I N13J 1.428(15) .
C48I C47I 1.3900 .
C48I H48I 0.9500 .
C47I C46I 1.3900 .
C47I H47I 0.9500 .
C46I H46I 0.9500 .
N7I C51I 1.3900 .
N7I C59I 1.3900 .
C51I C52I 1.3900 .
C51I C13J 1.479(17) .
C52I C53I 1.3900 .
C52I H52I 0.9500 .
C53I O1_22 1.324(16) .
C53I C54I 1.3900 .
C54I C59I 1.3900 .
C54I C55I 1.3900 .
C59I C58I 1.3900 .
C58I C57I 1.3900 .
C58I N8I 1.47(2) .
C57I C56I 1.3900 .
C57I H57I 0.9500 .
C56I C55I 1.3900 .
C56I H56I 0.9500 .
C55I H55I 0.9500 .
N8I O1I 1.222(17) .
N8I O2I 1.25(2) .
C1J O1J 1.231(16) .
C1J N1J 1.365(16) .
C2J O2J 1.243(15) .
C2J N2J 1.314(16) .
C3J O3J 1.246(16) .
C3J N3J 1.339(17) .
C4J O4J 1.191(19) .
C4J N4J 1.36(2) .
C5J O5J 1.22(2) .
C5J N5J 1.32(2) .
C6J O6J 1.20(2) .
C6J N6J 1.39(2) .
C7J O7J 1.22(2) .
C7J N7J 1.40(2) .
C8J O8J 1.20(2) .
C8J N8J 1.36(2) .
C9J O9J 1.2501(11) .
C9J N9J 1.32(2) .
C10J O10J 1.200(17) .
C10J N10J 1.36(2) .
C11J O11J 1.186(18) .
C11J N11J 1.41(2) .
C12J O12J 1.27(2) .
C12J N12J 1.32(2) .
C13J O13J 1.198(18) .
C13J N13J 1.327(19) .
N1J H1J 0.8800 .
N2J H2J 0.8800 .
N3J H3J 0.8800 .
N4J H4J 0.8800 .
N5J H5J 0.8800 .
N6J H6J 0.8800 .
N7J H7J 0.8800 .
N8J H8J 0.8800 .
N9J H9J 0.8800 .
N10J H10J 0.8800 .
N11J H11J 0.8800 .
N12J H12J 0.8800 .
N13J H13J 0.8800 .
O1W H1WA 0.8398 .
O1W H1WB 0.8405 .
O1_1 C1_1 1.407(9) .
C1_1 C2_1 1.5102(12) .
C1_1 H1A_1 0.9900 .
C1_1 H1B_1 0.9900 .
C2_1 C3_1 1.5101(11) .
C2_1 C4_1 1.5101(13) .
C2_1 H2_1 1.0000 .
C4_1 H4A_1 0.9800 .
C4_1 H4B_1 0.9800 .
C4_1 H4C_1 0.9800 .
C3_1 H3A_1 0.9800 .
C3_1 H3B_1 0.9800 .
C3_1 H3C_1 0.9800 .
O1_2 C1_2 1.417(9) .
C1_2 C2_2 1.5100(11) .
C1_2 H1A_2 0.9900 .
C1_2 H1B_2 0.9900 .
C2_2 C3_2 1.5101(11) .
C2_2 C4_2 1.5100(12) .
C2_2 H2_2 1.0000 .
C4_2 H4A_2 0.9800 .
C4_2 H4B_2 0.9800 .
C4_2 H4C_2 0.9800 .
C3_2 H3A_2 0.9800 .
C3_2 H3B_2 0.9800 .
C3_2 H3C_2 0.9800 .
O1_3 C1_3 1.422(9) .
C1_3 C2_3 1.5100(12) .
C1_3 H1A_3 0.9900 .
C1_3 H1B_3 0.9900 .
C2_3 C4_3 1.5101(12) .
C2_3 C3_3 1.5101(11) .
C2_3 H2_3 1.0000 .
C4_3 H4A_3 0.9800 .
C4_3 H4B_3 0.9800 .
C4_3 H4C_3 0.9800 .
C3_3 H3A_3 0.9800 .
C3_3 H3B_3 0.9800 .
C3_3 H3C_3 0.9800 .
O1_4 C1_4 1.416(9) .
C1_4 C2_4 1.5099(11) .
C1_4 H1A_4 0.9900 .
C1_4 H1B_4 0.9900 .
C2_4 C4_4 1.5100(11) .
C2_4 C3_4 1.5101(13) .
C2_4 H2_4 1.0000 .
C4_4 H4A_4 0.9800 .
C4_4 H4B_4 0.9800 .
C4_4 H4C_4 0.9800 .
C3_4 H3A_4 0.9800 .
C3_4 H3B_4 0.9800 .
C3_4 H3C_4 0.9800 .
O1_5 C1_5 1.414(10) .
C1_5 C2_5 1.5101(12) .
C1_5 H1A_5 0.9900 .
C1_5 H1B_5 0.9900 .
C2_5 C4_5 1.5099(12) .
C2_5 C3_5 1.5101(11) .
C2_5 H2_5 1.0000 .
C4_5 H4A_5 0.9800 .
C4_5 H4B_5 0.9800 .
C4_5 H4C_5 0.9800 .
C3_5 H3A_5 0.9800 .
C3_5 H3B_5 0.9800 .
C3_5 H3C_5 0.9800 .
O1_6 C1_6 1.425(10) .
C1_6 C2_6 1.5101(12) .
C1_6 H1A_6 0.9900 .
C1_6 H1B_6 0.9900 .
C2_6 C4_6 1.5101(13) .
C2_6 C3_6 1.5100(11) .
C2_6 H2_6 1.0000 .
C3_6 H3A_6 0.9800 .
C3_6 H3B_6 0.9800 .
C3_6 H3C_6 0.9800 .
C4_6 H4A_6 0.9800 .
C4_6 H4B_6 0.9800 .
C4_6 H4C_6 0.9800 .
O1_7 C1_7 1.427(10) .
C1_7 C2_7 1.5101(11) .
C1_7 H1A_7 0.9900 .
C1_7 H1B_7 0.9900 .
C2_7 C3_7 1.5099(12) .
C2_7 C4_7 1.5101(12) .
C2_7 H2_7 1.0000 .
C3_7 H3A_7 0.9800 .
C3_7 H3B_7 0.9800 .
C3_7 H3C_7 0.9800 .
C4_7 H4A_7 0.9801 .
C4_7 H4B_7 0.9793 .
C4_7 H4C_7 0.9800 .
O1_8 C1_8 1.422(9) .
C1_8 C2_8 1.5099(11) .
C1_8 H1A_8 0.9900 .
C1_8 H1B_8 0.9900 .
C2_8 C4_8 1.5098(13) .
C2_8 C3_8 1.5099(11) .
C2_8 H2_8 1.0000 .
C3_8 H3A_8 0.9800 .
C3_8 H3B_8 0.9800 .
C3_8 H3C_8 0.9800 .
C4_8 H4A_8 0.9802 .
C4_8 H4B_8 0.9802 .
C4_8 H4C_8 0.9799 .
O1_9 C1_9 1.424(9) .
C1_9 C2_9 1.5101(12) .
C1_9 H1A_9 0.9900 .
C1_9 H1B_9 0.9900 .
C2_9 C3_9 1.5100(11) .
C2_9 C4_9 1.5101(12) .
C2_9 H2_9 1.0000 .
C4_9 H4A_9 0.9800 .
C4_9 H4B_9 0.9800 .
C4_9 H4C_9 0.9800 .
C3_9 H3A_9 0.9800 .
C3_9 H3B_9 0.9800 .
C3_9 H3C_9 0.9800 .
O1_10 C1_10 1.408(9) .
C1_10 C2_10 1.5101(12) .
C1_10 H1A_10 0.9900 .
C1_10 H1B_10 0.9900 .
C2_10 C3_10 1.5099(12) .
C2_10 C4_10 1.5101(11) .
C2_10 H2_10 1.0000 .
C4_10 H4A_10 0.9800 .
C4_10 H4B_10 0.9800 .
C4_10 H4C_10 0.9800 .
C3_10 H3A_10 0.9800 .
C3_10 H3B_10 0.9800 .
C3_10 H3C_10 0.9800 .
O1_11 C1_11 1.420(9) .
C1_11 C2_11 1.5099(11) .
C1_11 H1A_11 0.9900 .
C1_11 H1B_11 0.9900 .
C2_11 C3_11 1.5098(11) .
C2_11 C4_11 1.5101(11) .
C2_11 H2_11 1.0000 .
C4_11 H4A_11 0.9800 .
C4_11 H4B_11 0.9800 .
C4_11 H4C_11 0.9800 .
C3_11 H3A_11 0.9800 .
C3_11 H3B_11 0.9800 .
C3_11 H3C_11 0.9800 .
O1_12 C1_12 1.418(9) .
C1_12 C2_12 1.5100(11) .
C1_12 H1A_12 0.9900 .
C1_12 H1B_12 0.9900 .
C2_12 C4_12 1.5100(13) .
C2_12 C3_12 1.5100(12) .
C2_12 H2_12 1.0000 .
C4_12 H4A_12 0.9800 .
C4_12 H4B_12 0.9800 .
C4_12 H4C_12 0.9800 .
C3_12 H3A_12 0.9800 .
C3_12 H3B_12 0.9800 .
C3_12 H3C_12 0.9800 .
O1_13 C1_13 1.412(9) .
C1_13 C2_13 1.5100(11) .
C1_13 H1A_13 0.9900 .
C1_13 H1B_13 0.9900 .
C2_13 C3_13 1.5100(13) .
C2_13 C4_13 1.5100(11) .
C2_13 H2_13 1.0000 .
C4_13 H4A_13 0.9800 .
C4_13 H4B_13 0.9800 .
C4_13 H4C_13 0.9800 .
C3_13 H3A_13 0.9800 .
C3_13 H3B_13 0.9800 .
C3_13 H3C_13 0.9800 .
O1_14 C1_14 1.423(9) .
C1_14 C2_14 1.5100(12) .
C1_14 H1A_14 0.9900 .
C1_14 H1B_14 0.9900 .
C2_14 C4_14 1.5100(12) .
C2_14 C3_14 1.5099(13) .
C2_14 H2_14 1.0000 .
C4_14 H4A_14 0.9800 .
C4_14 H4B_14 0.9800 .
C4_14 H4C_14 0.9800 .
C3_14 H3A_14 0.9800 .
C3_14 H3B_14 0.9800 .
C3_14 H3C_14 0.9800 .
O1_15 C1_15 1.414(9) .
C1_15 C2_15 1.5101(11) .
C1_15 H1A_15 0.9900 .
C1_15 H1B_15 0.9900 .
C2_15 C4_15 1.5100(11) .
C2_15 C3_15 1.5100(12) .
C2_15 H2_15 1.0000 .
C4_15 H4A_15 0.9800 .
C4_15 H4B_15 0.9800 .
C4_15 H4C_15 0.9800 .
C3_15 H3A_15 0.9800 .
C3_15 H3B_15 0.9800 .
C3_15 H3C_15 0.9800 .
O1_16 C1_16 1.418(10) .
C1_16 C2_16 1.5100(11) .
C1_16 H1A_16 0.9900 .
C1_16 H1B_16 0.9900 .
C2_16 C4_16 1.5101(12) .
C2_16 C3_16 1.5100(11) .
C2_16 H2_16 1.0000 .
C4_16 H4A_16 0.9800 .
C4_16 H4B_16 0.9800 .
C4_16 H4C_16 0.9800 .
C3_16 H3A_16 0.9800 .
C3_16 H3B_16 0.9800 .
C3_16 H3C_16 0.9800 .
O1_17 C1_17 1.409(10) .
C1_17 C2_17 1.5098(11) .
C1_17 H1A_17 0.9900 .
C1_17 H1B_17 0.9900 .
C2_17 C3_17 1.5100(12) .
C2_17 C4_17 1.5100(12) .
C2_17 H2_17 1.0000 .
C4_17 H4A_17 0.9800 .
C4_17 H4B_17 0.9800 .
C4_17 H4C_17 0.9800 .
C3_17 H3A_17 0.9800 .
C3_17 H3B_17 0.9800 .
C3_17 H3C_17 0.9800 .
O1_18 C1_18 1.409(10) .
C1_18 C2_18 1.5101(12) .
C1_18 H1A_18 0.9900 .
C1_18 H1B_18 0.9900 .
C2_18 C3_18 1.5100(11) .
C2_18 C4_18 1.5101(13) .
C2_18 H2_18 1.0000 .
C4_18 H4A_18 0.9800 .
C4_18 H4B_18 0.9800 .
C4_18 H4C_18 0.9800 .
C3_18 H3A_18 0.9800 .
C3_18 H3B_18 0.9800 .
C3_18 H3C_18 0.9800 .
O1_19 C1_19 1.417(9) .
C1_19 C2_19 1.5100(11) .
C1_19 H1A_19 0.9900 .
C1_19 H1B_19 0.9900 .
C2_19 C3_19 1.5100(12) .
C2_19 C4_19 1.5099(12) .
C2_19 H2_19 1.0000 .
C4_19 H4A_19 0.9800 .
C4_19 H4B_19 0.9800 .
C4_19 H4C_19 0.9800 .
C3_19 H3A_19 0.9800 .
C3_19 H3B_19 0.9800 .
C3_19 H3C_19 0.9800 .
O1_20 C1_20 1.419(9) .
C1_20 C2_20 1.5100(11) .
C1_20 H1A_20 0.9900 .
C1_20 H1B_20 0.9900 .
C2_20 C3_20 1.5100(11) .
C2_20 C4_20 1.5100(13) .
C2_20 H2_20 1.0000 .
C4_20 H4A_20 0.9800 .
C4_20 H4B_20 0.9800 .
C4_20 H4C_20 0.9800 .
C3_20 H3A_20 0.9800 .
C3_20 H3B_20 0.9800 .
C3_20 H3C_20 0.9800 .
O1_21 C1_21 1.407(9) .
C1_21 C2_21 1.5099(11) .
C1_21 H1A_21 0.9900 .
C1_21 H1B_21 0.9900 .
C2_21 C4_21 1.5099(12) .
C2_21 C3_21 1.5099(13) .
C2_21 H2_21 1.0000 .
C4_21 H4A_21 0.9800 .
C4_21 H4B_21 0.9800 .
C4_21 H4C_21 0.9800 .
C3_21 H3A_21 0.9800 .
C3_21 H3B_21 0.9800 .
C3_21 H3C_21 0.9800 .
O1_22 C1_22 1.404(9) .
C1_22 C2_22 1.5099(11) .
C1_22 H1A_22 0.9900 .
C1_22 H1B_22 0.9900 .
C2_22 C3_22 1.5100(11) .
C2_22 C4_22 1.5101(12) .
C2_22 H2_22 1.0000 .
C4_22 H4A_22 0.9800 .
C4_22 H4B_22 0.9800 .
C4_22 H4C_22 0.9800 .
C3_22 H3A_22 0.9800 .
C3_22 H3B_22 0.9800 .
C3_22 H3C_22 0.9800 .
C9_23 Cl3_23 1.740(9) .
C9_23 Cl2_23 1.743(9) .
C9_23 Cl1_23 1.748(9) .
C9_23 H9_23 1.0000 .
C9_24 Cl1_24 1.737(10) .
C9_24 Cl2_24 1.744(10) .
C9_24 Cl3_24 1.755(9) .
C9_24 H9_24 1.0000 .
Cl3_24 Cl3_34 2.32(3) 2_666
C9_25 Cl2_25 1.743(9) .
C9_25 Cl1_25 1.760(9) .
C9_25 Cl3_25 1.761(9) .
C9_25 H9_25 1.0000 .
C9_26 Cl2_26 1.734(10) .
C9_26 Cl3_26 1.751(10) .
C9_26 Cl1_26 1.755(10) .
C9_26 H9_26 1.0000 .
C9_27 Cl1_27 1.744(11) .
C9_27 Cl2_27 1.745(11) .
C9_27 Cl3_27 1.750(11) .
C9_27 H9_27 1.0000 .
C9_29 Cl3_29 1.750(10) .
C9_29 Cl2_29 1.751(10) .
C9_29 Cl1_29 1.751(11) .
C9_29 H9_29 1.0000 .
C9_30 Cl3_30 1.744(10) .
C9_30 Cl2_30 1.748(10) .
C9_30 Cl1_30 1.752(10) .
C9_30 H9_30 1.0000 .
Cl3_31 C9_31 1.741(10) .
Cl1_31 C9_31 1.740(10) .
Cl2_31 C9_31 1.743(10) .
C9_31 H9_31 1.0000 .
Cl1_32 C9_32 1.751(11) .
C9_32 Cl3_32 1.751(11) .
C9_32 Cl2_32 1.751(11) .
C9_32 H9_32 1.0000 .
C9_33 Cl3_33 1.748(11) .
C9_33 Cl1_33 1.749(11) .
C9_33 Cl2_33 1.750(11) .
C9_33 H9_33 1.0000 .
C9_34 Cl2_34 1.752(11) .
C9_34 Cl3_34 1.756(11) .
C9_34 Cl1_34 1.757(11) .
C9_34 H9_34 1.0000 .
Cl3_34 Cl3_24 2.32(3) 2_666
C9_36 Cl3_36 1.745(10) .
C9_36 Cl2_36 1.746(10) .
C9_36 Cl1_36 1.750(10) .
C9_36 H9_36 1.0000 .
C9_37 Cl1_37 1.743(10) .
C9_37 Cl3_37 1.748(10) .
C9_37 Cl2_37 1.748(10) .
C9_37 H9_37 1.0000 .
Cl1_38 C9_38 1.749(10) .
Cl2_38 C9_38 1.758(10) .
Cl3_38 C9_38 1.744(10) .
C9_38 H9_38 1.0000 .
C9_39 Cl1_39 1.742(10) .
C9_39 Cl2_39 1.745(10) .
C9_39 Cl3_39 1.747(10) .
C9_39 H9_39 1.0000 .
C9_35 Cl1_35 1.740(11) .
C9_35 Cl2_35 1.740(11) .
C9_35 Cl3_35 1.741(11) .
C9_35 H9_35 1.0000 .
C9_42 Cl1_42 1.753(11) .
C9_42 Cl3_42 1.754(11) .
C9_42 Cl2_42 1.755(11) .
C9_42 H9_42 1.0000 .
Cl1_43 C9_43 1.739(11) .
C9_43 Cl2_43 1.741(11) .
C9_43 Cl3_43 1.743(11) .
C9_43 H9_43 1.0000 .
C9_45 Cl2_45 1.744(11) .
C9_45 Cl1_45 1.744(11) .
C9_45 Cl3_45 1.747(11) .
C9_45 H9_45 1.0000 .
C9_44 Cl2_44 1.750(11) .
C9_44 Cl1_44 1.751(11) .
C9_44 Cl3_44 1.753(11) .
C9_44 H9_44 1.0000 .
C9_46 Cl3_46 1.749(11) .
C9_46 Cl1_46 1.750(11) .
C9_46 Cl2_46 1.752(11) .
C9_46 H9_46 1.0000 .
C9_41 Cl3_41 1.724(9) .
C9_41 Cl1_41 1.740(9) .
C9_41 Cl2_41 1.743(9) .
C9_41 H9_41 1.0000 .
C9_28 Cl1_28 1.733(10) .
C9_28 Cl2_28 1.742(10) .
C9_28 Cl3_28 1.747(10) .
C9_28 H9_28 1.0000 .
Cl1_40 C9_40 1.756(11) .
Cl1_40 Cl1_40 1.80(4) 2_776
Cl2_40 C9_40 1.745(11) .
C9_40 Cl3_40 1.761(11) .
C9_40 H9_40 1.0000 .

loop_
_geom_hbond_atom_site_label_D
_geom_hbond_atom_site_label_H
_geom_hbond_atom_site_label_A
_geom_hbond_distance_DH
_geom_hbond_distance_HA
_geom_hbond_distance_DA
_geom_hbond_angle_DHA
O2F H2FA N8A 0.97 1.85 2.802(16) 164.5
O4F H4F N1C 0.97 1.82 2.761(13) 160.5
O5F H5F N6A 1.01 2.63 3.450(14) 139.0
C7B H7B O1F 0.95 2.28 3.223(18) 175.9
C8B H8B O3F 0.95 2.25 3.197(13) 172.0
N6D H6D O1F 0.88 2.26 3.114(19) 162.7
N7D H7D O3F 0.88 2.30 3.146(18) 160.8
O2L H2LA N5G 0.96 2.59 3.470(17) 151.7
O2L H2LA N6G 0.96 2.33 3.15(2) 142.4
O4L H4L N1I 0.98 1.74 2.698(14) 166.6
O5L H5L O1L 0.98 1.95 2.56(2) 118.0
O5L H5L N8G 0.98 2.41 3.182(15) 135.9
C7H H7H O5L 0.95 2.61 3.546(16) 169.0
C8H H8H O3L 0.95 2.33 3.281(12) 174.5
N5J H5J O1L 0.88 2.09 2.97(2) 173.7
N7J H7J O3L 0.88 2.50 3.31(2) 153.9
O1W H1WA O10J 0.84 2.14 2.971(18) 172.6

loop_
_geom_torsion_atom_site_label_1
_geom_torsion_atom_site_label_2
_geom_torsion_atom_site_label_3
_geom_torsion_atom_site_label_4
_geom_torsion
_geom_torsion_site_symmetry_1
_geom_torsion_site_symmetry_4
O1F C1F C2F O5F -163(2) . .
O2F C1F C2F O5F 21(2) . .
O1F C1F C2F C3F 69(3) . .
O2F C1F C2F C3F -107.0(16) . .
C1F C2F C3F C4F -160.9(16) . .
O5F C2F C3F C4F 65.6(18) . .
C2F C3F C4F O3F 57.6(19) . .
C2F C3F C4F O4F -124.6(14) . .
O1L C1L C2L O5L 2(3) . .
O2L C1L C2L O5L -172.3(17) . .
O1L C1L C2L C3L 125(2) . .
O2L C1L C2L C3L -50(3) . .
O5L C2L C3L C4L -155.0(18) . .
C1L C2L C3L C4L 86(2) . .
C2L C3L C4L O3L 47(3) . .
C2L C3L C4L O4L -138.8(18) . .
C9A C1A C2A C3A 0.0 . .
N1A C1A C2A C3A -167.9(9) . .
C1A C2A C3A C4A 0.0 . .
C2A C3A C4A C5A 0.0 . .
C3A C4A C5A C9A 0.0 . .
C3A C4A C5A C6A 180.0 . .
C4A C5A C9A N2A 180.0 . .
C6A C5A C9A N2A 0.0 . .
C4A C5A C9A C1A 0.0 . .
C6A C5A C9A C1A 180.0 . .
C2A C1A C9A C5A 0.0 . .
N1A C1A C9A C5A 167.8(8) . .
C2A C1A C9A N2A 180.0 . .
N1A C1A C9A N2A -12.2(8) . .
C5A C9A N2A C8A 0.0 . .
C1A C9A N2A C8A 180.0 . .
C9A N2A C8A C7A 0.0 . .
C9A N2A C8A C1D 174.7(7) . .
N2A C8A C7A C6A 0.0 . .
C1D C8A C7A C6A -174.4(8) . .
C8A C7A C6A O1_1 -176.9(8) . .
C8A C7A C6A C5A 0.0 . .
C9A C5A C6A O1_1 177.1(7) . .
C4A C5A C6A O1_1 -2.9(7) . .
C9A C5A C6A C7A 0.0 . .
C4A C5A C6A C7A 180.0 . .
N1D C10A C11A C12A -177.5(13) . .
C18A C10A C11A C12A 4(2) . .
C10A C11A C12A C13A 3(2) . .
C11A C12A C13A C14A -6(2) . .
C12A C13A C14A C15A 178.5(14) . .
C12A C13A C14A C18A 2(2) . .
C13A C14A C15A C16A 179.5(13) . .
C18A C14A C15A C16A -4(2) . .
C13A C14A C15A O1_2 -2(2) . .
C18A C14A C15A O1_2 174.8(12) . .
O1_2 C15A C16A C17A -178.8(14) . .
C14A C15A C16A C17A 0(2) . .
C15A C16A C17A N3A 4(2) . .
C15A C16A C17A C2D -176.4(13) . .
C11A C10A C18A N3A 174.8(13) . .
N1D C10A C18A N3A -3.6(19) . .
C11A C10A C18A C14A -8(2) . .
N1D C10A C18A C14A 173.8(12) . .
C15A C14A C18A N3A 5(2) . .
C13A C14A C18A N3A -178.2(12) . .
C15A C14A C18A C10A -172.1(13) . .
C13A C14A C18A C10A 5(2) . .
N2D C19A C20A C21A -176.9(13) . .
C27A C19A C20A C21A 2(2) . .
C19A C20A C21A C22A 2(2) . .
C20A C21A C22A C23A -2(2) . .
C21A C22A C23A C27A -2(2) . .
C21A C22A C23A C24A 178.1(13) . .
C22A C23A C24A O1_3 -5.6(19) . .
C27A C23A C24A O1_3 174.7(11) . .
C22A C23A C24A C25A 176.8(14) . .
C27A C23A C24A C25A -2.8(19) . .
O1_3 C24A C25A C26A -177.4(13) . .
C23A C24A C25A C26A 0(2) . .
C24A C25A C26A N4A 3(2) . .
C24A C25A C26A C3D -174.7(13) . .
C20A C19A C27A N4A 176.2(13) . .
N2D C19A C27A N4A -4.5(17) . .
C20A C19A C27A C23A -5.8(18) . .
N2D C19A C27A C23A 173.5(11) . .
C22A C23A C27A N4A -176.2(13) . .
C24A C23A C27A N4A 3.5(18) . .
C22A C23A C27A C19A 5.8(18) . .
C24A C23A C27A C19A -174.5(11) . .
F1A C29A C28A C33A -177.8(9) . .
C30A C29A C28A C33A 0.0 . .
F1A C29A C28A N3D -1.4(10) . .
C30A C29A C28A N3D 176.4(10) . .
C29A C28A C33A C32A 0.0 . .
N3D C28A C33A C32A -176.1(10) . .
C28A C33A C32A C31A 0.0 . .
C33A C32A C31A C30A 0.0 . .
C32A C31A C30A N4D -179.8(11) . .
C32A C31A C30A C29A 0.0 . .
F1A C29A C30A N4D -2.3(10) . .
C28A C29A C30A N4D 179.8(10) . .
F1A C29A C30A C31A 177.8(9) . .
C28A C29A C30A C31A 0.0 . .
C2A C1A N1A O2A 128.2(12) . .
C9A C1A N1A O2A -39.7(16) . .
C2A C1A N1A O1A -51.9(13) . .
C9A C1A N1A O1A 140.2(10) . .
C16A C17A N3A C18A -3(2) . .
C2D C17A N3A C18A 177.5(12) . .
C10A C18A N3A C17A 175.6(13) . .
C14A C18A N3A C17A -1.7(19) . .
C19A C27A N4A C26A 177.0(12) . .
C23A C27A N4A C26A -0.8(18) . .
C25A C26A N4A C27A -2.6(19) . .
C3D C26A N4A C27A 175.3(11) . .
C41A N5A C34A C35A 0.0 . .
C41A N5A C34A C4D 177.5(9) . .
N5A C34A C35A C36A 0.0 . .
C4D C34A C35A C36A -177.4(10) . .
C34A C35A C36A C37A 0.0 . .
C34A C35A C36A O1_4 -179.9(8) . .
C35A C36A C37A C41A 0.0 . .
O1_4 C36A C37A C41A 179.9(8) . .
C35A C36A C37A C38A 180.0 . .
O1_4 C36A C37A C38A -0.1(8) . .
C36A C37A C41A N6A 180.0 . .
C38A C37A C41A N6A 0.0 . .
C36A C37A C41A N5A 0.0 . .
C38A C37A C41A N5A 180.0 . .
C34A N5A C41A N6A 180.0 . .
C34A N5A C41A C37A 0.0 . .
C37A C41A N6A C40A 0.0 . .
N5A C41A N6A C40A 180.0 . .
C41A N6A C40A N5D 175.9(9) . .
C41A N6A C40A C39A 0.0 . .
N5D C40A C39A C38A -175.0(11) . .
N6A C40A C39A C38A 0.0 . .
C40A C39A C38A C37A 0.0 . .
C36A C37A C38A C39A 180.0 . .
C41A C37A C38A C39A 0.0 . .
C49A N7A C42A C43A 0.0 . .
C49A N7A C42A C5D -177.9(12) . .
N7A C42A C43A C44A 0.0 . .
C5D C42A C43A C44A 177.6(13) . .
C42A C43A C44A O1_5 179.3(13) . .
C42A C43A C44A C45A 0.0 . .
O1_5 C44A C45A C49A -179.3(14) . .
C43A C44A C45A C49A 0.0 . .
O1_5 C44A C45A C46A 0.7(14) . .
C43A C44A C45A C46A 180.0 . .
C44A C45A C49A N8A 180.0 . .
C46A C45A C49A N8A 0.0 . .
C44A C45A C49A N7A 0.0 . .
C46A C45A C49A N7A 180.0 . .
C42A N7A C49A N8A 180.0 . .
C42A N7A C49A C45A 0.0 . .
C45A C49A N8A C48A 0.0 . .
N7A C49A N8A C48A 180.0 . .
C49A N8A C48A N6D 177.4(11) . .
C49A N8A C48A C47A 0.0 . .
N6D C48A C47A C46A -176.9(13) . .
N8A C48A C47A C46A 0.0 . .
C48A C47A C46A C45A 0.0 . .
C49A C45A C46A C47A 0.0 . .
C44A C45A C46A C47A 180.0 . .
N2B C6B C7B C8B 0.0 . .
C5B C6B C7B C8B -179.5(11) . .
C6B C7B C8B C9B 0.0 . .
C7B C8B C9B N3B 0.0 . .
C7B C8B C9B C10B -179.9(12) . .
C8B C9B N3B N2B 0.0 . .
C10B C9B N3B N2B 180.0(9) . .
C9B N3B N2B C6B 0.0 . .
C7B C6B N2B N3B 0.0 . .
C5B C6B N2B N3B 179.6(9) . .
C5B N1B C1B C2B 0.0 . .
C5B N1B C1B C6D 177.5(15) . .
N1B C1B C2B C3B 0.0 . .
C6D C1B C2B C3B -177.6(15) . .
C1B C2B C3B C4B 0.0 . .
C2B C3B C4B C5B 0.0 . .
C3B C4B C5B N1B 0.0 . .
C3B C4B C5B C6B -176.8(10) . .
C1B N1B C5B C4B 0.0 . .
C1B N1B C5B C6B 177.0(10) . .
C7B C6B C5B C4B -179.5(6) . .
N2B C6B C5B C4B 0.9(10) . .
C7B C6B C5B N1B 3.5(12) . .
N2B C6B C5B N1B -176.0(6) . .
C10B N4B C14B C13B 0.0 . .
C10B N4B C14B C7D 176.0(13) . .
N4B C14B C13B C12B 0.0 . .
C7D C14B C13B C12B -176.0(13) . .
C14B C13B C12B C11B 0.0 . .
C13B C12B C11B C10B 0.0 . .
C12B C11B C10B N4B 0.0 . .
C12B C11B C10B C9B -179.3(11) . .
C14B N4B C10B C11B 0.0 . .
C14B N4B C10B C9B 179.3(10) . .
C8B C9B C10B C11B 168.6(6) . .
N3B C9B C10B C11B -11.4(10) . .
C8B C9B C10B N4B -10.7(13) . .
N3B C9B C10B N4B 169.3(6) . .
F1C C10C C9C C17C -179.1(8) . .
C11C C10C C9C C17C 0.0 . .
F1C C10C C9C N8D -3.1(8) . .
C11C C10C C9C N8D 176.0(8) . .
C10C C9C C17C C16C 0.0 . .
N8D C9C C17C C16C -175.2(9) . .
C9C C17C C16C C15C 0.0 . .
C17C C16C C15C C11C 0.0 . .
C17C C16C C15C C14C 180.0 . .
C16C C15C C11C N3C 180.0 . .
C14C C15C C11C N3C 0.0 . .
C16C C15C C11C C10C 0.0 . .
C14C C15C C11C C10C 180.0 . .
F1C C10C C11C N3C -0.9(8) . .
C9C C10C C11C N3C 180.0 . .
F1C C10C C11C C15C 179.1(8) . .
C9C C10C C11C C15C 0.0 . .
C15C C11C N3C C12C 0.0 . .
C10C C11C N3C C12C 180.0 . .
C11C N3C C12C C13C 0.0 . .
C11C N3C C12C C9D 176.7(9) . .
N3C C12C C13C C14C 0.0 . .
C9D C12C C13C C14C -176.3(10) . .
C12C C13C C14C O1_7 -176.7(10) . .
C12C C13C C14C C15C 0.0 . .
C16C C15C C14C O1_7 -3.3(10) . .
C11C C15C C14C O1_7 176.7(10) . .
C16C C15C C14C C13C 180.0 . .
C11C C15C C14C C13C 0.0 . .
C23C C18C C19C C20C 1(3) . .
N9D C18C C19C C20C -177.9(14) . .
C23C C18C C19C F2C 178.2(13) . .
N9D C18C C19C F2C -1(2) . .
C18C C19C C20C N10D 177.3(14) . .
F2C C19C C20C N10D 0(2) . .
C18C C19C C20C C21C -2(2) . .
F2C C19C C20C C21C -179.1(12) . .
C19C C20C C21C C22C -1(2) . .
N10D C20C C21C C22C 179.7(14) . .
C20C C21C C22C C23C 5(2) . .
C19C C18C C23C C22C 2(2) . .
N9D C18C C23C C22C -178.4(14) . .
C21C C22C C23C C18C -5(2) . .
N4C C24C C25C C26C -4(2) . .
C10D C24C C25C C26C 179.9(13) . .
C24C C25C C26C O1_8 179.4(12) . .
C24C C25C C26C C27C 3(2) . .
O1_8 C26C C27C C32C -178.4(12) . .
C25C C26C C27C C32C -1(2) . .
O1_8 C26C C27C C28C 2(2) . .
C25C C26C C27C C28C 179.3(14) . .
C32C C27C C28C C29C -2(2) . .
C26C C27C C28C C29C 177.0(13) . .
C27C C28C C29C C30C 1(2) . .
C28C C29C C30C C31C 1.9(19) . .
C28C C29C C30C N11D -173.8(13) . .
N11D C30C C31C F3C -4.6(17) . .
C29C C30C C31C F3C 179.3(11) . .
N11D C30C C31C C32C 172.3(12) . .
C29C C30C C31C C32C -4(2) . .
C28C C27C C32C N4C -179.6(13) . .
C26C C27C C32C N4C 1.2(19) . .
C28C C27C C32C C31C 0.5(19) . .
C26C C27C C32C C31C -178.7(12) . .
C30C C31C C32C N4C -177.3(13) . .
F3C C31C C32C N4C -0.4(18) . .
C30C C31C C32C C27C 3(2) . .
F3C C31C C32C C27C 179.5(11) . .
C8C N1C C1C N7D 176.2(8) . .
C8C N1C C1C C2C 0.0 . .
N7D C1C C2C C3C -175.2(10) . .
N1C C1C C2C C3C 0.0 . .
C1C C2C C3C C4C 0.0 . .
C2C C3C C4C C8C 0.0 . .
C2C C3C C4C C5C 180.0 . .
C3C C4C C8C N2C 180.0 . .
C5C C4C C8C N2C 0.0 . .
C3C C4C C8C N1C 0.0 . .
C5C C4C C8C N1C 180.0 . .
C1C N1C C8C C4C 0.0 . .
C1C N1C C8C N2C 180.0 . .
C4C C8C N2C C7C 0.0 . .
N1C C8C N2C C7C 180.0 . .
C8C N2C C7C C6C 0.0 . .
C8C N2C C7C C8D -176.4(9) . .
N2C C7C C6C C5C 0.0 . .
C8D C7C C6C C5C 175.7(10) . .
C7C C6C C5C O1_6 175.2(9) . .
C7C C6C C5C C4C 0.0 . .
C8C C4C C5C O1_6 -175.1(9) . .
C3C C4C C5C O1_6 4.9(9) . .
C8C C4C C5C C6C 0.0 . .
C3C C4C C5C C6C 180.0 . .
C25C C24C N4C C32C 3.5(19) . .
C10D C24C N4C C32C 180.0(11) . .
C27C C32C N4C C24C -2.1(19) . .
C31C C32C N4C C24C 177.8(12) . .
C41C N5C C33C C34C 0.0 . .
C41C N5C C33C C11D 177.7(8) . .
N5C C33C C34C C35C 0.0 . .
C11D C33C C34C C35C -177.6(8) . .
C33C C34C C35C O1_9 175.4(7) . .
C33C C34C C35C C36C 0.0 . .
O1_9 C35C C36C C41C -175.5(7) . .
C34C C35C C36C C41C 0.0 . .
O1_9 C35C C36C C37C 4.5(7) . .
C34C C35C C36C C37C 180.0 . .
C37C C36C C41C C40C 0.0 . .
C35C C36C C41C C40C 180.0 . .
C37C C36C C41C N5C 180.0 . .
C35C C36C C41C N5C 0.0 . .
C33C N5C C41C C36C 0.0 . .
C33C N5C C41C C40C 180.0 . .
C36C C41C C40C C39C 0.0 . .
N5C C41C C40C C39C 180.0 . .
C36C C41C C40C N12D 175.9(7) . .
N5C C41C C40C N12D -4.1(7) . .
C41C C40C C39C C38C 0.0 . .
N12D C40C C39C C38C -175.6(8) . .
C40C C39C C38C C37C 0.0 . .
C39C C38C C37C C36C 0.0 . .
C41C C36C C37C C38C 0.0 . .
C35C C36C C37C C38C 180.0 . .
C50C N6C C42C C43C 0.0 . .
C50C N6C C42C C12D 173.2(8) . .
N6C C42C C43C C44C 0.0 . .
C12D C42C C43C C44C -173.0(8) . .
C42C C43C C44C O1_10 -171.5(8) . .
C42C C43C C44C C45C 0.0 . .
O1_10 C44C C45C C50C 171.7(8) . .
C43C C44C C45C C50C 0.0 . .
O1_10 C44C C45C C46C -8.3(8) . .
C43C C44C C45C C46C 180.0 . .
C44C C45C C50C C49C 180.0 . .
C46C C45C C50C C49C 0.0 . .
C44C C45C C50C N6C 0.0 . .
C46C C45C C50C N6C 180.0 . .
C42C N6C C50C C49C 180.0 . .
C42C N6C C50C C45C 0.0 . .
C45C C50C C49C C48C 0.0 . .
N6C C50C C49C C48C 180.0 . .
C45C C50C C49C N13D 169.2(7) . .
N6C C50C C49C N13D -10.8(7) . .
C50C C49C C48C C47C 0.0 . .
N13D C49C C48C C47C -168.1(8) . .
C49C C48C C47C C46C 0.0 . .
C48C C47C C46C C45C 0.0 . .
C50C C45C C46C C47C 0.0 . .
C44C C45C C46C C47C 180.0 . .
C59C N7C C51C C52C 0.0 . .
C59C N7C C51C C13D 173.2(7) . .
N7C C51C C52C C53C 0.0 . .
C13D C51C C52C C53C -173.0(8) . .
C51C C52C C53C O1_11 -178.6(8) . .
C51C C52C C53C C54C 0.0 . .
O1_11 C53C C54C C59C 178.6(7) . .
C52C C53C C54C C59C 0.0 . .
O1_11 C53C C54C C55C -1.4(7) . .
C52C C53C C54C C55C 180.0 . .
C53C C54C C59C C58C 180.0 . .
C55C C54C C59C C58C 0.0 . .
C53C C54C C59C N7C 0.0 . .
C55C C54C C59C N7C 180.0 . .
C51C N7C C59C C54C 0.0 . .
C51C N7C C59C C58C 180.0 . .
C54C C59C C58C C57C 0.0 . .
N7C C59C C58C C57C 180.0 . .
C54C C59C C58C N8C 170.3(8) . .
N7C C59C C58C N8C -9.7(8) . .
C59C C58C C57C C56C 0.0 . .
N8C C58C C57C C56C -171.6(7) . .
C58C C57C C56C C55C 0.0 . .
C57C C56C C55C C54C 0.0 . .
C53C C54C C55C C56C 180.0 . .
C59C C54C C55C C56C 0.0 . .
C57C C58C N8C O1C -18.0(13) . .
C59C C58C N8C O1C 171.1(9) . .
C57C C58C N8C O2C 167.1(10) . .
C59C C58C N8C O2C -3.8(15) . .
N2A C8A C1D O1D 162.0(10) . .
C7A C8A C1D O1D -23.5(15) . .
N2A C8A C1D N1D -15.7(12) . .
C7A C8A C1D N1D 158.8(8) . .
N3A C17A C2D O2D 165.2(13) . .
C16A C17A C2D O2D -14(2) . .
N3A C17A C2D N2D -14.4(19) . .
C16A C17A C2D N2D 166.0(13) . .
N4A C26A C3D O3D 174.6(12) . .
C25A C26A C3D O3D -7.4(19) . .
N4A C26A C3D N3D -2.3(17) . .
C25A C26A C3D N3D 175.8(12) . .
N5A C34A C4D O4D 171.8(14) . .
C35A C34A C4D O4D -11(2) . .
N5A C34A C4D N4D -6.2(16) . .
C35A C34A C4D N4D 171.3(9) . .
N7A C42A C5D O5D 173.6(17) . .
C43A C42A C5D O5D -4(3) . .
N7A C42A C5D N5D -11.3(19) . .
C43A C42A C5D N5D 170.9(11) . .
C2B C1B C6D O6D -4(2) . .
N1B C1B C6D O6D 178.0(13) . .
C2B C1B C6D N6D 175.5(13) . .
N1B C1B C6D N6D -2(2) . .
C13B C14B C7D O7D 0(2) . .
N4B C14B C7D O7D -176.2(11) . .
C13B C14B C7D N7D -178.6(10) . .
N4B C14B C7D N7D 5.4(19) . .
N2C C7C C8D O8D 179.4(12) . .
C6C C7C C8D O8D 3(2) . .
N2C C7C C8D N8D -4.5(16) . .
C6C C7C C8D N8D 179.5(9) . .
C13C C12C C9D O9D -9(2) . .
N3C C12C C9D O9D 174.5(13) . .
C13C C12C C9D N9D 170.7(9) . .
N3C C12C C9D N9D -5.8(16) . .
N4C C24C C10D O10D -178.8(13) . .
C25C C24C C10D O10D -2(2) . .
N4C C24C C10D N10D 0.1(17) . .
C25C C24C C10D N10D 176.6(13) . .
N5C C33C C11D O11D 175.3(10) . .
C34C C33C C11D O11D -7.0(16) . .
N5C C33C C11D N11D -7.0(13) . .
C34C C33C C11D N11D 170.6(8) . .
C43C C42C C12D O12D -17.0(17) . .
N6C C42C C12D O12D 169.9(11) . .
C43C C42C C12D N12D 168.9(8) . .
N6C C42C C12D N12D -4.2(14) . .
N7C C51C C13D O13D 169.2(10) . .
C52C C51C C13D O13D -17.7(15) . .
N7C C51C C13D N13D -9.6(13) . .
C52C C51C C13D N13D 163.5(8) . .
O1D C1D N1D C10A 2(2) . .
C8A C1D N1D C10A 179.0(11) . .
C11A C10A N1D C1D -6(2) . .
C18A C10A N1D C1D 172.2(12) . .
O2D C2D N2D C19A -6(2) . .
C17A C2D N2D C19A 173.2(13) . .
C20A C19A N2D C2D -2(2) . .
C27A C19A N2D C2D 178.7(13) . .
O3D C3D N3D C28A 0(2) . .
C26A C3D N3D C28A 177.1(11) . .
C29A C28A N3D C3D 176.5(11) . .
C33A C28A N3D C3D -7.2(16) . .
C31A C30A N4D C4D -1.6(19) . .
C29A C30A N4D C4D 178.5(13) . .
O4D C4D N4D C30A 4(3) . .
C34A C4D N4D C30A -177.9(11) . .
N6A C40A N5D C5D -174.3(14) . .
C39A C40A N5D C5D 1(2) . .
O5D C5D N5D C40A -3(3) . .
C42A C5D N5D C40A -177.1(13) . .
N8A C48A N6D C6D -177.6(14) . .
C47A C48A N6D C6D 0(2) . .
O6D C6D N6D C48A 3(3) . .
C1B C6D N6D C48A -177.1(15) . .
O7D C7D N7D C1C 3(2) . .
C14B C7D N7D C1C -179.2(12) . .
C2C C1C N7D C7D -12.5(17) . .
N1C C1C N7D C7D 171.8(11) . .
O8D C8D N8D C9C -1(3) . .
C7C C8D N8D C9C -176.3(11) . .
C17C C9C N8D C8D -10.6(18) . .
C10C C9C N8D C8D 173.8(12) . .
O9D C9D N9D C18C -1(3) . .
C12C C9D N9D C18C 179.0(14) . .
C19C C18C N9D C9D -178.2(16) . .
C23C C18C N9D C9D 3(3) . .
O10D C10D N10D C20C 1(3) . .
C24C C10D N10D C20C -177.3(13) . .
C19C C20C N10D C10D 174.3(14) . .
C21C C20C N10D C10D -6(3) . .
O11D C11D N11D C30C -5(2) . .
C33C C11D N11D C30C 177.3(11) . .
C31C C30C N11D C11D 175.8(13) . .
C29C C30C N11D C11D -9(2) . .
O12D C12D N12D C40C -2(2) . .
C42C C12D N12D C40C 171.5(10) . .
C41C C40C N12D C12D 170.8(11) . .
C39C C40C N12D C12D -13.5(15) . .
O13D C13D N13D C49C 1(2) . .
C51C C13D N13D C49C 179.8(9) . .
C50C C49C N13D C13D 178.5(10) . .
C48C C49C N13D C13D -12.8(14) . .
C9G C1G C2G C3G 0.0 . .
N1G C1G C2G C3G -168.1(8) . .
C1G C2G C3G C4G 0.0 . .
C2G C3G C4G C5G 0.0 . .
C3G C4G C5G C9G 0.0 . .
C3G C4G C5G C6G 180.0 . .
C4G C5G C9G N2G 180.0 . .
C6G C5G C9G N2G 0.0 . .
C4G C5G C9G C1G 0.0 . .
C6G C5G C9G C1G 180.0 . .
C2G C1G C9G N2G 180.0 . .
N1G C1G C9G N2G -12.1(8) . .
C2G C1G C9G C5G 0.0 . .
N1G C1G C9G C5G 167.9(8) . .
C5G C9G N2G C8G 0.0 . .
C1G C9G N2G C8G 180.0 . .
C9G N2G C8G C7G 0.0 . .
C9G N2G C8G C1J 169.7(8) . .
N2G C8G C7G C6G 0.0 . .
C1J C8G C7G C6G -169.4(8) . .
C8G C7G C6G O1_12 -176.7(8) . .
C8G C7G C6G C5G 0.0 . .
C4G C5G C6G O1_12 -3.3(7) . .
C9G C5G C6G O1_12 176.7(7) . .
C4G C5G C6G C7G 180.0 . .
C9G C5G C6G C7G 0.0 . .
N1J C10G C11G C12G 179.9(14) . .
C18G C10G C11G C12G 0(2) . .
C10G C11G C12G C13G 4(3) . .
C11G C12G C13G C14G -3(3) . .
C12G C13G C14G C18G -2(3) . .
C12G C13G C14G C15G 178.6(16) . .
C18G C14G C15G C16G -6(2) . .
C13G C14G C15G C16G 174.2(16) . .
C18G C14G C15G O1_13 176.0(13) . .
C13G C14G C15G O1_13 -4(2) . .
O1_13 C15G C16G C17G 179.6(14) . .
C14G C15G C16G C17G 1(2) . .
C15G C16G C17G N3G 1(2) . .
C15G C16G C17G C2J -176.3(14) . .
C13G C14G C18G N3G -171.8(14) . .
C15G C14G C18G N3G 8(2) . .
C13G C14G C18G C10G 6(2) . .
C15G C14G C18G C10G -174.6(13) . .
C11G C10G C18G C14G -5(2) . .
N1J C10G C18G C14G 175.2(13) . .
C11G C10G C18G N3G 172.9(13) . .
N1J C10G C18G N3G -7.2(19) . .
C27G C19G C20G C21G 0.0 . .
N2J C19G C20G C21G -169.5(8) . .
C19G C20G C21G C22G 0.0 . .
C20G C21G C22G C23G 0.0 . .
C21G C22G C23G C27G 0.0 . .
C21G C22G C23G C24G 180.0 . .
C22G C23G C27G N4G 180.0 . .
C24G C23G C27G N4G 0.0 . .
C22G C23G C27G C19G 0.0 . .
C24G C23G C27G C19G 180.0 . .
C20G C19G C27G C23G 0.0 . .
N2J C19G C27G C23G 170.4(7) . .
C20G C19G C27G N4G 180.0 . .
N2J C19G C27G N4G -9.6(7) . .
C23G C27G N4G C26G 0.0 . .
C19G C27G N4G C26G 180.0 . .
C27G N4G C26G C25G 0.0 . .
C27G N4G C26G C3J 173.3(8) . .
N4G C26G C25G C24G 0.0 . .
C3J C26G C25G C24G -172.8(8) . .
C26G C25G C24G C23G 0.0 . .
C26G C25G C24G O1_14 -173.9(8) . .
C27G C23G C24G C25G 0.0 . .
C22G C23G C24G C25G 180.0 . .
C27G C23G C24G O1_14 174.0(8) . .
C22G C23G C24G O1_14 -6.0(8) . .
C33G C28G C29G F1G 179.4(12) . .
N3J C28G C29G F1G 2(2) . .
C33G C28G C29G C30G -6(2) . .
N3J C28G C29G C30G 176.3(13) . .
C28G C29G C30G C31G 4(2) . .
F1G C29G C30G C31G 178.9(12) . .
C28G C29G C30G N4J -178.8(14) . .
F1G C29G C30G N4J -4(2) . .
C29G C30G C31G C32G -2(2) . .
N4J C30G C31G C32G -178.4(13) . .
C30G C31G C32G C33G 2(2) . .
C31G C32G C33G C28G -3(2) . .
C29G C28G C33G C32G 6(2) . .
N3J C28G C33G C32G -177.4(13) . .
C2G C1G N1G O2G -42.1(13) . .
C9G C1G N1G O2G 149.9(9) . .
C2G C1G N1G O1G 133.6(11) . .
C9G C1G N1G O1G -34.5(15) . .
C16G C17G N3G C18G 1(2) . .
C2J C17G N3G C18G 178.3(11) . .
C14G C18G N3G C17G -6(2) . .
C10G C18G N3G C17G 176.8(12) . .
C41G N5G C34G C35G 0.0 . .
C41G N5G C34G C4J 178.8(9) . .
N5G C34G C35G C36G 0.0 . .
C4J C34G C35G C36G -178.7(10) . .
C34G C35G C36G O1_15 -178.9(12) . .
C34G C35G C36G C37G 0.0 . .
O1_15 C36G C37G C41G 179.0(11) . .
C35G C36G C37G C41G 0.0 . .
O1_15 C36G C37G C38G -1.0(11) . .
C35G C36G C37G C38G 180.0 . .
C36G C37G C41G N6G 180.0 . .
C38G C37G C41G N6G 0.0 . .
C36G C37G C41G N5G 0.0 . .
C38G C37G C41G N5G 180.0 . .
C34G N5G C41G C37G 0.0 . .
C34G N5G C41G N6G 180.0 . .
C37G C41G N6G C40G 0.0 . .
N5G C41G N6G C40G 180.0 . .
C41G N6G C40G N5J 176.2(11) . .
C41G N6G C40G C39G 0.0 . .
N5J C40G C39G C38G -175.5(13) . .
N6G C40G C39G C38G 0.0 . .
C40G C39G C38G C37G 0.0 . .
C41G C37G C38G C39G 0.0 . .
C36G C37G C38G C39G 180.0 . .
C49G N7G C42G C43G 0.0 . .
C49G N7G C42G C5J 176.6(13) . .
N7G C42G C43G C44G 0.0 . .
C5J C42G C43G C44G -176.0(15) . .
C42G C43G C44G O1_16 179.6(11) . .
C42G C43G C44G C45G 0.0 . .
O1_16 C44G C45G C49G -179.6(11) . .
C43G C44G C45G C49G 0.0 . .
O1_16 C44G C45G C46G 0.4(11) . .
C43G C44G C45G C46G 180.0 . .
C44G C45G C49G N8G 180.0 . .
C46G C45G C49G N8G 0.0 . .
C44G C45G C49G N7G 0.0 . .
C46G C45G C49G N7G 180.0 . .
C42G N7G C49G N8G 180.0 . .
C42G N7G C49G C45G 0.0 . .
C45G C49G N8G C48G 0.0 . .
N7G C49G N8G C48G 180.0 . .
C49G N8G C48G N6J 176.9(9) . .
C49G N8G C48G C47G 0.0 . .
N6J C48G C47G C46G -176.4(11) . .
N8G C48G C47G C46G 0.0 . .
C48G C47G C46G C45G 0.0 . .
C44G C45G C46G C47G 180.0 . .
C49G C45G C46G C47G 0.0 . .
N2H C6H C7H C8H 0.0 . .
C5H C6H C7H C8H -173.0(10) . .
C6H C7H C8H C9H 0.0 . .
C7H C8H C9H N3H 0.0 . .
C7H C8H C9H C10H 177.0(10) . .
C8H C9H N3H N2H 0.0 . .
C10H C9H N3H N2H -177.5(8) . .
C9H N3H N2H C6H 0.0 . .
C7H C6H N2H N3H 0.0 . .
C5H C6H N2H N3H 174.3(9) . .
N3H C9H C10H C11H -10.2(9) . .
C8H C9H C10H C11H 172.6(6) . .
N3H C9H C10H N4H 169.6(5) . .
C8H C9H C10H N4H -7.6(11) . .
N4H C10H C11H C12H 0.0 . .
C9H C10H C11H C12H 179.8(9) . .
C10H C11H C12H C13H 0.0 . .
C11H C12H C13H C14H 0.0 . .
C12H C13H C14H N4H 0.0 . .
C12H C13H C14H C7J 179.4(10) . .
C13H C14H N4H C10H 0.0 . .
C7J C14H N4H C10H -179.3(10) . .
C11H C10H N4H C14H 0.0 . .
C9H C10H N4H C14H -179.8(9) . .
C5H N1H C1H C2H 0.0 . .
C5H N1H C1H C6J 177.5(12) . .
N1H C1H C2H C3H 0.0 . .
C6J C1H C2H C3H -177.5(11) . .
C1H C2H C3H C4H 0.0 . .
C2H C3H C4H C5H 0.0 . .
C3H C4H C5H N1H 0.0 . .
C3H C4H C5H C6H 179.1(10) . .
C1H N1H C5H C4H 0.0 . .
C1H N1H C5H C6H -179.1(9) . .
C7H C6H C5H C4H 174.9(6) . .
N2H C6H C5H C4H 1.3(9) . .
C7H C6H C5H N1H -6.1(11) . .
N2H C6H C5H N1H -179.6(5) . .
F1I C10I C9I N8J -6.4(10) . .
C11I C10I C9I N8J 175.7(10) . .
F1I C10I C9I C17I 177.9(10) . .
C11I C10I C9I C17I 0.0 . .
N8J C9I C17I C16I -174.9(12) . .
C10I C9I C17I C16I 0.0 . .
C9I C17I C16I C15I 0.0 . .
C17I C16I C15I C11I 0.0 . .
C17I C16I C15I C14I 180.0 . .
C16I C15I C11I N3I 180.0 . .
C14I C15I C11I N3I 0.0 . .
C16I C15I C11I C10I 0.0 . .
C14I C15I C11I C10I 180.0 . .
F1I C10I C11I C15I -178.0(9) . .
C9I C10I C11I C15I 0.0 . .
F1I C10I C11I N3I 2.0(9) . .
C9I C10I C11I N3I 180.0 . .
C15I C11I N3I C12I 0.0 . .
C10I C11I N3I C12I 180.0 . .
C11I N3I C12I C13I 0.0 . .
C11I N3I C12I C9J -178.9(10) . .
N3I C12I C13I C14I 0.0 . .
C9J C12I C13I C14I 178.7(11) . .
C12I C13I C14I O1_18 174.3(13) . .
C12I C13I C14I C15I 0.0 . .
C11I C15I C14I O1_18 -174.6(12) . .
C16I C15I C14I O1_18 5.4(12) . .
C11I C15I C14I C13I 0.0 . .
C16I C15I C14I C13I 180.0 . .
C22I C23I C18I N9J -177.2(13) . .
C22I C23I C18I C19I 0.0 . .
N9J C18I C19I F2I -0.4(12) . .
C23I C18I C19I F2I -177.9(11) . .
N9J C18I C19I C20I 177.5(12) . .
C23I C18I C19I C20I 0.0 . .
F2I C19I C20I N10J -2.5(11) . .
C18I C19I C20I N10J 179.7(10) . .
F2I C19I C20I C21I 177.8(11) . .
C18I C19I C20I C21I 0.0 . .
N10J C20I C21I C22I -179.6(12) . .
C19I C20I C21I C22I 0.0 . .
C20I C21I C22I C23I 0.0 . .
C18I C23I C22I C21I 0.0 . .
C8I N1I C1I N7J 173.8(7) . .
C8I N1I C1I C2I 0.0 . .
N7J C1I C2I C3I -171.9(10) . .
N1I C1I C2I C3I 0.0 . .
C1I C2I C3I C4I 0.0 . .
C2I C3I C4I C8I 0.0 . .
C2I C3I C4I C5I 180.0 . .
C3I C4I C8I N2I 180.0 . .
C5I C4I C8I N2I 0.0 . .
C3I C4I C8I N1I 0.0 . .
C5I C4I C8I N1I 180.0 . .
C1I N1I C8I C4I 0.0 . .
C1I N1I C8I N2I 180.0 . .
C4I C8I N2I C7I 0.0 . .
N1I C8I N2I C7I 180.0 . .
C8I N2I C7I C6I 0.0 . .
C8I N2I C7I C8J -177.4(9) . .
N2I C7I C6I C5I 0.0 . .
C8J C7I C6I C5I 177.0(10) . .
C7I C6I C5I O1_17 -179.7(10) . .
C7I C6I C5I C4I 0.0 . .
C8I C4I C5I O1_17 179.7(10) . .
C3I C4I C5I O1_17 -0.3(10) . .
C8I C4I C5I C6I 0.0 . .
C3I C4I C5I C6I 180.0 . .
C32I N4I C24I C25I 0.0 . .
C32I N4I C24I C10J -177.9(8) . .
N4I C24I C25I C26I 0.0 . .
C10J C24I C25I C26I 177.6(9) . .
C24I C25I C26I O1_19 177.1(8) . .
C24I C25I C26I C27I 0.0 . .
O1_19 C26I C27I C32I -177.1(8) . .
C25I C26I C27I C32I 0.0 . .
O1_19 C26I C27I C28I 2.9(8) . .
C25I C26I C27I C28I 180.0 . .
C26I C27I C32I C31I 180.0 . .
C28I C27I C32I C31I 0.0 . .
C26I C27I C32I N4I 0.0 . .
C28I C27I C32I N4I 180.0 . .
C24I N4I C32I C27I 0.0 . .
C24I N4I C32I C31I 180.0 . .
C27I C32I C31I F3I -175.4(7) . .
N4I C32I C31I F3I 4.6(7) . .
C27I C32I C31I C30I 0.0 . .
N4I C32I C31I C30I 180.0 . .
F3I C31I C30I C29I 175.1(7) . .
C32I C31I C30I C29I 0.0 . .
F3I C31I C30I N11J -9.3(7) . .
C32I C31I C30I N11J 175.5(7) . .
C31I C30I C29I C28I 0.0 . .
N11J C30I C29I C28I -174.8(8) . .
C30I C29I C28I C27I 0.0 . .
C32I C27I C28I C29I 0.0 . .
C26I C27I C28I C29I 180.0 . .
C41I N5I C33I C34I 0.0 . .
C41I N5I C33I C11J 176.8(8) . .
N5I C33I C34I C35I 0.0 . .
C11J C33I C34I C35I -176.6(9) . .
C33I C34I C35I O1_20 177.7(8) . .
C33I C34I C35I C36I 0.0 . .
O1_20 C35I C36I C41I -177.7(8) . .
C34I C35I C36I C41I 0.0 . .
O1_20 C35I C36I C37I 2.3(8) . .
C34I C35I C36I C37I 180.0 . .
C35I C36I C41I C40I 180.0 . .
C37I C36I C41I C40I 0.0 . .
C35I C36I C41I N5I 0.0 . .
C37I C36I C41I N5I 180.0 . .
C33I N5I C41I C40I 180.0 . .
C33I N5I C41I C36I 0.0 . .
C36I C41I C40I C39I 0.0 . .
N5I C41I C40I C39I 180.0 . .
C36I C41I C40I N12J 175.4(9) . .
N5I C41I C40I N12J -4.6(9) . .
C41I C40I C39I C38I 0.0 . .
N12J C40I C39I C38I -174.8(10) . .
C40I C39I C38I C37I 0.0 . .
C39I C38I C37I C36I 0.0 . .
C35I C36I C37I C38I 180.0 . .
C41I C36I C37I C38I 0.0 . .
C50I N6I C42I C43I 0.0 . .
C50I N6I C42I C12J 172.5(9) . .
N6I C42I C43I C44I 0.0 . .
C12J C42I C43I C44I -171.6(9) . .
C42I C43I C44I O1_21 -169.9(9) . .
C42I C43I C44I C45I 0.0 . .
O1_21 C44I C45I C50I 170.0(9) . .
C43I C44I C45I C50I 0.0 . .
O1_21 C44I C45I C46I -10.0(9) . .
C43I C44I C45I C46I 180.0 . .
C44I C45I C50I C49I 180.0 . .
C46I C45I C50I C49I 0.0 . .
C44I C45I C50I N6I 0.0 . .
C46I C45I C50I N6I 180.0 . .
C42I N6I C50I C45I 0.0 . .
C42I N6I C50I C49I 180.0 . .
C45I C50I C49I C48I 0.0 . .
N6I C50I C49I C48I 180.0 . .
C45I C50I C49I N13J 168.0(8) . .
N6I C50I C49I N13J -12.0(8) . .
C50I C49I C48I C47I 0.0 . .
N13J C49I C48I C47I -167.4(8) . .
C49I C48I C47I C46I 0.0 . .
C48I C47I C46I C45I 0.0 . .
C50I C45I C46I C47I 0.0 . .
C44I C45I C46I C47I 180.0 . .
C59I N7I C51I C52I 0.0 . .
C59I N7I C51I C13J 173.4(8) . .
N7I C51I C52I C53I 0.0 . .
C13J C51I C52I C53I -173.3(9) . .
C51I C52I C53I O1_22 -176.7(10) . .
C51I C52I C53I C54I 0.0 . .
O1_22 C53I C54I C59I 176.8(9) . .
C52I C53I C54I C59I 0.0 . .
O1_22 C53I C54I C55I -3.2(9) . .
C52I C53I C54I C55I 180.0 . .
C53I C54I C59I C58I 180.0 . .
C55I C54I C59I C58I 0.0 . .
C53I C54I C59I N7I 0.0 . .
C55I C54I C59I N7I 180.0 . .
C51I N7I C59I C58I 180.0 . .
C51I N7I C59I C54I 0.0 . .
C54I C59I C58I C57I 0.0 . .
N7I C59I C58I C57I 180.0 . .
C54I C59I C58I N8I 171.1(9) . .
N7I C59I C58I N8I -8.9(9) . .
C59I C58I C57I C56I 0.0 . .
N8I C58I C57I C56I -171.6(9) . .
C58I C57I C56I C55I 0.0 . .
C57I C56I C55I C54I 0.0 . .
C53I C54I C55I C56I 180.0 . .
C59I C54I C55I C56I 0.0 . .
C59I C58I N8I O1I 158.9(10) . .
C57I C58I N8I O1I -29.8(15) . .
C59I C58I N8I O2I -21.4(18) . .
C57I C58I N8I O2I 149.9(12) . .
C7G C8G C1J O1J -27.4(16) . .
N2G C8G C1J O1J 163.0(10) . .
C7G C8G C1J N1J 157.0(9) . .
N2G C8G C1J N1J -12.6(14) . .
N3G C17G C2J O2J 166.0(12) . .
C16G C17G C2J O2J -17(2) . .
N3G C17G C2J N2J -12.4(18) . .
C16G C17G C2J N2J 165.1(12) . .
N4G C26G C3J O3J 174.5(9) . .
C25G C26G C3J O3J -12.4(15) . .
N4G C26G C3J N3J -3.8(14) . .
C25G C26G C3J N3J 169.3(9) . .
N5G C34G C4J O4J 173.3(11) . .
C35G C34G C4J O4J -8.0(19) . .
N5G C34G C4J N4J -7.0(15) . .
C35G C34G C4J N4J 171.7(8) . .
C43G C42G C5J O5J -11(3) . .
N7G C42G C5J O5J 173.0(17) . .
C43G C42G C5J N5J 166.8(15) . .
N7G C42G C5J N5J -10(3) . .
C2H C1H C6J O6J -1(2) . .
N1H C1H C6J O6J -178.5(13) . .
C2H C1H C6J N6J 180.0(10) . .
N1H C1H C6J N6J 2.4(18) . .
N4H C14H C7J O7J -177.9(13) . .
C13H C14H C7J O7J 3(2) . .
N4H C14H C7J N7J 1.1(16) . .
C13H C14H C7J N7J -178.2(9) . .
C6I C7I C8J O8J -6(2) . .
N2I C7I C8J O8J 171.4(13) . .
C6I C7I C8J N8J 173.8(10) . .
N2I C7I C8J N8J -9.1(16) . .
N3I C12I C9J O9J 178.7(13) . .
C13I C12I C9J O9J 0(2) . .
N3I C12I C9J N9J -1.7(18) . .
C13I C12I C9J N9J 179.6(12) . .
N4I C24I C10J O10J 177.2(11) . .
C25I C24I C10J O10J -0.6(18) . .
N4I C24I C10J N10J -2.7(14) . .
C25I C24I C10J N10J 179.6(8) . .
N5I C33I C11J O11J 169.2(11) . .
C34I C33I C11J O11J -14.1(18) . .
N5I C33I C11J N11J -11.2(13) . .
C34I C33I C11J N11J 165.4(8) . .
C43I C42I C12J O12J -16.0(17) . .
N6I C42I C12J O12J 171.9(11) . .
C43I C42I C12J N12J 166.1(11) . .
N6I C42I C12J N12J -6.0(16) . .
N7I C51I C13J O13J 169.6(11) . .
C52I C51I C13J O13J -17.1(17) . .
N7I C51I C13J N13J -8.6(15) . .
C52I C51I C13J N13J 164.7(9) . .
O1J C1J N1J C10G 1(2) . .
C8G C1J N1J C10G 176.8(12) . .
C11G C10G N1J C1J -4(2) . .
C18G C10G N1J C1J 176.3(14) . .
O2J C2J N2J C19G -1(2) . .
C17G C2J N2J C19G 177.5(10) . .
C20G C19G N2J C2J -10.8(16) . .
C27G C19G N2J C2J 179.3(11) . .
O3J C3J N3J C28G -8(2) . .
C26G C3J N3J C28G 170.3(11) . .
C29G C28G N3J C3J 177.2(13) . .
C33G C28G N3J C3J 0(2) . .
O4J C4J N4J C30G 3(3) . .
C34G C4J N4J C30G -176.3(12) . .
C31G C30G N4J C4J -2(2) . .
C29G C30G N4J C4J -178.2(14) . .
O5J C5J N5J C40G 2(4) . .
C42G C5J N5J C40G -175.3(16) . .
N6G C40G N5J C5J -172.6(18) . .
C39G C40G N5J C5J 3(3) . .
N8G C48G N6J C6J -175.8(12) . .
C47G C48G N6J C6J 0.8(18) . .
O6J C6J N6J C48G -2(3) . .
C1H C6J N6J C48G 177.0(12) . .
C2I C1I N7J C7J -18.3(16) . .
N1I C1I N7J C7J 169.0(10) . .
O7J C7J N7J C1I 0(2) . .
C14H C7J N7J C1I -179.0(10) . .
O8J C8J N8J C9I 0(3) . .
C7I C8J N8J C9I -179.5(12) . .
C10I C9I N8J C8J -179.2(14) . .
C17I C9I N8J C8J -4(2) . .
O9J C9J N9J C18I -1(3) . .
C12I C9J N9J C18I 178.9(15) . .
C19I C18I N9J C9J 175.3(17) . .
C23I C18I N9J C9J -7(3) . .
O10J C10J N10J C20I 3(2) . .
C24I C10J N10J C20I -176.9(11) . .
C19I C20I N10J C10J 178.2(12) . .
C21I C20I N10J C10J -2(2) . .
C29I C30I N11J C11J -3.2(15) . .
C31I C30I N11J C11J -178.3(10) . .
O11J C11J N11J C30I -3(2) . .
C33I C11J N11J C30I 177.7(9) . .
O12J C12J N12J C40I -8(3) . .
C42I C12J N12J C40I 169.4(12) . .
C41I C40I N12J C12J 176.9(14) . .
C39I C40I N12J C12J -8(2) . .
O13J C13J N13J C49I 0(2) . .
C51I C13J N13J C49I 178.4(10) . .
C48I C49I N13J C13J -15.1(16) . .
C50I C49I N13J C13J 177.1(12) . .
C7A C6A O1_1 C1_1 -5.5(13) . .
C5A C6A O1_1 C1_1 177.5(10) . .
C6A O1_1 C1_1 C2_1 180.0(10) . .
O1_1 C1_1 C2_1 C3_1 163.6(13) . .
O1_1 C1_1 C2_1 C4_1 -81.0(16) . .
C16A C15A O1_2 C1_2 13(2) . .
C14A C15A O1_2 C1_2 -165.4(12) . .
C15A O1_2 C1_2 C2_2 169.7(11) . .
O1_2 C1_2 C2_2 C3_2 174.5(12) . .
O1_2 C1_2 C2_2 C4_2 -58.7(16) . .
C25A C24A O1_3 C1_3 7(2) . .
C23A C24A O1_3 C1_3 -170.6(12) . .
C24A O1_3 C1_3 C2_3 164.0(11) . .
O1_3 C1_3 C2_3 C4_3 -65.3(14) . .
O1_3 C1_3 C2_3 C3_3 57.1(15) . .
C37A C36A O1_4 C1_4 -173.4(9) . .
C35A C36A O1_4 C1_4 6.5(13) . .
C36A O1_4 C1_4 C2_4 179.1(10) . .
O1_4 C1_4 C2_4 C4_4 174.1(11) . .
O1_4 C1_4 C2_4 C3_4 -60.7(16) . .
C43A C44A O1_5 C1_5 -1(3) . .
C45A C44A O1_5 C1_5 178.4(16) . .
C44A O1_5 C1_5 C2_5 171.6(18) . .
O1_5 C1_5 C2_5 C4_5 53(2) . .
O1_5 C1_5 C2_5 C3_5 172.7(19) . .
C6C C5C O1_6 C1_6 -15.5(18) . .
C4C C5C O1_6 C1_6 159.7(13) . .
C5C O1_6 C1_6 C2_6 -155.7(17) . .
O1_6 C1_6 C2_6 C4_6 -49(3) . .
O1_6 C1_6 C2_6 C3_6 -171(2) . .
C13C C14C O1_7 C1_7 6.0(17) . .
C15C C14C O1_7 C1_7 -170.7(13) . .
C14C O1_7 C1_7 C2_7 174.2(14) . .
O1_7 C1_7 C2_7 C3_7 69(2) . .
O1_7 C1_7 C2_7 C4_7 -165.4(18) . .
C25C C26C O1_8 C1_8 4(2) . .
C27C C26C O1_8 C1_8 -178.8(12) . .
C26C O1_8 C1_8 C2_8 -179.4(12) . .
O1_8 C1_8 C2_8 C4_8 56(2) . .
O1_8 C1_8 C2_8 C3_8 -175.4(13) . .
C34C C35C O1_9 C1_9 0.3(12) . .
C36C C35C O1_9 C1_9 175.7(8) . .
C35C O1_9 C1_9 C2_9 -169.6(9) . .
O1_9 C1_9 C2_9 C3_9 -170.8(11) . .
O1_9 C1_9 C2_9 C4_9 66.6(14) . .
C43C C44C O1_10 C1_10 7.8(15) . .
C45C C44C O1_10 C1_10 -163.8(11) . .
C44C O1_10 C1_10 C2_10 175.1(11) . .
O1_10 C1_10 C2_10 C3_10 -52.2(19) . .
O1_10 C1_10 C2_10 C4_10 -173.8(14) . .
C52C C53C O1_11 C1_11 -3.7(13) . .
C54C C53C O1_11 C1_11 177.7(9) . .
C53C O1_11 C1_11 C2_11 -169.5(11) . .
O1_11 C1_11 C2_11 C3_11 -49.6(17) . .
O1_11 C1_11 C2_11 C4_11 -170.1(12) . .
C7G C6G O1_12 C1_12 5.2(13) . .
C5G C6G O1_12 C1_12 -171.5(9) . .
C6G O1_12 C1_12 C2_12 178.6(11) . .
O1_12 C1_12 C2_12 C4_12 69.6(15) . .
O1_12 C1_12 C2_12 C3_12 -171.3(13) . .
C16G C15G O1_13 C1_13 8(2) . .
C14G C15G O1_13 C1_13 -173.3(13) . .
C15G O1_13 C1_13 C2_13 170.8(13) . .
O1_13 C1_13 C2_13 C3_13 -57.5(16) . .
O1_13 C1_13 C2_13 C4_13 -179.6(12) . .
C25G C24G O1_14 C1_14 2.5(14) . .
C23G C24G O1_14 C1_14 -171.5(10) . .
C24G O1_14 C1_14 C2_14 165.2(11) . .
O1_14 C1_14 C2_14 C4_14 -62.7(17) . .
O1_14 C1_14 C2_14 C3_14 60.9(17) . .
C35G C36G O1_15 C1_15 -1(2) . .
C37G C36G O1_15 C1_15 -179.6(13) . .
C36G O1_15 C1_15 C2_15 -177.8(15) . .
O1_15 C1_15 C2_15 C4_15 -27(3) . .
O1_15 C1_15 C2_15 C3_15 177.3(17) . .
C43G C44G O1_16 C1_16 4.9(17) . .
C45G C44G O1_16 C1_16 -175.6(11) . .
C44G O1_16 C1_16 C2_16 -178.8(13) . .
O1_16 C1_16 C2_16 C4_16 69.4(18) . .
O1_16 C1_16 C2_16 C3_16 -165.9(14) . .
C6I C5I O1_17 C1_17 -0.5(19) . .
C4I C5I O1_17 C1_17 179.8(13) . .
C5I O1_17 C1_17 C2_17 -96(3) . .
O1_17 C1_17 C2_17 C3_17 -49(3) . .
O1_17 C1_17 C2_17 C4_17 -170(2) . .
C13I C14I O1_18 C1_18 11(2) . .
C15I C14I O1_18 C1_18 -174.4(17) . .
C14I O1_18 C1_18 C2_18 175.0(16) . .
O1_18 C1_18 C2_18 C3_18 177.2(19) . .
O1_18 C1_18 C2_18 C4_18 -67(2) . .
C25I C26I O1_19 C1_19 6.1(15) . .
C27I C26I O1_19 C1_19 -176.7(11) . .
C26I O1_19 C1_19 C2_19 172.5(11) . .
O1_19 C1_19 C2_19 C3_19 -167.7(14) . .
O1_19 C1_19 C2_19 C4_19 67.6(18) . .
C34I C35I O1_20 C1_20 -0.9(14) . .
C36I C35I O1_20 C1_20 176.8(10) . .
C35I O1_20 C1_20 C2_20 -167.1(11) . .
O1_20 C1_20 C2_20 C3_20 -173.9(13) . .
O1_20 C1_20 C2_20 C4_20 61.8(16) . .
C45I C44I O1_21 C1_21 -162.2(11) . .
C43I C44I O1_21 C1_21 7.8(16) . .
C44I O1_21 C1_21 C2_21 167.9(12) . .
O1_21 C1_21 C2_21 C4_21 177.9(15) . .
O1_21 C1_21 C2_21 C3_21 -56(2) . .
C54I C53I O1_22 C1_22 174.5(10) . .
C52I C53I O1_22 C1_22 -8.8(16) . .
C53I O1_22 C1_22 C2_22 177.7(12) . .
O1_22 C1_22 C2_22 C3_22 59.1(19) . .
O1_22 C1_22 C2_22 C4_22 -177.0(14) . .
Cl1_24 C9_24 Cl3_24 Cl3_34 -41.2(12) . 2_666
Cl2_24 C9_24 Cl3_24 Cl3_34 78.2(12) . 2_666
Cl2_34 C9_34 Cl3_34 Cl3_24 15(3) . 2_666
Cl1_34 C9_34 Cl3_34 Cl3_24 135(2) . 2_666
Cl1_40 Cl1_40 C9_40 Cl2_40 85(3) 2_776 .
Cl1_40 Cl1_40 C9_40 Cl3_40 -159(3) 2_776 .
